data_4504733
loop_
_publ_author_name
'Cunha-Silva, Luis'
'Westcott, Aleema'
'Whitford, Nina'
'Hardie, Michaele J.'

_publ_section_title
;
 Hydrogen-Bonded 3-D Network Structures of Lanthanide Aquo Ions and
 4,4&#x2018;-Bipyridine with Carbaborane Anions
;
_journal_issue 3
_journal_name_full 'Crystal Growth &amp; Design'
_journal_page_first 726
_journal_paper_doi 10.1021/cg050504e
_journal_volume 6
_journal_year 2006
_chemical_formula_sum 'C273 H525 B216 Co12 Ho3 N42 O31.5'
_chemical_formula_weight 8437.26
_chemical_name_systematic
; 
hexaaquobis(4,4'-bipyridine)holmium(III) heptaaquo-4,4'-bipyridineholmium(III)  
cobalt (III) bis(dicarbollide) hydrate 4,4-bipyridine mono-protonated 4,4-bipyridine
ethanol clathrate
;
_space_group_IT_number 2
_symmetry_cell_setting triclinic
_symmetry_space_group_name_Hall '-P 1'
_symmetry_space_group_name_H-M 'P -1'
_atom_sites_solution_hydrogens geom
_atom_sites_solution_primary direct
_atom_sites_solution_secondary difmap
_audit_creation_method SHELXL-97
_cell_angle_alpha 97.532(4)
_cell_angle_beta 95.524(4)
_cell_angle_gamma 94.950(4)
_cell_formula_units_Z 2
_cell_length_a 13.7506(13)
_cell_length_b 29.005(3)
_cell_length_c 54.610(5)
_cell_measurement_temperature 150(2)
_cell_volume 21384(4)
_computing_structure_refinement 'SHELXL-97 (Sheldrick, 1997)'
_computing_structure_solution 'SHELXS-97 (Sheldrick, 1990)'
_diffrn_ambient_temperature 150(2)
_diffrn_measured_fraction_theta_full 0.998
_diffrn_measured_fraction_theta_max 0.998
_diffrn_measurement_device_type CCD
_diffrn_radiation_monochromator graphite
_diffrn_radiation_source 'rotating anode'
_diffrn_radiation_type MoK\a
_diffrn_radiation_wavelength 0.71073
_diffrn_reflns_av_R_equivalents 0.0789
_diffrn_reflns_av_sigmaI/netI 0.0825
_diffrn_reflns_limit_h_max 17
_diffrn_reflns_limit_h_min -17
_diffrn_reflns_limit_k_max 37
_diffrn_reflns_limit_k_min -37
_diffrn_reflns_limit_l_max 70
_diffrn_reflns_limit_l_min -70
_diffrn_reflns_number 394962
_diffrn_reflns_theta_full 27.50
_diffrn_reflns_theta_max 27.50
_diffrn_reflns_theta_min 0.71
_exptl_absorpt_coefficient_mu 1.060
_exptl_absorpt_correction_T_max 0.9200
_exptl_absorpt_correction_T_min 0.7079
_exptl_absorpt_correction_type multi-scan
_exptl_crystal_colour yellow-orange
_exptl_crystal_density_diffrn 1.310
_exptl_crystal_density_method 'not measured'
_exptl_crystal_description needle
_exptl_crystal_F_000 8628
_exptl_crystal_size_max 0.35
_exptl_crystal_size_mid 0.20
_exptl_crystal_size_min 0.08
_refine_diff_density_max '5.772 (1.09 A from Ho3)'
_refine_diff_density_min -8.145
_refine_diff_density_rms 0.244
_refine_ls_extinction_method none
_refine_ls_goodness_of_fit_ref 2.718
_refine_ls_hydrogen_treatment mixed
_refine_ls_matrix_type fullcycle
_refine_ls_number_parameters 5093
_refine_ls_number_reflns 97995
_refine_ls_number_restraints 55
_refine_ls_restrained_S_all 2.717
_refine_ls_R_factor_all 0.1830
_refine_ls_R_factor_gt 0.1649
_refine_ls_shift/su_max 5.876
_refine_ls_shift/su_mean 0.222
_refine_ls_structure_factor_coef Fsqd
_refine_ls_weighting_details 'calc w=1/[\s^2^(Fo^2^)+(0.1000P)^2^+0.0000P] where P=(Fo^2^+2Fc^2^)/3'
_refine_ls_weighting_scheme calc
_refine_ls_wR_factor_gt 0.4087
_refine_ls_wR_factor_ref 0.4145
_reflns_number_gt 80388
_reflns_number_total 97995
_reflns_threshold_expression >2sigma(I)
_cod_data_source_file cg050504esi20051209_114101.cif
_cod_data_source_block c:
_cod_depositor_comments
;
The following automatic conversions were performed:

'_exptl_absorpt_correction_type' value 'multiscan' changed to
'multi-scan' according to
/home/saulius/struct/CIF-dictionaries/cif_core.dic dictionary named
'cif_core.dic' version 2.4.1 from 2010-06-29.

Automatic conversion script
Id: cif_fix_values 1715 2011-07-08 13:25:40Z adriana 
;
_cod_original_cell_volume 21384(3)
_cod_original_sg_symbol_H-M P-1
_cod_original_formula_sum 'C273 H525 B216 Co12 Ho3 N42 O31.50'
_cod_database_code 4504733

loop_
_symmetry_equiv_pos_as_xyz
'x, y, z'
'-x, -y, -z'

loop_
_atom_site_label
_atom_site_type_symbol
_atom_site_fract_x
_atom_site_fract_y
_atom_site_fract_z
_atom_site_U_iso_or_equiv
_atom_site_adp_type
_atom_site_occupancy
_atom_site_symmetry_multiplicity
_atom_site_calc_flag
_atom_site_refinement_flags
Ho1 Ho 0.51961(3) 0.441884(14) 0.828675(9) 0.01520(11) Uani 1 1 d .
Ho2 Ho 0.29792(4) 0.277353(18) 0.491490(10) 0.02571(14) Uani 1 1 d .
Ho3 Ho 1.00505(4) 0.944443(14) 0.832200(9) 0.01687(12) Uani 1 1 d .
Co1 Co 0.10778(10) 0.24521(5) 0.94503(3) 0.0193(3) Uani 1 1 d .
Co2 Co 0.60083(10) 0.19950(5) 0.94842(3) 0.0175(3) Uani 1 1 d .
Co3 Co 0.24606(10) 0.11507(5) 0.72276(3) 0.0194(3) Uani 1 1 d .
Co4 Co 0.74315(10) 0.14712(5) 0.72503(3) 0.0193(3) Uani 1 1 d .
Co5 Co 0.43319(11) 0.03008(5) 0.61374(3) 0.0217(3) Uani 1 1 d .
Co6 Co 0.94050(12) 0.08254(6) 0.61688(3) 0.0306(4) Uani 1 1 d .
Co7 Co 1.42248(10) 0.57495(5) 0.61328(3) 0.0201(3) Uani 1 1 d .
Co8 Co 0.91969(11) 0.54698(6) 0.61300(3) 0.0251(3) Uani 1 1 d .
Co9 Co 1.22093(10) 0.64000(5) 0.72025(3) 0.0215(3) Uani 1 1 d .
Co10 Co 0.72415(10) 0.61095(5) 0.72014(3) 0.0196(3) Uani 1 1 d .
Co11 Co 1.09407(11) 0.69646(5) 0.94446(3) 0.0228(3) Uani 1 1 d .
Co12 Co 0.60870(11) 0.74448(5) 0.94339(3) 0.0223(3) Uani 1 1 d .
O1 O 0.4151(6) 0.3933(2) 0.84783(16) 0.0293(19) Uani 1 1 d .
O2 O 0.5919(6) 0.3707(2) 0.82500(16) 0.0293(10) Uani 1 1 d .
O3 O 0.5685(6) 0.4287(2) 0.78683(16) 0.0293(10) Uani 1 1 d .
O4 O 0.5231(5) 0.5115(3) 0.8095(2) 0.0467(11) Uani 1 1 d .
O5 O 0.4236(5) 0.4939(2) 0.84979(14) 0.0190(15) Uani 1 1 d .
O6 O 0.6890(6) 0.4654(2) 0.83253(16) 0.0293(10) Uani 1 1 d .
O7 O 0.2925(7) 0.3005(3) 0.53269(17) 0.041(2) Uiso 1 1 d .
O8 O 0.4688(7) 0.3005(4) 0.5065(2) 0.062(3) Uani 1 1 d .
O9 O 0.1455(6) 0.3102(3) 0.49364(16) 0.034(2) Uani 1 1 d .
O10 O 0.2374(7) 0.2828(3) 0.44945(16) 0.041(2) Uani 1 1 d .
O11 O 0.3904(8) 0.2318(4) 0.46484(19) 0.054(3) Uani 1 1 d .
O12 O 0.1762(9) 0.2144(4) 0.4843(2) 0.068(4) Uani 1 1 d .
O13 O 0.3500(8) 0.2163(3) 0.51416(18) 0.049(3) Uani 1 1 d .
O14 O 1.0579(7) 0.8697(3) 0.82482(18) 0.039(2) Uani 1 1 d .
O15 O 0.8964(7) 0.8958(3) 0.85203(18) 0.0388(12) Uani 1 1 d .
O16 O 1.1770(6) 0.9654(3) 0.83771(14) 0.0261(12) Uani 1 1 d .
O17 O 0.9060(7) 0.9963(3) 0.85274(18) 0.0388(12) Uani 1 1 d .
O18 O 1.0144(6) 1.0157(2) 0.81574(14) 0.0232(17) Uani 1 1 d .
O19 O 1.0669(7) 0.9362(3) 0.79142(18) 0.0388(12) Uani 1 1 d .
O20 O 0.8075(6) 0.4192(3) 0.8606(2) 0.042(2) Uani 1 1 d .
H20 H 0.7951 0.4136 0.8450 0.050 Uiso 1 1 calc R
O21 O 0.3376(6) 0.4531(3) 0.88588(15) 0.0306(19) Uani 1 1 d .
H21 H 0.3609 0.4505 0.9004 0.037 Uiso 1 1 calc R
O22 O 0.1657(13) 0.2971(6) 0.5673(4) 0.036(4) Uiso 0.50 1 d P
H22 H 0.1772 0.2961 0.5826 0.044 Uiso 1 1 calc R
O23 O 0.1442(17) 0.1651(8) 0.5165(4) 0.057(6) Uiso 0.50 1 d P
H23 H 0.1750 0.1808 0.5073 0.069 Uiso 1 1 calc R
O24 O 0.5805(14) 0.2256(6) 0.4828(3) 0.041(4) Uiso 0.50 1 d P
H24 H 0.5260 0.2262 0.4745 0.049 Uiso 1 1 calc R
O25 O 1.2955(7) 0.9111(3) 0.8593(2) 0.050(3) Uani 1 1 d .
H25 H 1.2889 0.8820 0.8550 0.060 Uiso 1 1 calc R
O26 O 1.2668(11) 0.9214(4) 0.7806(3) 0.106(5) Uani 1 1 d .
H26 H 1.2169 0.9362 0.7805 0.127 Uiso 1 1 calc R
O27 O -0.1846(6) -0.0449(3) 0.88773(16) 0.033(2) Uani 1 1 d .
H27 H -0.1617 -0.0439 0.9026 0.039 Uiso 1 1 calc R
O28 O 0.7445(7) 0.3828(3) 0.79134(18) 0.039(2) Uani 1 1 d .
O29 O -0.0674(7) 0.4267(3) 0.80310(18) 0.039(2) Uani 1 1 d .
O30 O 0.3440(8) 0.2390(3) 0.41629(16) 0.049(3) Uani 1 1 d .
O31 O -0.0388(8) 0.2688(4) 0.4943(3) 0.077(4) Uani 1 1 d .
O32 O 1.4445(9) 0.9330(4) 0.8079(3) 0.089(5) Uani 1 1 d .
O33 O 0.3763(10) -0.2208(5) 0.4724(3) 0.090(5) Uani 1 1 d .
H33 H 0.3760 -0.1916 0.4737 0.108 Uiso 1 1 calc R
N1 N 0.5827(7) 0.4533(3) 0.87461(18) 0.022(2) Uani 1 1 d .
N2 N 0.9169(9) 0.4932(4) 0.9845(2) 0.042(3) Uani 1 1 d .
H2 H 0.9670 0.5004 0.9961 0.050 Uiso 0.50 1 calc PR
N3 N 0.3653(7) 0.4216(3) 0.79910(17) 0.0214(19) Uani 1 1 d .
N4 N -0.0485(8) 0.3642(4) 0.7078(2) 0.034(2) Uani 1 1 d .
N5 N 0.3347(7) 0.3661(4) 0.48871(18) 0.030(2) Uani 1 1 d .
N6 N 0.4152(8) 0.6145(4) 0.4883(2) 0.039(3) Uani 1 1 d .
N7 N 1.0654(7) 0.9541(3) 0.87838(16) 0.0223(19) Uani 1 1 d .
N8 N 1.4204(9) 0.9929(4) 0.9843(2) 0.045(3) Uani 1 1 d .
N9 N 0.8557(7) 0.9234(3) 0.80008(18) 0.024(2) Uani 1 1 d .
N10 N 0.4444(7) 0.8607(3) 0.7071(2) 0.031(2) Uani 1 1 d .
N11 N 0.2608(7) 0.0555(3) 0.84443(19) 0.027(2) Uani 1 1 d .
N12 N 0.3370(7) 0.3035(3) 0.8457(2) 0.027(2) Uani 1 1 d .
N13 N 0.0350(6) 0.1083(3) 0.82420(17) 0.0203(19) Uani 1 1 d .
N14 N 0.0442(8) 0.3532(3) 0.8183(2) 0.033(2) Uani 1 1 d .
N15 N 0.8135(7) 0.0738(3) 0.84365(18) 0.025(2) Uani 1 1 d .
N16 N 0.8172(7) 0.3223(4) 0.8530(2) 0.040(3) Uani 1 1 d .
N17 N 0.4025(8) 0.4679(4) 0.9363(2) 0.035(2) Uiso 1 1 d .
N18 N -0.1124(8) -0.0291(4) 0.93703(19) 0.032(2) Uani 1 1 d .
N19 N 0.4756(8) 0.3977(3) 0.73976(18) 0.030(2) Uani 1 1 d .
N20 N 0.2431(11) 0.3111(6) 0.6168(2) 0.065(4) Uani 1 1 d .
N21 N 0.8056(7) 0.3425(3) 0.67070(19) 0.030(2) Uani 1 1 d .
H21A H 0.8510 0.3496 0.6835 0.036 Uiso 1 1 calc R
N22 N 0.4462(8) 0.2917(4) 0.56720(19) 0.039(3) Uani 1 1 d .
N23 N 0.8716(10) -0.0734(5) 0.4860(4) 0.076(5) Uani 1 1 d .
N24 N 0.8801(11) 0.1760(6) 0.4958(3) 0.075(5) Uani 1 1 d .
N25 N 0.3647(9) -0.1240(4) 0.4761(2) 0.047(3) Uani 1 1 d .
N26 N 0.3759(9) 0.1268(4) 0.4984(2) 0.051(3) Uani 1 1 d .
N27 N 0.0333(10) 0.2049(5) 0.4409(3) 0.059(4) Uani 1 1 d .
N28 N -0.2954(8) 0.1608(3) 0.32992(19) 0.032(2) Uani 1 1 d .
H28 H -0.3379 0.1540 0.3165 0.039 Uiso 1 1 calc R
N29 N 0.1167(7) 0.4029(4) 0.5087(2) 0.034(2) Uani 1 1 d .
N30 N 0.1417(9) 0.6501(4) 0.5097(2) 0.044(3) Uani 1 1 d .
N31 N 0.7639(7) 0.5583(3) 0.84113(18) 0.024(2) Uani 1 1 d .
N32 N 0.8155(7) 0.8066(3) 0.8434(2) 0.031(2) Uani 1 1 d .
N33 N 0.3130(7) 0.5660(3) 0.83953(19) 0.026(2) Uani 1 1 d .
N34 N 0.3015(7) 0.8145(3) 0.8527(2) 0.030(2) Uani 1 1 d .
N35 N 0.5260(6) 0.6039(3) 0.81774(19) 0.025(2) Uani 1 1 d .
N36 N 0.5254(9) 0.8507(3) 0.8197(2) 0.042(3) Uani 1 1 d .
N37 N 0.0013(8) 0.5242(3) 0.8156(2) 0.031(2) Uani 1 1 d .
N38 N 0.0388(7) 0.7754(3) 0.8281(2) 0.029(2) Uani 1 1 d .
N39 N 0.9879(8) 0.9030(3) 0.74535(18) 0.029(2) Uani 1 1 d .
N40 N 0.7355(10) 0.8146(4) 0.6252(2) 0.047(3) Uani 1 1 d .
N41 N 0.5142(8) 1.0284(3) 0.8211(2) 0.031(2) Uani 1 1 d .
N42 N 0.5640(7) 1.2791(3) 0.82999(18) 0.024(2) Uani 1 1 d .
C1 C 0.6041(10) 0.4175(4) 0.8871(2) 0.034(3) Uani 1 1 d .
H1 H 0.5792 0.3867 0.8798 0.041 Uiso 1 1 calc R
C2 C 0.6603(11) 0.4232(4) 0.9100(2) 0.038(3) Uani 1 1 d .
H283 H 0.6743 0.3966 0.9177 0.045 Uiso 1 1 calc R
C3 C 0.6964(8) 0.4681(4) 0.9216(2) 0.025(2) Uani 1 1 d .
C4 C 0.6726(8) 0.5063(3) 0.9096(2) 0.022(2) Uani 1 1 d .
H4 H 0.6950 0.5374 0.9169 0.026 Uiso 1 1 calc R
C5 C 0.6155(8) 0.4975(4) 0.8867(2) 0.025(2) Uani 1 1 d .
H5 H 0.5978 0.5235 0.8790 0.030 Uiso 1 1 calc R
C6 C 0.9102(13) 0.4545(6) 0.9688(3) 0.072(6) Uani 1 1 d .
H6 H 0.9568 0.4327 0.9711 0.086 Uiso 1 1 calc R
C7 C 0.8352(13) 0.4438(5) 0.9482(3) 0.062(5) Uani 1 1 d .
H7 H 0.8320 0.4155 0.9371 0.075 Uiso 1 1 calc R
C8 C 0.7673(9) 0.4757(4) 0.9448(2) 0.030(3) Uani 1 1 d .
C9 C 0.7715(9) 0.5140(4) 0.9636(2) 0.032(3) Uani 1 1 d .
H9 H 0.7222 0.5350 0.9631 0.038 Uiso 1 1 calc R
C10 C 0.8461(10) 0.5211(4) 0.9824(2) 0.034(3) Uani 1 1 d .
H10 H 0.8474 0.5476 0.9947 0.040 Uiso 1 1 calc R
C11 C 0.3435(8) 0.3772(3) 0.7864(2) 0.022(2) Uani 1 1 d .
H11 H 0.3876 0.3546 0.7893 0.027 Uiso 1 1 calc R
C12 C 0.2621(8) 0.3640(4) 0.7699(2) 0.022(2) Uani 1 1 d .
H12 H 0.2508 0.3326 0.7620 0.027 Uiso 1 1 calc R
C13 C 0.1949(8) 0.3956(4) 0.7644(2) 0.021(2) Uani 1 1 d .
C14 C 0.2142(9) 0.4414(4) 0.7779(2) 0.027(3) Uani 1 1 d .
H14 H 0.1700 0.4643 0.7756 0.032 Uiso 1 1 calc R
C15 C 0.2987(9) 0.4521(4) 0.7944(2) 0.026(3) Uani 1 1 d .
H15 H 0.3108 0.4830 0.8031 0.031 Uiso 1 1 calc R
C16 C 0.0343(10) 0.3433(5) 0.7053(3) 0.038(3) Uani 1 1 d .
H16 H 0.0384 0.3216 0.6908 0.046 Uiso 1 1 calc R
C17 C 0.1149(9) 0.3530(4) 0.7236(2) 0.028(3) Uani 1 1 d .
H17 H 0.1732 0.3383 0.7214 0.034 Uiso 1 1 calc R
C18 C 0.1098(8) 0.3844(3) 0.74524(19) 0.020(2) Uani 1 1 d .
C19 C 0.0212(9) 0.4050(4) 0.7472(2) 0.027(3) Uani 1 1 d .
H19 H 0.0144 0.4268 0.7614 0.033 Uiso 1 1 calc R
C20 C -0.0559(9) 0.3934(4) 0.7286(3) 0.033(3) Uani 1 1 d .
H218 H -0.1160 0.4066 0.7306 0.039 Uiso 1 1 calc R
C21 C 0.3406(9) 0.3840(5) 0.4671(2) 0.034(3) Uani 1 1 d .
H219 H 0.3352 0.3633 0.4519 0.040 Uiso 1 1 calc R
C22 C 0.3547(9) 0.4327(4) 0.4665(2) 0.030(3) Uani 1 1 d .
H220 H 0.3581 0.4439 0.4510 0.036 Uiso 1 1 calc R
C23 C 0.3639(7) 0.4653(4) 0.4886(2) 0.025(2) Uani 1 1 d .
C24 C 0.3607(8) 0.4449(4) 0.5103(2) 0.026(2) Uani 1 1 d .
H277 H 0.3695 0.4646 0.5258 0.032 Uiso 1 1 calc R
C25 C 0.3450(9) 0.3961(4) 0.5101(2) 0.031(3) Uani 1 1 d .
H221 H 0.3416 0.3842 0.5254 0.037 Uiso 1 1 calc R
C26 C 0.3987(10) 0.5832(5) 0.4666(3) 0.039(3) Uani 1 1 d .
H222 H 0.3993 0.5953 0.4513 0.046 Uiso 1 1 calc R
C27 C 0.3814(9) 0.5350(5) 0.4659(2) 0.035(3) Uani 1 1 d .
H223 H 0.3723 0.5151 0.4504 0.042 Uiso 1 1 calc R
C28 C 0.3773(8) 0.5157(4) 0.4886(2) 0.024(2) Uani 1 1 d .
C29 C 0.3891(8) 0.5478(5) 0.5104(2) 0.032(3) Uani 1 1 d .
H29 H 0.3845 0.5372 0.5260 0.038 Uiso 1 1 calc R
C30 C 0.4076(9) 0.5950(4) 0.5091(2) 0.031(3) Uani 1 1 d .
H30 H 0.4156 0.6155 0.5244 0.038 Uiso 1 1 calc R
C31 C 0.8385(9) 0.8795(4) 0.7868(2) 0.028(3) Uani 1 1 d .
H31 H 0.8838 0.8573 0.7898 0.033 Uiso 1 1 calc R
C32 C 0.7574(9) 0.8658(4) 0.7691(2) 0.031(3) Uani 1 1 d .
H32 H 0.7490 0.8350 0.7602 0.037 Uiso 1 1 calc R
C33 C 0.6889(8) 0.8969(4) 0.7644(2) 0.023(2) Uani 1 1 d .
C34 C 0.7054(9) 0.9423(4) 0.7788(2) 0.030(3) Uani 1 1 d .
H34 H 0.6602 0.9649 0.7767 0.037 Uiso 1 1 calc R
C35 C 0.7890(9) 0.9530(4) 0.7959(2) 0.029(3) Uani 1 1 d .
H35 H 0.7989 0.9833 0.8053 0.035 Uiso 1 1 calc R
C36 C 0.4383(12) 0.8930(5) 0.7272(4) 0.065(6) Uani 1 1 d .
H36 H 0.3797 0.9078 0.7285 0.078 Uiso 1 1 calc R
C37 C 0.5165(11) 0.9049(5) 0.7463(3) 0.057(5) Uani 1 1 d .
H37 H 0.5090 0.9270 0.7603 0.069 Uiso 1 1 calc R
C38 C 0.6040(9) 0.8849(4) 0.7450(2) 0.027(3) Uani 1 1 d U
C39 C 0.6057(11) 0.8517(6) 0.7249(4) 0.067(5) Uani 1 1 d U
H39 H 0.6631 0.8361 0.7231 0.080 Uiso 1 1 calc R
C40 C 0.5242(12) 0.8403(7) 0.7070(3) 0.071(6) Uani 1 1 d U
H40 H 0.5279 0.8158 0.6939 0.085 Uiso 1 1 calc R
C41 C 1.0999(9) 0.9176(4) 0.8881(2) 0.029(3) Uani 1 1 d .
H41 H 1.0794 0.8871 0.8797 0.035 Uiso 1 1 calc R
C42 C 1.1650(9) 0.9224(4) 0.9102(2) 0.028(3) Uani 1 1 d .
H42 H 1.1886 0.8956 0.9161 0.034 Uiso 1 1 calc R
C43 C 1.1948(8) 0.9680(4) 0.9234(2) 0.024(2) Uani 1 1 d .
C44 C 1.1567(8) 1.0058(4) 0.9135(2) 0.024(2) Uani 1 1 d .
H44 H 1.1737 1.0367 0.9217 0.029 Uiso 1 1 calc R
C45 C 1.0933(9) 0.9976(4) 0.8913(2) 0.025(2) Uani 1 1 d .
H45 H 1.0682 1.0237 0.8850 0.031 Uiso 1 1 calc R
C46 C 1.4236(12) 0.9594(5) 0.9646(3) 0.051(4) Uani 1 1 d .
H46 H 1.4795 0.9423 0.9642 0.061 Uiso 1 1 calc R
C47 C 1.3483(12) 0.9488(5) 0.9449(3) 0.061(5) Uani 1 1 d .
H47 H 1.3519 0.9245 0.9316 0.073 Uiso 1 1 calc R
C48 C 1.2685(9) 0.9749(4) 0.9454(2) 0.031(3) Uani 1 1 d .
C49 C 1.2634(10) 1.0084(5) 0.9655(2) 0.035(3) Uani 1 1 d .
H49 H 1.2084 1.0261 0.9660 0.042 Uiso 1 1 calc R
C50 C 1.3386(10) 1.0165(5) 0.9851(3) 0.040(3) Uani 1 1 d .
H50 H 1.3329 1.0387 0.9991 0.048 Uiso 1 1 calc R
C51 C 0.2737(9) 0.0861(4) 0.8655(2) 0.027(3) Uani 1 1 d .
H51 H 0.2714 0.0735 0.8807 0.033 Uiso 1 1 calc R
C52 C 0.2898(8) 0.1337(4) 0.8671(2) 0.024(2) Uani 1 1 d .
H52 H 0.2977 0.1527 0.8828 0.028 Uiso 1 1 calc R
C53 C 0.2945(7) 0.1541(3) 0.8454(2) 0.017(2) Uani 1 1 d .
C54 C 0.2836(8) 0.1234(4) 0.8229(2) 0.024(2) Uani 1 1 d .
H54 H 0.2871 0.1352 0.8075 0.028 Uiso 1 1 calc R
C55 C 0.2674(8) 0.0752(3) 0.8234(2) 0.024(2) Uani 1 1 d .
H55 H 0.2607 0.0550 0.8081 0.029 Uiso 1 1 calc R
C56 C 0.3415(9) 0.2850(4) 0.8671(2) 0.033(3) Uani 1 1 d .
H56 H 0.3560 0.3054 0.8824 0.040 Uiso 1 1 calc R
C57 C 0.3258(9) 0.2377(4) 0.8678(2) 0.027(2) Uani 1 1 d .
H57 H 0.3275 0.2264 0.8834 0.032 Uiso 1 1 calc R
C58 C 0.3074(7) 0.2060(3) 0.8457(2) 0.018(2) Uani 1 1 d .
C59 C 0.3012(8) 0.2261(4) 0.8237(2) 0.024(2) Uani 1 1 d .
H59 H 0.2864 0.2067 0.8082 0.029 Uiso 1 1 calc R
C60 C 0.3168(9) 0.2748(4) 0.8246(3) 0.032(3) Uani 1 1 d .
H60 H 0.3127 0.2876 0.8094 0.039 Uiso 1 1 calc R
C61 C 0.0311(8) 0.1253(4) 0.8024(2) 0.027(2) Uani 1 1 d .
H61 H 0.0226 0.1037 0.7876 0.032 Uiso 1 1 calc R
C62 C 0.0389(8) 0.1722(4) 0.8006(2) 0.022(2) Uani 1 1 d U
H62 H 0.0375 0.1822 0.7846 0.026 Uiso 1 1 calc R
C63 C 0.0489(7) 0.2057(4) 0.8220(2) 0.019(2) Uani 1 1 d U
C64 C 0.0534(7) 0.1872(3) 0.8445(2) 0.018(2) Uani 1 1 d U
H64 H 0.0615 0.2080 0.8597 0.021 Uiso 1 1 calc R
C65 C 0.0463(8) 0.1396(4) 0.8452(2) 0.024(2) Uani 1 1 d .
H65 H 0.0496 0.1285 0.8608 0.029 Uiso 1 1 calc R
C66 C 0.0257(10) 0.3219(4) 0.7980(2) 0.037(3) Uani 1 1 d .
H66 H 0.0098 0.3329 0.7826 0.044 Uiso 1 1 calc R
C67 C 0.0283(9) 0.2734(4) 0.7979(2) 0.029(3) Uani 1 1 d .
H67 H 0.0139 0.2525 0.7829 0.035 Uiso 1 1 calc R
C68 C 0.0524(7) 0.2566(3) 0.8204(2) 0.019(2) Uani 1 1 d .
C69 C 0.0743(9) 0.2893(4) 0.8420(2) 0.028(3) Uani 1 1 d .
H69 H 0.0924 0.2798 0.8576 0.034 Uiso 1 1 calc R
C70 C 0.0685(8) 0.3368(4) 0.8395(2) 0.029(3) Uani 1 1 d .
H70 H 0.0831 0.3589 0.8541 0.035 Uiso 1 1 calc R
C71 C 0.8210(9) 0.1013(4) 0.8660(2) 0.030(3) Uani 1 1 d .
H71 H 0.8294 0.0869 0.8806 0.037 Uiso 1 1 calc R
C72 C 0.8169(8) 0.1490(4) 0.8685(2) 0.026(2) Uani 1 1 d .
H72 H 0.8211 0.1664 0.8846 0.031 Uiso 1 1 calc R
C73 C 0.8066(7) 0.1719(4) 0.8477(2) 0.020(2) Uani 1 1 d .
C74 C 0.7969(8) 0.1434(4) 0.8245(2) 0.024(2) Uani 1 1 d .
H74 H 0.7870 0.1570 0.8096 0.029 Uiso 1 1 calc R
C75 C 0.8016(9) 0.0958(4) 0.8231(2) 0.029(3) Uani 1 1 d .
H75 H 0.7963 0.0775 0.8072 0.035 Uiso 1 1 calc R
C76 C 0.8103(8) 0.2956(4) 0.8315(3) 0.030(3) Uani 1 1 d .
H76 H 0.8087 0.3106 0.8170 0.036 Uiso 1 1 calc R
C77 C 0.8049(8) 0.2463(4) 0.8280(2) 0.027(2) Uani 1 1 d .
H77 H 0.7977 0.2289 0.8118 0.032 Uiso 1 1 calc R
C78 C 0.8105(7) 0.2235(4) 0.8494(2) 0.022(2) Uani 1 1 d .
C79 C 0.8184(9) 0.2522(4) 0.8722(2) 0.034(3) Uani 1 1 d .
H79 H 0.8199 0.2387 0.8871 0.041 Uiso 1 1 calc R
C80 C 0.8242(9) 0.3004(4) 0.8732(3) 0.034(3) Uani 1 1 d .
H80 H 0.8336 0.3189 0.8891 0.041 Uiso 1 1 calc R
C81 C 0.4502(14) 0.4374(6) 0.9489(3) 0.064(5) Uani 1 1 d .
H81 H 0.4566 0.4072 0.9404 0.076 Uiso 1 1 calc R
C82 C 0.4899(13) 0.4486(6) 0.9736(3) 0.063(6) Uani 1 1 d .
H82 H 0.5241 0.4266 0.9816 0.076 Uiso 1 1 calc R
C83 C 0.4789(9) 0.4930(4) 0.9868(2) 0.029(3) Uani 1 1 d .
C84 C 0.4264(14) 0.5222(4) 0.9734(3) 0.055(5) Uani 1 1 d .
H84 H 0.4142 0.5519 0.9815 0.066 Uiso 1 1 calc R
C85 C 0.3904(15) 0.5087(5) 0.9480(3) 0.069(6) Uani 1 1 d .
H85 H 0.3565 0.5299 0.9394 0.083 Uiso 1 1 calc R
C86 C -0.0522(12) -0.0567(6) 0.9482(3) 0.052(4) Uani 1 1 d .
H86 H -0.0391 -0.0848 0.9386 0.062 Uiso 1 1 calc R
C87 C -0.0085(11) -0.0472(5) 0.9724(3) 0.050(4) Uani 1 1 d .
H87 H 0.0320 -0.0685 0.9789 0.060 Uiso 1 1 calc R
C88 C -0.0239(8) -0.0062(4) 0.9871(2) 0.027(3) Uani 1 1 d .
C89 C -0.0858(13) 0.0224(5) 0.9762(3) 0.053(4) Uani 1 1 d .
H89 H -0.1003 0.0503 0.9858 0.064 Uiso 1 1 calc R
C90 C -0.1281(14) 0.0109(6) 0.9511(2) 0.059(5) Uani 1 1 d .
H90 H -0.1684 0.0318 0.9441 0.071 Uiso 1 1 calc R
C91 C 0.5003(11) 0.3584(4) 0.7269(3) 0.042(3) Uani 1 1 d .
H91 H 0.5494 0.3421 0.7345 0.050 Uiso 1 1 calc R
C92 C 0.4574(10) 0.3406(5) 0.7030(3) 0.040(3) Uani 1 1 d .
H92 H 0.4772 0.3124 0.6949 0.048 Uiso 1 1 calc R
C93 C 0.3854(9) 0.3633(4) 0.6906(2) 0.032(3) Uani 1 1 d .
C94 C 0.3622(9) 0.4054(5) 0.7039(2) 0.034(3) Uani 1 1 d .
H94 H 0.3165 0.4235 0.6964 0.041 Uiso 1 1 calc R
C95 C 0.4065(9) 0.4206(4) 0.7284(2) 0.029(3) Uani 1 1 d .
H95 H 0.3870 0.4481 0.7372 0.034 Uiso 1 1 calc R
C96 C 0.3210(13) 0.2928(6) 0.6263(3) 0.057(4) Uani 1 1 d .
H96 H 0.3465 0.2684 0.6162 0.068 Uiso 1 1 calc R
C97 C 0.3674(12) 0.3075(5) 0.6502(3) 0.051(4) Uani 1 1 d .
H97 H 0.4212 0.2922 0.6564 0.061 Uiso 1 1 calc R
C98 C 0.3346(10) 0.3449(5) 0.6654(3) 0.039(3) Uani 1 1 d .
C99 C 0.2524(11) 0.3640(5) 0.6548(3) 0.045(3) Uani 1 1 d .
H99 H 0.2250 0.3888 0.6641 0.054 Uiso 1 1 calc R
C100 C 0.2114(13) 0.3468(6) 0.6308(3) 0.060(5) Uani 1 1 d .
H100 H 0.1577 0.3613 0.6240 0.071 Uiso 1 1 calc R
C101 C 0.8194(9) 0.3099(4) 0.6520(2) 0.031(3) Uani 1 1 d .
H101 H 0.8777 0.2945 0.6528 0.037 Uiso 1 1 calc R
C102 C 0.7509(9) 0.2983(4) 0.6316(2) 0.029(3) Uani 1 1 d .
H102 H 0.7620 0.2753 0.6183 0.034 Uiso 1 1 calc R
C103 C 0.6651(9) 0.3205(4) 0.6305(2) 0.027(2) Uani 1 1 d .
C104 C 0.6501(10) 0.3542(4) 0.6503(2) 0.036(3) Uani 1 1 d .
H104 H 0.5919 0.3697 0.6501 0.043 Uiso 1 1 calc R
C105 C 0.7232(10) 0.3644(4) 0.6703(2) 0.035(3) Uani 1 1 d .
H105 H 0.7146 0.3872 0.6839 0.042 Uiso 1 1 calc R
C106 C 0.4912(10) 0.2567(4) 0.5760(2) 0.033(3) Uani 1 1 d .
H106 H 0.4740 0.2256 0.5680 0.040 Uiso 1 1 calc R
C107 C 0.5632(9) 0.2650(4) 0.5968(2) 0.031(3) Uani 1 1 d .
H107 H 0.5933 0.2397 0.6028 0.038 Uiso 1 1 calc R
C108 C 0.5889(9) 0.3098(4) 0.6083(2) 0.027(3) Uani 1 1 d .
C109 C 0.5423(9) 0.3450(4) 0.5987(2) 0.031(3) Uani 1 1 d .
H109 H 0.5600 0.3764 0.6062 0.037 Uiso 1 1 calc R
C110 C 0.4722(10) 0.3358(5) 0.5790(3) 0.038(3) Uani 1 1 d .
H110 H 0.4405 0.3609 0.5734 0.045 Uiso 1 1 calc R
C111 C 0.8749(12) -0.0482(8) 0.5090(5) 0.086(7) Uani 1 1 d .
H111 H 0.8746 -0.0634 0.5234 0.104 Uiso 1 1 calc R
C112 C 0.8785(11) 0.0002(7) 0.5109(4) 0.070(6) Uani 1 1 d .
H112 H 0.8835 0.0183 0.5269 0.084 Uiso 1 1 calc R
C113 C 0.8750(9) 0.0217(5) 0.4906(3) 0.043(3) Uani 1 1 d .
C114 C 0.8722(11) -0.0030(6) 0.4676(3) 0.055(4) Uani 1 1 d .
H114 H 0.8718 0.0125 0.4533 0.067 Uiso 1 1 calc R
C115 C 0.8698(14) -0.0541(7) 0.4652(4) 0.079(6) Uani 1 1 d .
H115 H 0.8671 -0.0727 0.4494 0.095 Uiso 1 1 calc R
C116 C 0.8944(14) 0.1533(8) 0.5156(5) 0.094 Uani 1 1 d .
H116 H 0.9108 0.1723 0.5312 0.113 Uiso 1 1 calc R
C117 C 0.8877(12) 0.1030(6) 0.5157(4) 0.067 Uani 1 1 d .
H117 H 0.8906 0.0894 0.5307 0.081 Uiso 1 1 calc R
C118 C 0.8770(10) 0.0764(5) 0.4926(3) 0.049 Uani 1 1 d .
C119 C 0.8626(16) 0.0966(7) 0.4722(4) 0.081 Uani 1 1 d .
H119 H 0.8480 0.0775 0.4565 0.097 Uiso 1 1 calc R
C120 C 0.868(2) 0.1455(7) 0.4731(4) 0.107 Uani 1 1 d .
H120 H 0.8640 0.1584 0.4579 0.128 Uiso 1 1 calc R
C121 C 0.3760(10) -0.1003(5) 0.4989(3) 0.040 Uani 1 1 d .
H121 H 0.3834 -0.1177 0.5124 0.048 Uiso 1 1 calc R
C122 C 0.3777(9) -0.0516(4) 0.5045(2) 0.029 Uani 1 1 d .
H122 H 0.3860 -0.0369 0.5212 0.035 Uiso 1 1 calc R
C123 C 0.3671(9) -0.0251(5) 0.4848(2) 0.034 Uani 1 1 d .
C124 C 0.3549(10) -0.0489(5) 0.4607(3) 0.043 Uani 1 1 d .
H124 H 0.3479 -0.0324 0.4468 0.052 Uiso 1 1 calc R
C125 C 0.3531(10) -0.0980(5) 0.4574(3) 0.045 Uani 1 1 d .
H125 H 0.3431 -0.1139 0.4409 0.055 Uiso 1 1 calc R
C126 C 0.3682(12) 0.1040(6) 0.4755(3) 0.058 Uani 1 1 d .
H126 H 0.3633 0.1216 0.4620 0.070 Uiso 1 1 calc R
C127 C 0.3668(11) 0.0545(5) 0.4700(3) 0.046 Uani 1 1 d .
H127 H 0.3631 0.0397 0.4533 0.055 Uiso 1 1 calc R
C128 C 0.3709(10) 0.0285(6) 0.4894(3) 0.046 Uani 1 1 d .
C129 C 0.3775(10) 0.0521(4) 0.5136(3) 0.037 Uani 1 1 d .
H129 H 0.3802 0.0353 0.5275 0.045 Uiso 1 1 calc R
C130 C 0.3799(11) 0.1016(5) 0.5171(3) 0.047 Uani 1 1 d .
H130 H 0.3847 0.1175 0.5336 0.056 Uiso 1 1 calc R
C131 C 0.0278(13) 0.1666(7) 0.4249(3) 0.068 Uani 1 1 d .
H131 H 0.0689 0.1432 0.4287 0.082 Uiso 1 1 calc R
C132 C -0.0355(15) 0.1574(6) 0.4022(3) 0.075 Uani 1 1 d .
H132 H -0.0356 0.1291 0.3913 0.090 Uiso 1 1 calc R
C133 C -0.0944(9) 0.1896(5) 0.3967(3) 0.040 Uani 1 1 d .
C134 C -0.0926(11) 0.2319(4) 0.4128(2) 0.039 Uani 1 1 d .
H134 H -0.1342 0.2552 0.4092 0.046 Uiso 1 1 calc R
C135 C -0.0266(12) 0.2378(5) 0.4345(3) 0.052 Uani 1 1 d .
H135 H -0.0231 0.2664 0.4454 0.062 Uiso 1 1 calc R
C136 C -0.2066(10) 0.1441(5) 0.3300(3) 0.039 Uani 1 1 d .
H136 H -0.1902 0.1251 0.3158 0.047 Uiso 1 1 calc R
C137 C -0.1396(10) 0.1551(5) 0.3511(2) 0.039 Uani 1 1 d .
H137 H -0.0766 0.1440 0.3509 0.047 Uiso 1 1 calc R
C138 C -0.1619(10) 0.1822(5) 0.3729(3) 0.041 Uani 1 1 d .
C139 C -0.2556(9) 0.1993(4) 0.3716(2) 0.032 Uani 1 1 d .
H139 H -0.2749 0.2187 0.3854 0.038 Uiso 1 1 calc R
C140 C -0.3193(10) 0.1870(4) 0.3496(2) 0.031 Uani 1 1 d .
H140 H -0.3824 0.1981 0.3488 0.037 Uiso 1 1 calc R
C141 C 0.1108(9) 0.4230(4) 0.4872(2) 0.033 Uani 1 1 d .
H141 H 0.1017 0.4030 0.4718 0.040 Uiso 1 1 calc R
C142 C 0.1173(9) 0.4700(4) 0.4868(2) 0.030 Uani 1 1 d .
H142 H 0.1144 0.4820 0.4714 0.036 Uiso 1 1 calc R
C143 C 0.1285(8) 0.5011(4) 0.5097(2) 0.029 Uani 1 1 d .
C144 C 0.1313(10) 0.4801(5) 0.5314(3) 0.042 Uani 1 1 d .
H144 H 0.1372 0.4992 0.5471 0.050 Uiso 1 1 calc R
C145 C 0.1258(9) 0.4326(4) 0.5303(2) 0.036 Uani 1 1 d .
H145 H 0.1286 0.4198 0.5455 0.043 Uiso 1 1 calc R
C146 C 0.1350(11) 0.6212(5) 0.4884(3) 0.050 Uani 1 1 d .
H146 H 0.1308 0.6339 0.4732 0.061 Uiso 1 1 calc R
C147 C 0.1338(10) 0.5728(5) 0.4876(3) 0.040 Uani 1 1 d .
H147 H 0.1314 0.5534 0.4721 0.048 Uiso 1 1 calc R
C148 C 0.1360(7) 0.5530(4) 0.5092(2) 0.021 Uani 1 1 d .
C149 C 0.1435(10) 0.5834(5) 0.5317(3) 0.041 Uani 1 1 d .
H149 H 0.1467 0.5716 0.5471 0.049 Uiso 1 1 calc R
C150 C 0.1461(11) 0.6320(5) 0.5307(3) 0.057 Uani 1 1 d .
H150 H 0.1512 0.6526 0.5459 0.068 Uiso 1 1 calc R
C151 C 0.7636(8) 0.5783(4) 0.8201(2) 0.025 Uani 1 1 d .
H151 H 0.7559 0.5586 0.8045 0.030 Uiso 1 1 calc R
C152 C 0.7741(9) 0.6267(4) 0.8202(2) 0.029 Uani 1 1 d .
H152 H 0.7715 0.6389 0.8049 0.035 Uiso 1 1 calc R
C153 C 0.7886(8) 0.6578(4) 0.8429(2) 0.021 Uani 1 1 d .
C154 C 0.7911(8) 0.6359(4) 0.8641(2) 0.023 Uani 1 1 d .
H154 H 0.8005 0.6544 0.8800 0.027 Uiso 1 1 calc R
C155 C 0.7803(9) 0.5874(4) 0.8627(2) 0.031 Uani 1 1 d .
H155 H 0.7847 0.5742 0.8777 0.038 Uiso 1 1 calc R
C156 C 0.7902(9) 0.7781(4) 0.8228(2) 0.029 Uani 1 1 d .
H156 H 0.7782 0.7914 0.8080 0.034 Uiso 1 1 calc R
C157 C 0.7793(8) 0.7292(4) 0.8210(2) 0.025 Uani 1 1 d .
H157 H 0.7613 0.7103 0.8053 0.030 Uiso 1 1 calc R
C158 C 0.7958(7) 0.7088(3) 0.84265(19) 0.015 Uani 1 1 d .
C159 C 0.8226(9) 0.7397(4) 0.8653(2) 0.030 Uani 1 1 d .
H159 H 0.8346 0.7277 0.8806 0.036 Uiso 1 1 calc R
C160 C 0.8308(9) 0.7876(4) 0.8649(2) 0.031 Uani 1 1 d .
H160 H 0.8477 0.8080 0.8801 0.037 Uiso 1 1 calc R
C161 C 0.2931(8) 0.5877(4) 0.8196(2) 0.026 Uani 1 1 d .
H161 H 0.2839 0.5693 0.8037 0.031 Uiso 1 1 calc R
C162 C 0.2849(8) 0.6362(4) 0.8208(2) 0.024 Uani 1 1 d .
H162 H 0.2703 0.6498 0.8062 0.029 Uiso 1 1 calc R
C163 C 0.2990(7) 0.6637(4) 0.8445(2) 0.019 Uani 1 1 d .
C164 C 0.3161(8) 0.6403(3) 0.8656(2) 0.023 Uani 1 1 d .
H164 H 0.3228 0.6570 0.8819 0.027 Uiso 1 1 calc R
C165 C 0.3229(8) 0.5926(4) 0.8619(2) 0.025 Uani 1 1 d .
H165 H 0.3354 0.5777 0.8761 0.030 Uiso 1 1 calc R
C166 C 0.2826(8) 0.7883(4) 0.8301(2) 0.028 Uani 1 1 d .
H166 H 0.2701 0.8038 0.8160 0.034 Uiso 1 1 calc R
C167 C 0.2806(8) 0.7389(4) 0.8262(2) 0.028 Uani 1 1 d .
H167 H 0.2668 0.7217 0.8100 0.033 Uiso 1 1 calc R
C168 C 0.2999(8) 0.7158(4) 0.8472(2) 0.023 Uani 1 1 d .
C169 C 0.3204(8) 0.7443(4) 0.8703(2) 0.025 Uani 1 1 d .
H169 H 0.3346 0.7303 0.8849 0.030 Uiso 1 1 calc R
C170 C 0.3203(9) 0.7925(4) 0.8724(3) 0.035 Uani 1 1 d .
H170 H 0.3342 0.8105 0.8883 0.042 Uiso 1 1 calc R
C171 C 0.5173(9) 0.6232(4) 0.7967(2) 0.028 Uani 1 1 d .
H171 H 0.5100 0.6031 0.7813 0.034 Uiso 1 1 calc R
C172 C 0.5183(8) 0.6708(4) 0.7961(2) 0.023 Uani 1 1 d .
H172 H 0.5104 0.6826 0.7806 0.028 Uiso 1 1 calc R
C173 C 0.5314(7) 0.7019(4) 0.8189(2) 0.020 Uani 1 1 d .
C174 C 0.5424(8) 0.6816(4) 0.8412(2) 0.024 Uani 1 1 d .
H174 H 0.5517 0.7005 0.8570 0.029 Uiso 1 1 calc R
C175 C 0.5389(8) 0.6331(4) 0.8392(2) 0.025 Uani 1 1 d .
H175 H 0.5463 0.6197 0.8541 0.030 Uiso 1 1 calc R
C176 C 0.5062(12) 0.8202(5) 0.7984(3) 0.050 Uani 1 1 d .
H176 H 0.4923 0.8326 0.7833 0.060 Uiso 1 1 calc R
C177 C 0.5054(10) 0.7722(4) 0.7972(2) 0.035 Uani 1 1 d .
H177 H 0.4880 0.7523 0.7819 0.042 Uiso 1 1 calc R
C178 C 0.5315(8) 0.7535(4) 0.8196(2) 0.022 Uani 1 1 d .
C179 C 0.5529(9) 0.7846(4) 0.8408(2) 0.031 Uani 1 1 d .
H179 H 0.5706 0.7736 0.8561 0.037 Uiso 1 1 calc R
C180 C 0.5491(9) 0.8323(4) 0.8402(3) 0.037 Uani 1 1 d .
H180 H 0.5642 0.8528 0.8554 0.044 Uiso 1 1 calc R
C181 C -0.0136(9) 0.5481(4) 0.7958(2) 0.029 Uani 1 1 d .
H181 H -0.0344 0.5305 0.7799 0.035 Uiso 1 1 calc R
C182 C -0.0004(9) 0.5965(4) 0.7975(2) 0.030 Uani 1 1 d .
H182 H -0.0081 0.6108 0.7828 0.035 Uiso 1 1 calc R
C183 C 0.0240(8) 0.6239(3) 0.8203(2) 0.021 Uani 1 1 d .
C184 C 0.0410(10) 0.6009(4) 0.8407(2) 0.033 Uani 1 1 d .
H184 H 0.0599 0.6182 0.8568 0.040 Uiso 1 1 calc R
C185 C 0.0301(11) 0.5516(4) 0.8376(2) 0.037 Uani 1 1 d .
H185 H 0.0437 0.5366 0.8519 0.045 Uiso 1 1 calc R
C186 C 0.0198(8) 0.7491(4) 0.8058(2) 0.029 Uani 1 1 d .
H186 H 0.0087 0.7643 0.7916 0.034 Uiso 1 1 calc R
C187 C 0.0154(9) 0.7008(4) 0.8025(2) 0.027 Uani 1 1 d .
H187 H 0.0016 0.6840 0.7862 0.032 Uiso 1 1 calc R
C188 C 0.0310(7) 0.6761(3) 0.8228(2) 0.020 Uani 1 1 d .
C189 C 0.0505(9) 0.7040(4) 0.8462(2) 0.026 Uani 1 1 d .
H189 H 0.0615 0.6900 0.8609 0.031 Uiso 1 1 calc R
C190 C 0.0533(8) 0.7519(4) 0.8475(2) 0.028 Uani 1 1 d .
H190 H 0.0667 0.7698 0.8635 0.034 Uiso 1 1 calc R
C191 C 1.0041(10) 0.8608(4) 0.7330(2) 0.039 Uani 1 1 d .
H191 H 1.0481 0.8424 0.7410 0.047 Uiso 1 1 calc R
C192 C 0.9583(11) 0.8434(4) 0.7091(2) 0.040 Uani 1 1 d .
H192 H 0.9721 0.8139 0.7012 0.048 Uiso 1 1 calc R
C193 C 0.8929(8) 0.8691(4) 0.6968(2) 0.025 Uani 1 1 d .
C194 C 0.8781(10) 0.9127(4) 0.7095(2) 0.032 Uani 1 1 d .
H194 H 0.8360 0.9321 0.7018 0.038 Uiso 1 1 calc R
C195 C 0.9244(9) 0.9277(4) 0.7333(2) 0.031 Uani 1 1 d .
H195 H 0.9108 0.9570 0.7416 0.037 Uiso 1 1 calc R
C196 C 0.8042(15) 0.7925(6) 0.6368(3) 0.073 Uani 1 1 d .
H196 H 0.8179 0.7632 0.6286 0.088 Uiso 1 1 calc R
C197 C 0.8567(13) 0.8086(6) 0.6595(3) 0.061 Uani 1 1 d .
H197 H 0.9044 0.7907 0.6663 0.073 Uiso 1 1 calc R
C198 C 0.8400(9) 0.8504(4) 0.6722(2) 0.029 Uani 1 1 d .
C199 C 0.7696(13) 0.8746(5) 0.6606(3) 0.060 Uani 1 1 d .
H199 H 0.7542 0.9036 0.6687 0.072 Uiso 1 1 calc R
C200 C 0.7218(13) 0.8570(6) 0.6374(3) 0.061 Uani 1 1 d .
H200 H 0.6774 0.8754 0.6296 0.074 Uiso 1 1 calc R
C201 C 0.5026(10) 1.0521(4) 0.8010(2) 0.036 Uani 1 1 d .
H201 H 0.4843 1.0338 0.7852 0.043 Uiso 1 1 calc R
C202 C 0.5150(9) 1.0999(4) 0.8016(2) 0.028 Uani 1 1 d .
H202 H 0.5078 1.1134 0.7867 0.034 Uiso 1 1 calc R
C203 C 0.5384(8) 1.1283(4) 0.8246(2) 0.022 Uani 1 1 d .
C204 C 0.5499(10) 1.1057(4) 0.8457(2) 0.029 Uani 1 1 d .
H204 H 0.5643 1.1232 0.8618 0.035 Uiso 1 1 calc R
C205 C 0.5397(11) 1.0576(4) 0.8426(2) 0.041 Uani 1 1 d .
H205 H 0.5519 1.0433 0.8571 0.049 Uiso 1 1 calc R
C206 C 0.5503(9) 1.2516(4) 0.8079(2) 0.031 Uani 1 1 d .
H206 H 0.5461 1.2662 0.7933 0.038 Uiso 1 1 calc R
C207 C 0.5420(9) 1.2037(4) 0.8052(2) 0.028 Uani 1 1 d .
H207 H 0.5320 1.1861 0.7890 0.034 Uiso 1 1 calc R
C208 C 0.5482(7) 1.1805(3) 0.82649(18) 0.015 Uani 1 1 d .
C209 C 0.5622(8) 1.2098(4) 0.8495(2) 0.022 Uani 1 1 d .
H209 H 0.5671 1.1966 0.8645 0.027 Uiso 1 1 calc R
C210 C 0.5688(8) 1.2573(4) 0.8502(2) 0.021 Uani 1 1 d .
H210 H 0.5774 1.2761 0.8661 0.026 Uiso 1 1 calc R
C211 C 1.3860(12) 0.9243(6) 0.8732(4) 0.066 Uani 1 1 d .
H284 H 1.4389 0.9142 0.8633 0.079 Uiso 1 1 calc R
H21B H 1.3895 0.9086 0.8882 0.079 Uiso 1 1 calc R
C212 C 1.4008(13) 0.9744(5) 0.8804(4) 0.068 Uani 1 1 d .
H21C H 1.3889 0.9900 0.8657 0.102 Uiso 1 1 calc R
H21D H 1.4685 0.9833 0.8880 0.102 Uiso 1 1 calc R
H21E H 1.3552 0.9837 0.8924 0.102 Uiso 1 1 calc R
C213 C 1.249(3) 0.8813(15) 0.7920(10) 0.318 Uani 1 1 d .
H21F H 1.2476 0.8921 0.8099 0.382 Uiso 1 1 calc R
H21G H 1.3075 0.8638 0.7906 0.382 Uiso 1 1 calc R
C214 C 1.1491(10) 0.8423(4) 0.7828(2) 0.036 Uani 1 1 d .
H21H H 1.1148 0.8499 0.7675 0.054 Uiso 1 1 calc R
H21I H 1.1049 0.8436 0.7959 0.054 Uiso 1 1 calc R
H21J H 1.1699 0.8107 0.7798 0.054 Uiso 1 1 calc R
C215 C -0.2911(10) -0.0434(5) 0.8863(3) 0.046 Uani 1 1 d .
H21K H -0.3065 -0.0146 0.8964 0.055 Uiso 1 1 calc R
H21L H -0.3216 -0.0707 0.8929 0.055 Uiso 1 1 calc R
C216 C -0.3319(10) -0.0440(5) 0.8595(3) 0.048 Uani 1 1 d .
H21M H -0.3095 -0.0146 0.8539 0.072 Uiso 1 1 calc R
H21N H -0.4038 -0.0477 0.8582 0.072 Uiso 1 1 calc R
H21O H -0.3089 -0.0702 0.8492 0.072 Uiso 1 1 calc R
C217 C 0.2894(12) -0.2430(6) 0.4572(3) 0.063 Uani 1 1 d .
H21P H 0.2876 -0.2338 0.4403 0.076 Uiso 1 1 calc R
H21Q H 0.2299 -0.2335 0.4646 0.076 Uiso 1 1 calc R
C218 C 0.2932(12) -0.2955(6) 0.4559(3) 0.062 Uani 1 1 d .
H21R H 0.3518 -0.3045 0.4483 0.093 Uiso 1 1 calc R
H21S H 0.2343 -0.3118 0.4458 0.093 Uiso 1 1 calc R
H21T H 0.2958 -0.3040 0.4727 0.093 Uiso 1 1 calc R
C219 C 0.666(3) 0.2441(14) 0.4678(7) 0.079 Uiso 0.50 1 d P
H21U H 0.6588 0.2762 0.4643 0.095 Uiso 1 1 calc R
H21V H 0.7316 0.2434 0.4771 0.095 Uiso 1 1 calc R
C220 C 0.658(3) 0.2226(15) 0.4532(8) 0.098 Uiso 0.50 1 d P
H22A H 0.6189 0.1941 0.4560 0.148 Uiso 1 1 calc R
H22B H 0.7217 0.2148 0.4484 0.148 Uiso 1 1 calc R
H22C H 0.6228 0.2364 0.4398 0.148 Uiso 1 1 calc R
C221 C 0.158(3) 0.1832(13) 0.5361(7) 0.071 Uiso 0.50 1 d P
H278 H 0.1054 0.1653 0.5433 0.085 Uiso 1 1 calc R
H279 H 0.1296 0.2128 0.5337 0.085 Uiso 1 1 calc R
C222 C 0.225(2) 0.2002(11) 0.5595(6) 0.055 Uiso 0.50 1 d P
H280 H 0.2241 0.1760 0.5705 0.083 Uiso 1 1 calc R
H22D H 0.2026 0.2287 0.5680 0.083 Uiso 1 1 calc R
H22E H 0.2918 0.2071 0.5554 0.083 Uiso 1 1 calc R
C223 C 0.114(3) 0.312(3) 0.5646(15) 0.218 Uiso 0.50 1 d PD
H22F H 0.1180 0.3186 0.5474 0.262 Uiso 1 1 calc R
H22G H 0.1328 0.3425 0.5751 0.262 Uiso 1 1 calc R
C224 C 0.005(3) 0.3053(15) 0.5658(9) 0.102 Uiso 0.50 1 d PD
H22H H -0.0174 0.2718 0.5630 0.153 Uiso 1 1 calc R
H22I H -0.0288 0.3207 0.5529 0.153 Uiso 1 1 calc R
H22J H -0.0104 0.3190 0.5822 0.153 Uiso 1 1 calc R
C225 C 0.9024(12) 0.4417(8) 0.8667(4) 0.084 Uani 1 1 d .
H22K H 0.9485 0.4199 0.8602 0.101 Uiso 1 1 calc R
H22L H 0.9075 0.4688 0.8575 0.101 Uiso 1 1 calc R
C226 C 0.9342(16) 0.4568(10) 0.8899(4) 0.138 Uani 1 1 d .
H22M H 0.8875 0.4768 0.8973 0.207 Uiso 1 1 calc R
H22N H 0.9984 0.4749 0.8909 0.207 Uiso 1 1 calc R
H22O H 0.9405 0.4301 0.8991 0.207 Uiso 1 1 calc R
C227 C 0.2312(10) 0.4513(6) 0.8847(3) 0.047 Uani 1 1 d .
H224 H 0.2128 0.4766 0.8969 0.057 Uiso 1 1 calc R
H225 H 0.2042 0.4210 0.8890 0.057 Uiso 1 1 calc R
C228 C 0.1888(11) 0.4570(6) 0.8594(4) 0.069 Uani 1 1 d .
H226 H 0.2092 0.4885 0.8560 0.104 Uiso 1 1 calc R
H227 H 0.1170 0.4523 0.8583 0.104 Uiso 1 1 calc R
H228 H 0.2122 0.4338 0.8472 0.104 Uiso 1 1 calc R
C229 C 0.1571(12) 0.3048(5) 0.9694(3) 0.049 Uani 1 1 d .
H229 H 0.1826 0.2947 0.9878 0.059 Uiso 1 1 calc R
C230 C 0.0406(9) 0.3023(4) 0.9582(2) 0.029 Uani 1 1 d .
H230 H -0.0174 0.2897 0.9695 0.035 Uiso 1 1 calc R
C231 C 0.0765(8) 0.2015(4) 0.9710(2) 0.027 Uani 1 1 d .
H231 H 0.0630 0.2239 0.9884 0.032 Uiso 1 1 calc R
C232 C -0.0030(9) 0.1935(4) 0.9461(2) 0.029 Uani 1 1 d .
H232 H -0.0733 0.2103 0.9454 0.035 Uiso 1 1 calc R
C233 C 0.5759(7) 0.2553(4) 0.97453(19) 0.020 Uani 1 1 d .
H233 H 0.5468 0.2407 0.9907 0.024 Uiso 1 1 calc R
C234 C 0.5077(8) 0.2511(3) 0.94814(18) 0.020 Uani 1 1 d .
H234 H 0.4311 0.2334 0.9454 0.024 Uiso 1 1 calc R
C235 C 0.5114(8) 0.1464(4) 0.9590(2) 0.027 Uani 1 1 d .
H235 H 0.4542 0.1630 0.9694 0.033 Uiso 1 1 calc R
C236 C 0.6217(8) 0.1494(4) 0.9711(2) 0.026 Uani 1 1 d .
H236 H 0.6438 0.1683 0.9903 0.031 Uiso 1 1 calc R
C237 C 0.1334(8) 0.0639(4) 0.72307(19) 0.023 Uani 1 1 d .
H237 H 0.0640 0.0815 0.7223 0.028 Uiso 1 1 calc R
C238 C 0.1917(8) 0.0551(3) 0.6989(2) 0.024 Uani 1 1 d .
H238 H 0.1632 0.0664 0.6810 0.029 Uiso 1 1 calc R
C239 C 0.1728(8) 0.1645(4) 0.7063(2) 0.022 Uani 1 1 d .
H239 H 0.1074 0.1452 0.6943 0.026 Uiso 1 1 calc R
C240 C 0.2834(8) 0.1611(4) 0.6985(2) 0.023 Uani 1 1 d .
H240 H 0.2952 0.1399 0.6806 0.028 Uiso 1 1 calc R
C241 C 0.6551(8) 0.1962(4) 0.7126(2) 0.023 Uani 1 1 d .
H241 H 0.5850 0.1763 0.7033 0.028 Uiso 1 1 calc R
C242 C 0.7543(8) 0.1940(4) 0.6996(2) 0.024 Uani 1 1 d .
H242 H 0.7545 0.1731 0.6808 0.029 Uiso 1 1 calc R
C243 C 0.6363(8) 0.0945(4) 0.7275(2) 0.024 Uani 1 1 d .
H243 H 0.5664 0.1111 0.7295 0.029 Uiso 1 1 calc R
C244 C 0.6799(8) 0.0887(4) 0.7017(2) 0.024 Uani 1 1 d .
H244 H 0.6409 0.1013 0.6852 0.029 Uiso 1 1 calc R
C245 C 0.3156(9) -0.0204(4) 0.6135(2) 0.031 Uiso 1 1 d .
H245 H 0.2511 -0.0016 0.6185 0.037 Uiso 1 1 calc R
C246 C 0.4102(9) -0.0255(4) 0.6333(2) 0.031 Uiso 1 1 d .
H246 H 0.4109 -0.0109 0.6534 0.037 Uiso 1 1 calc R
C247 C 0.3884(8) 0.0819(4) 0.6376(2) 0.028 Uani 1 1 d .
H247 H 0.3366 0.0648 0.6491 0.034 Uiso 1 1 calc R
C248 C 0.3550(11) 0.0854(4) 0.6088(2) 0.041 Uani 1 1 d .
H248 H 0.2800 0.0714 0.5996 0.049 Uiso 1 1 calc R
C249 C 0.8450(10) 0.1328(4) 0.6169(2) 0.031 Uani 1 1 d .
H249 H 0.7695 0.1148 0.6169 0.038 Uiso 1 1 calc R
C250 C 0.9239(9) 0.1396(4) 0.6418(2) 0.031 Uani 1 1 d .
H250 H 0.9054 0.1264 0.6593 0.037 Uiso 1 1 calc R
C251 C 0.8600(10) 0.0323(5) 0.6319(2) 0.036 Uani 1 1 d .
H251 H 0.8072 0.0509 0.6431 0.043 Uiso 1 1 calc R
C252 C 0.8466(10) 0.0258(5) 0.6018(3) 0.044 Uani 1 1 d .
H252 H 0.7846 0.0396 0.5911 0.052 Uiso 1 1 calc R
C253 C 1.3287(8) 0.6266(4) 0.6103(2) 0.027 Uani 1 1 d .
H253 H 1.2514 0.6097 0.6082 0.032 Uiso 1 1 calc R
C254 C 1.3998(8) 0.6329(4) 0.63655(18) 0.020 Uani 1 1 d .
H254 H 1.3728 0.6202 0.6534 0.025 Uiso 1 1 calc R
C255 C 1.4478(10) 0.5304(5) 0.6396(3) 0.040 Uani 1 1 d .
H255 H 1.4727 0.5519 0.6580 0.048 Uiso 1 1 calc R
C256 C 1.5265(10) 0.5264(4) 0.6162(2) 0.032 Uani 1 1 d .
H256 H 1.6035 0.5437 0.6182 0.038 Uiso 1 1 calc R
C257 C 0.8281(9) 0.5998(4) 0.6148(2) 0.032 Uani 1 1 d .
H257 H 0.7530 0.5829 0.6162 0.038 Uiso 1 1 calc R
C258 C 0.9126(10) 0.6067(4) 0.6382(2) 0.035 Uani 1 1 d .
H258 H 0.8989 0.5943 0.6563 0.041 Uiso 1 1 calc R
C259 C 0.9586(9) 0.5021(4) 0.6367(2) 0.032 Uani 1 1 d .
H259 H 0.9942 0.5246 0.6540 0.038 Uiso 1 1 calc R
C260 C 1.0222(10) 0.4988(4) 0.6115(3) 0.037 Uani 1 1 d .
H260 H 1.0974 0.5163 0.6105 0.044 Uiso 1 1 calc R
C261 C 1.1476(9) 0.5828(4) 0.6972(2) 0.029 Uani 1 1 d .
H261 H 1.1027 0.5962 0.6819 0.035 Uiso 1 1 calc R
C262 C 1.1159(9) 0.5888(4) 0.7257(3) 0.040 Uani 1 1 d .
H262 H 1.0508 0.6068 0.7311 0.048 Uiso 1 1 calc R
C263 C 1.1331(9) 0.6911(4) 0.7107(2) 0.030 Uani 1 1 d .
H263 H 1.0595 0.6736 0.7023 0.036 Uiso 1 1 calc R
C264 C 1.2303(8) 0.6886(4) 0.6959(2) 0.028 Uani 1 1 d .
H264 H 1.2255 0.6688 0.6767 0.034 Uiso 1 1 calc R
C265 C 0.7624(8) 0.6561(4) 0.6959(2) 0.027 Uani 1 1 d .
H265 H 0.7736 0.6339 0.6782 0.032 Uiso 1 1 calc R
C266 C 0.6519(8) 0.6615(4) 0.7036(2) 0.026 Uani 1 1 d .
H266 H 0.5851 0.6435 0.6917 0.031 Uiso 1 1 calc R
C267 C 0.6094(9) 0.5602(4) 0.7210(2) 0.031 Uani 1 1 d .
H267 H 0.5403 0.5780 0.7209 0.037 Uiso 1 1 calc R
C268 C 0.6654(8) 0.5515(4) 0.6960(2) 0.026 Uani 1 1 d .
H268 H 0.6368 0.5634 0.6782 0.032 Uiso 1 1 calc R
C269 C 1.1807(8) 0.7539(4) 0.9632(2) 0.030 Uani 1 1 d .
H269 H 1.2424 0.7411 0.9746 0.036 Uiso 1 1 calc R
C270 C 1.1738(9) 0.7501(4) 0.9324(3) 0.039 Uani 1 1 d .
H270 H 1.2301 0.7338 0.9215 0.047 Uiso 1 1 calc R
C271 C 1.1265(9) 0.6473(4) 0.9671(2) 0.031 Uani 1 1 d .
H271 H 1.1531 0.6662 0.9861 0.037 Uiso 1 1 calc R
C272 C 1.0019(9) 0.6444(4) 0.9562(2) 0.031 Uani 1 1 d .
H272 H 0.9427 0.6598 0.9664 0.037 Uiso 1 1 calc R
C273 C 0.6792(9) 0.8022(3) 0.96587(19) 0.026 Uani 1 1 d .
H273 H 0.7216 0.7887 0.9815 0.032 Uiso 1 1 calc R
C274 C 0.7132(9) 0.7974(5) 0.9384(3) 0.038 Uani 1 1 d .
H274 H 0.7816 0.7808 0.9344 0.045 Uiso 1 1 calc R
C275 C 0.5971(10) 0.6982(4) 0.9685(2) 0.034 Uani 1 1 d .
H275 H 0.6009 0.7193 0.9874 0.041 Uiso 1 1 calc R
C276 C 0.6937(8) 0.6940(4) 0.9535(2) 0.024 Uani 1 1 d .
H276 H 0.7674 0.7116 0.9618 0.029 Uiso 1 1 calc R
B1 B 0.2268(11) 0.2955(5) 0.9436(2) 0.031 Uani 1 1 d U
H1A H 0.2990 0.2803 0.9440 0.038 Uiso 1 1 calc R
B2 B 0.1416(10) 0.2847(5) 0.9165(2) 0.025 Uani 1 1 d .
H2A H 0.1548 0.2620 0.8991 0.030 Uiso 1 1 calc R
B3 B 0.0264(9) 0.2907(4) 0.9274(2) 0.021 Uani 1 1 d .
H3 H -0.0410 0.2705 0.9167 0.026 Uiso 1 1 calc R
B4 B 0.0136(12) 0.3475(5) 0.9411(3) 0.035 Uani 1 1 d .
H4A H -0.0571 0.3639 0.9401 0.043 Uiso 1 1 calc R
B5 B 0.0969(14) 0.3569(5) 0.9685(3) 0.047 Uani 1 1 d .
H5A H 0.0808 0.3799 0.9855 0.056 Uiso 1 1 calc R
B6 B 0.2196(14) 0.3540(5) 0.9598(3) 0.043 Uani 1 1 d .
H6A H 0.2842 0.3752 0.9712 0.052 Uiso 1 1 calc R
B7 B 0.2076(11) 0.3417(5) 0.9263(3) 0.033 Uani 1 1 d .
H7A H 0.2662 0.3555 0.9155 0.039 Uiso 1 1 calc R
B8 B 0.0811(11) 0.3379(5) 0.9150(3) 0.034 Uani 1 1 d .
H8 H 0.0551 0.3485 0.8966 0.041 Uiso 1 1 calc R
B9 B 0.1283(12) 0.3792(5) 0.9408(3) 0.031 Uani 1 1 d .
H9A H 0.1346 0.4175 0.9394 0.038 Uiso 1 1 calc R
B10 B 0.1952(10) 0.2012(5) 0.9630(3) 0.029 Uani 1 1 d .
H10A H 0.2626 0.2207 0.9741 0.035 Uiso 1 1 calc R
B11 B 0.1832(11) 0.1908(5) 0.9298(3) 0.034 Uani 1 1 d .
H11A H 0.2424 0.2028 0.9187 0.040 Uiso 1 1 calc R
B12 B 0.0525(10) 0.1868(4) 0.9197(3) 0.028 Uani 1 1 d .
H12A H 0.0248 0.1969 0.9014 0.033 Uiso 1 1 calc R
B13 B -0.0109(12) 0.1386(5) 0.9318(3) 0.033 Uani 1 1 d .
H13 H -0.0801 0.1189 0.9219 0.040 Uiso 1 1 calc R
B14 B 0.1067(13) 0.1335(5) 0.9207(3) 0.039 Uani 1 1 d .
H14A H 0.1149 0.1097 0.9033 0.047 Uiso 1 1 calc R
B15 B 0.1964(12) 0.1434(6) 0.9476(3) 0.041 Uani 1 1 d .
H15A H 0.2658 0.1259 0.9478 0.049 Uiso 1 1 calc R
B16 B 0.1311(11) 0.1529(5) 0.9747(3) 0.035 Uani 1 1 d .
H16A H 0.1566 0.1426 0.9931 0.042 Uiso 1 1 calc R
B17 B 0.0049(10) 0.1488(4) 0.9646(2) 0.023 Uani 1 1 d .
H17A H -0.0525 0.1362 0.9761 0.027 Uiso 1 1 calc R
B18 B 0.0815(12) 0.1105(5) 0.9489(3) 0.032 Uani 1 1 d .
H18 H 0.0762 0.0721 0.9500 0.039 Uiso 1 1 calc R
B19 B 0.6974(9) 0.2515(4) 0.9709(2) 0.023 Uani 1 1 d .
H19A H 0.7517 0.2357 0.9831 0.028 Uiso 1 1 calc R
B20 B 0.7024(9) 0.2498(5) 0.9369(2) 0.026 Uani 1 1 d U
H20A H 0.7608 0.2343 0.9265 0.031 Uiso 1 1 calc R
B21 B 0.5770(11) 0.2468(5) 0.9228(2) 0.031 Uani 1 1 d .
H281 H 0.5513 0.2290 0.9035 0.037 Uiso 1 1 calc R
B22 B 0.5298(10) 0.3009(4) 0.9352(3) 0.028 Uani 1 1 d .
H22P H 0.4732 0.3166 0.9236 0.033 Uiso 1 1 calc R
B23 B 0.5261(9) 0.3049(4) 0.9677(2) 0.022 Uani 1 1 d .
H23A H 0.4679 0.3224 0.9774 0.026 Uiso 1 1 calc R
B24 B 0.6479(10) 0.3059(5) 0.9820(3) 0.028 Uani 1 1 d .
H24A H 0.6694 0.3243 1.0014 0.034 Uiso 1 1 calc R
B25 B 0.7307(10) 0.3047(4) 0.9584(3) 0.029 Uani 1 1 d .
H25A H 0.8068 0.3231 0.9623 0.035 Uiso 1 1 calc R
B26 B 0.6571(12) 0.3005(5) 0.9290(2) 0.034 Uani 1 1 d .
H26A H 0.6859 0.3166 0.9133 0.041 Uiso 1 1 calc R
B27 B 0.6250(11) 0.3364(4) 0.9562(3) 0.030 Uani 1 1 d .
H27A H 0.6328 0.3755 0.9581 0.036 Uiso 1 1 calc R
B28 B 0.7046(9) 0.1502(4) 0.9487(2) 0.020 Uani 1 1 d .
H285 H 0.7818 0.1672 0.9516 0.025 Uiso 1 1 calc R
B29 B 0.6271(9) 0.1467(4) 0.9191(2) 0.020 Uani 1 1 d .
H29A H 0.6503 0.1607 0.9022 0.024 Uiso 1 1 calc R
B30 B 0.5050(9) 0.1460(4) 0.9276(2) 0.023 Uani 1 1 d .
H30A H 0.4464 0.1610 0.9163 0.028 Uiso 1 1 calc R
B31 B 0.4755(12) 0.0930(5) 0.9408(3) 0.038 Uani 1 1 d .
H31A H 0.3996 0.0743 0.9379 0.046 Uiso 1 1 calc R
B32 B 0.5499(12) 0.0974(5) 0.9695(3) 0.034 Uani 1 1 d .
H32A H 0.5234 0.0820 0.9858 0.041 Uiso 1 1 calc R
B33 B 0.6749(11) 0.0998(5) 0.9630(3) 0.035 Uani 1 1 d .
H33A H 0.7321 0.0858 0.9753 0.042 Uiso 1 1 calc R
B34 B 0.6760(11) 0.0967(5) 0.9297(3) 0.031 Uani 1 1 d .
H34A H 0.7337 0.0797 0.9197 0.037 Uiso 1 1 calc R
B35 B 0.5517(12) 0.0923(5) 0.9162(3) 0.037 Uani 1 1 d .
H35A H 0.5265 0.0723 0.8974 0.044 Uiso 1 1 calc R
B36 B 0.5813(12) 0.0620(5) 0.9432(3) 0.041 Uani 1 1 d .
H36A H 0.5771 0.0231 0.9421 0.049 Uiso 1 1 calc R
B37 B 0.3701(9) 0.1634(4) 0.7240(3) 0.031 Uani 1 1 d .
H37A H 0.4397 0.1459 0.7242 0.037 Uiso 1 1 calc R
B38 B 0.2990(10) 0.1715(5) 0.7510(3) 0.029 Uani 1 1 d .
H38 H 0.3210 0.1601 0.7693 0.034 Uiso 1 1 calc R
B39 B 0.1712(9) 0.1712(4) 0.7376(2) 0.019 Uani 1 1 d .
H39A H 0.1079 0.1587 0.7474 0.023 Uiso 1 1 calc R
B40 B 0.2424(10) 0.2269(4) 0.7491(3) 0.027 Uani 1 1 d .
H40A H 0.2277 0.2497 0.7663 0.033 Uiso 1 1 calc R
B41 B 0.3648(10) 0.2207(4) 0.7406(2) 0.023 Uani 1 1 d .
H41A H 0.4313 0.2395 0.7523 0.027 Uiso 1 1 calc R
B42 B 0.3575(10) 0.2129(4) 0.7079(2) 0.025 Uani 1 1 d .
H42A H 0.4191 0.2264 0.6980 0.030 Uiso 1 1 calc R
B43 B 0.2313(10) 0.2134(5) 0.6951(3) 0.034 Uani 1 1 d .
H43 H 0.2100 0.2263 0.6771 0.040 Uiso 1 1 calc R
B44 B 0.1602(9) 0.2201(4) 0.7206(3) 0.030 Uani 1 1 d .
H44A H 0.0909 0.2377 0.7190 0.035 Uiso 1 1 calc R
B45 B 0.2795(10) 0.2513(5) 0.7230(3) 0.029 Uani 1 1 d .
H45A H 0.2896 0.2901 0.7234 0.034 Uiso 1 1 calc R
B46 B 0.3167(9) 0.0584(4) 0.7061(3) 0.025 Uani 1 1 d .
H46A H 0.3735 0.0703 0.6943 0.031 Uiso 1 1 calc R
B47 B 0.3346(9) 0.0688(4) 0.7401(3) 0.024 Uani 1 1 d .
H47A H 0.4040 0.0867 0.7509 0.029 Uiso 1 1 calc R
B48 B 0.2119(10) 0.0736(5) 0.7504(3) 0.030 Uani 1 1 d .
H48 H 0.1994 0.0953 0.7682 0.036 Uiso 1 1 calc R
B49 B 0.1391(9) 0.0185(4) 0.7401(2) 0.024 Uani 1 1 d .
H49A H 0.0798 0.0059 0.7510 0.028 Uiso 1 1 calc R
B50 B 0.2675(11) 0.0205(5) 0.7504(3) 0.029 Uani 1 1 d .
H50A H 0.2931 0.0085 0.7684 0.035 Uiso 1 1 calc R
B51 B 0.3319(10) 0.0111(5) 0.7237(3) 0.031 Uani 1 1 d .
H51A H 0.4005 -0.0071 0.7240 0.038 Uiso 1 1 calc R
B52 B 0.2435(11) 0.0031(5) 0.6966(3) 0.031 Uani 1 1 d .
H52A H 0.2531 -0.0195 0.6789 0.037 Uiso 1 1 calc R
B53 B 0.1251(10) 0.0075(4) 0.7073(3) 0.029 Uani 1 1 d .
H53 H 0.0569 -0.0121 0.6967 0.035 Uiso 1 1 calc R
B54 B 0.2136(11) -0.0203(5) 0.7235(3) 0.032 Uani 1 1 d .
H54A H 0.2048 -0.0590 0.7237 0.038 Uiso 1 1 calc R
B55 B 0.8582(11) 0.1967(5) 0.7212(3) 0.038 Uani 1 1 d .
H55A H 0.9272 0.1798 0.7183 0.045 Uiso 1 1 calc R
B56 B 0.8111(11) 0.2053(5) 0.7516(3) 0.031 Uani 1 1 d .
H56A H 0.8494 0.1953 0.7689 0.037 Uiso 1 1 calc R
B57 B 0.6773(10) 0.2027(4) 0.7445(3) 0.025 Uani 1 1 d .
H57A H 0.6259 0.1894 0.7573 0.030 Uiso 1 1 calc R
B58 B 0.6467(10) 0.2499(5) 0.7284(3) 0.032 Uani 1 1 d .
H58 H 0.5763 0.2660 0.7306 0.038 Uiso 1 1 calc R
B59 B 0.7464(11) 0.2572(5) 0.7528(3) 0.035 Uani 1 1 d .
H59A H 0.7422 0.2789 0.7711 0.042 Uiso 1 1 calc R
B60 B 0.8587(11) 0.2551(6) 0.7380(3) 0.035 Uani 1 1 d .
H60A H 0.9293 0.2759 0.7464 0.042 Uiso 1 1 calc R
B61 B 0.8262(10) 0.2459(5) 0.7051(3) 0.031 Uani 1 1 d .
H61A H 0.8752 0.2594 0.6918 0.037 Uiso 1 1 calc R
B62 B 0.6937(10) 0.2445(5) 0.6990(3) 0.032 Uani 1 1 d .
H62A H 0.6563 0.2569 0.6823 0.038 Uiso 1 1 calc R
B63 B 0.7590(10) 0.2834(5) 0.7250(3) 0.030 Uani 1 1 d .
H63 H 0.7646 0.3223 0.7254 0.036 Uiso 1 1 calc R
B64 B 0.8081(9) 0.0928(4) 0.7045(2) 0.023 Uani 1 1 d .
H64A H 0.8570 0.1064 0.6913 0.027 Uiso 1 1 calc R
B65 B 0.8448(9) 0.1007(4) 0.7372(2) 0.021 Uani 1 1 d .
H65A H 0.9177 0.1189 0.7458 0.026 Uiso 1 1 calc R
B66 B 0.7310(10) 0.1032(4) 0.7527(2) 0.024 Uani 1 1 d .
H66A H 0.7280 0.1233 0.7715 0.028 Uiso 1 1 calc R
B67 B 0.6575(10) 0.0467(5) 0.7432(2) 0.027 Uani 1 1 d .
H67A H 0.6072 0.0319 0.7558 0.032 Uiso 1 1 calc R
B68 B 0.7907(11) 0.0500(5) 0.7489(3) 0.030 Uani 1 1 d .
H68 H 0.8287 0.0372 0.7654 0.036 Uiso 1 1 calc R
B69 B 0.8355(10) 0.0438(4) 0.7190(3) 0.027 Uani 1 1 d .
H69A H 0.9030 0.0261 0.7155 0.033 Uiso 1 1 calc R
B70 B 0.7323(10) 0.0374(4) 0.6957(3) 0.025 Uani 1 1 d .
H70A H 0.7308 0.0167 0.6769 0.030 Uiso 1 1 calc R
B71 B 0.6234(10) 0.0391(4) 0.7113(2) 0.022 Uani 1 1 d .
H71A H 0.5516 0.0194 0.7030 0.027 Uiso 1 1 calc R
B72 B 0.7244(10) 0.0101(5) 0.7237(2) 0.027 Uani 1 1 d .
H72A H 0.7205 -0.0286 0.7236 0.032 Uiso 1 1 calc R
B73 B 0.5203(13) -0.0215(6) 0.6210(3) 0.045 Uani 1 1 d .
H73 H 0.5933 -0.0058 0.6307 0.054 Uiso 1 1 calc R
B74 B 0.4855(12) -0.0207(5) 0.5886(3) 0.040 Uani 1 1 d .
H74A H 0.5359 -0.0052 0.5762 0.048 Uiso 1 1 calc R
B75 B 0.3497(12) -0.0189(5) 0.5850(3) 0.035 Uani 1 1 d .
H75A H 0.3096 -0.0018 0.5704 0.042 Uiso 1 1 calc R
B76 B 0.2958(13) -0.0698(5) 0.5937(4) 0.050 Uani 1 1 d .
H76A H 0.2209 -0.0850 0.5849 0.060 Uiso 1 1 calc R
B77 B 0.4030(13) -0.0721(5) 0.5771(3) 0.043 Uani 1 1 d .
H77A H 0.4001 -0.0887 0.5573 0.051 Uiso 1 1 calc R
B78 B 0.5075(14) -0.0760(6) 0.5989(3) 0.048 Uani 1 1 d .
H78 H 0.5720 -0.0950 0.5939 0.058 Uiso 1 1 calc R
B79 B 0.459(2) -0.0760(7) 0.6288(3) 0.080 Uani 1 1 d .
H79A H 0.4929 -0.0946 0.6436 0.095 Uiso 1 1 calc R
B80 B 0.3286(17) -0.0735(6) 0.6249(4) 0.057 Uani 1 1 d .
H80A H 0.2778 -0.0899 0.6369 0.069 Uiso 1 1 calc R
B81 B 0.3884(15) -0.1062(5) 0.6017(3) 0.046 Uani 1 1 d .
H81A H 0.3765 -0.1453 0.5980 0.055 Uiso 1 1 calc R
B82 B 0.9598(12) 0.0266(6) 0.5899(3) 0.044 Uani 1 1 d .
H82A H 0.9781 0.0385 0.5721 0.052 Uiso 1 1 calc R
B83 B 1.0472(12) 0.0339(6) 0.6169(3) 0.041 Uani 1 1 d .
H83 H 1.1240 0.0506 0.6173 0.050 Uiso 1 1 calc R
B84 B 0.9784(13) 0.0388(6) 0.6434(3) 0.040 Uani 1 1 d .
H84A H 1.0099 0.0597 0.6616 0.048 Uiso 1 1 calc R
B85 B 0.9016(15) -0.0150(6) 0.6433(4) 0.059 Uani 1 1 d .
H85A H 0.8826 -0.0276 0.6610 0.071 Uiso 1 1 calc R
B86 B 0.8144(15) -0.0229(6) 0.6167(4) 0.058 Uani 1 1 d .
H86A H 0.7382 -0.0402 0.6165 0.070 Uiso 1 1 calc R
B87 B 0.8792(15) -0.0289(7) 0.5900(4) 0.063 Uani 1 1 d .
H87A H 0.8447 -0.0509 0.5725 0.076 Uiso 1 1 calc R
B88 B 1.0070(14) -0.0234(6) 0.6004(3) 0.051 Uani 1 1 d .
H88 H 1.0586 -0.0430 0.5893 0.061 Uiso 1 1 calc R
B89 B 1.0197(15) -0.0162(6) 0.6324(4) 0.054 Uani 1 1 d .
H89A H 1.0807 -0.0309 0.6430 0.065 Uiso 1 1 calc R
B90 B 0.9219(16) -0.0537(7) 0.6167(5) 0.070 Uani 1 1 d .
H90A H 0.9182 -0.0924 0.6167 0.084 Uiso 1 1 calc R
B91 B 1.0430(11) 0.1397(5) 0.6338(3) 0.039 Uani 1 1 d .
H91A H 1.1060 0.1276 0.6449 0.047 Uiso 1 1 calc R
B92 B 1.0342(11) 0.1329(5) 0.6011(3) 0.041 Uani 1 1 d .
H92A H 1.0912 0.1169 0.5904 0.049 Uiso 1 1 calc R
B93 B 0.9009(14) 0.1263(6) 0.5904(3) 0.047 Uani 1 1 d .
H93 H 0.8682 0.1052 0.5724 0.056 Uiso 1 1 calc R
B94 B 0.9744(18) 0.1810(8) 0.5905(5) 0.079 Uani 1 1 d .
H94A H 0.9898 0.1945 0.5728 0.095 Uiso 1 1 calc R
B95 B 1.0627(15) 0.1885(7) 0.6182(4) 0.061 Uani 1 1 d .
H95A H 1.1374 0.2075 0.6186 0.073 Uiso 1 1 calc R
B96 B 0.9940(11) 0.1924(6) 0.6450(4) 0.048 Uani 1 1 d .
H96A H 1.0229 0.2133 0.6634 0.057 Uiso 1 1 calc R
B97 B 0.8675(11) 0.1872(5) 0.6336(3) 0.031 Uani 1 1 d .
H97A H 0.8123 0.2050 0.6443 0.037 Uiso 1 1 calc R
B98 B 0.8553(14) 0.1794(6) 0.6013(3) 0.044 Uani 1 1 d .
H98 H 0.7921 0.1922 0.5905 0.053 Uiso 1 1 calc R
B99 B 0.9538(14) 0.2204(6) 0.6188(3) 0.051 Uani 1 1 d .
H99A H 0.9576 0.2593 0.6198 0.061 Uiso 1 1 calc R
B100 B 1.4479(10) 0.5182(5) 0.5870(3) 0.035 Uani 1 1 d .
H10B H 1.4722 0.5296 0.5695 0.042 Uiso 1 1 calc R
B101 B 1.3234(10) 0.5182(5) 0.5958(3) 0.035 Uani 1 1 d .
H10C H 1.2625 0.5307 0.5841 0.042 Uiso 1 1 calc R
B102 B 1.3326(10) 0.5251(5) 0.6264(3) 0.035 Uani 1 1 d .
H10D H 1.2764 0.5441 0.6361 0.042 Uiso 1 1 calc R
B103 B 1.3728(12) 0.4774(5) 0.6390(2) 0.033 Uani 1 1 d .
H103 H 1.3476 0.4647 0.6561 0.040 Uiso 1 1 calc R
B104 B 1.4959(11) 0.4763(5) 0.6326(3) 0.034 Uani 1 1 d .
H10E H 1.5521 0.4626 0.6453 0.040 Uiso 1 1 calc R
B105 B 1.4945(10) 0.4680(5) 0.5996(3) 0.028 Uani 1 1 d .
H10F H 1.5507 0.4481 0.5904 0.034 Uiso 1 1 calc R
B106 B 1.3689(10) 0.4641(5) 0.5859(2) 0.029 Uani 1 1 d .
H10G H 1.3423 0.4423 0.5676 0.034 Uiso 1 1 calc R
B107 B 1.2946(11) 0.4700(5) 0.6109(3) 0.035 Uani 1 1 d .
H10H H 1.2182 0.4521 0.6094 0.041 Uiso 1 1 calc R
B108 B 1.4001(10) 0.4391(5) 0.6137(3) 0.028 Uani 1 1 d .
H108 H 1.3938 0.4004 0.6137 0.034 Uiso 1 1 calc R
B109 B 1.5221(10) 0.6305(5) 0.6321(3) 0.033 Uani 1 1 d .
H10I H 1.5800 0.6184 0.6449 0.040 Uiso 1 1 calc R
B110 B 1.5216(10) 0.6212(5) 0.5982(3) 0.033 Uani 1 1 d .
H11B H 1.5779 0.6032 0.5881 0.040 Uiso 1 1 calc R
B111 B 1.3945(10) 0.6179(5) 0.5859(3) 0.033 Uani 1 1 d .
H11C H 1.3666 0.5965 0.5676 0.040 Uiso 1 1 calc R
B112 B 1.3477(9) 0.6728(5) 0.5951(3) 0.032 Uani 1 1 d .
H11D H 1.2893 0.6863 0.5830 0.038 Uiso 1 1 calc R
B113 B 1.3487(9) 0.6813(4) 0.6276(2) 0.024 Uani 1 1 d .
H113 H 1.2921 0.7001 0.6372 0.029 Uiso 1 1 calc R
B114 B 1.4726(10) 0.6840(5) 0.6412(2) 0.028 Uani 1 1 d .
H11E H 1.4968 0.7051 0.6598 0.034 Uiso 1 1 calc R
B115 B 1.5501(11) 0.6773(6) 0.6162(3) 0.035 Uani 1 1 d .
H11F H 1.6272 0.6944 0.6182 0.042 Uiso 1 1 calc R
B116 B 1.4721(11) 0.6723(5) 0.5878(3) 0.029 Uani 1 1 d .
H11G H 1.4967 0.6864 0.5710 0.035 Uiso 1 1 calc R
B117 B 1.4433(10) 0.7112(5) 0.6134(3) 0.028 Uani 1 1 d .
H11H H 1.4501 0.7500 0.6134 0.034 Uiso 1 1 calc R
B118 B 1.0285(10) 0.6051(5) 0.6281(3) 0.032 Uani 1 1 d .
H118 H 1.0945 0.5938 0.6385 0.038 Uiso 1 1 calc R
B119 B 1.0073(11) 0.5941(4) 0.5942(3) 0.029 Uani 1 1 d .
H11I H 1.0577 0.5761 0.5821 0.035 Uiso 1 1 calc R
B120 B 0.8750(11) 0.5904(6) 0.5873(3) 0.038 Uani 1 1 d .
H12B H 0.8359 0.5688 0.5702 0.045 Uiso 1 1 calc R
B121 B 0.9472(12) 0.6424(5) 0.5853(3) 0.039 Uani 1 1 d .
H12C H 0.9574 0.6537 0.5668 0.047 Uiso 1 1 calc R
B122 B 1.0429(11) 0.6518(5) 0.6114(3) 0.035 Uani 1 1 d .
H12D H 1.1174 0.6701 0.6106 0.042 Uiso 1 1 calc R
B123 B 0.9833(12) 0.6584(5) 0.6394(3) 0.040 Uani 1 1 d .
H123 H 1.0173 0.6801 0.6571 0.047 Uiso 1 1 calc R
B124 B 0.8561(11) 0.6554(5) 0.6312(3) 0.037 Uani 1 1 d .
H12E H 0.8069 0.6748 0.6432 0.044 Uiso 1 1 calc R
B125 B 0.8340(11) 0.6462(5) 0.5986(3) 0.032 Uani 1 1 d .
H12F H 0.7692 0.6604 0.5893 0.038 Uiso 1 1 calc R
B126 B 0.9377(11) 0.6839(5) 0.6126(3) 0.033 Uani 1 1 d .
H12G H 0.9438 0.7225 0.6120 0.040 Uiso 1 1 calc R
B127 B 0.9295(12) 0.4889(6) 0.5853(3) 0.043 Uani 1 1 d .
H12H H 0.9423 0.4990 0.5667 0.051 Uiso 1 1 calc R
B128 B 0.8097(13) 0.4907(6) 0.5988(3) 0.043 Uani 1 1 d U
H128 H 0.7429 0.5030 0.5893 0.051 Uiso 1 1 calc R
B129 B 0.8400(13) 0.4968(6) 0.6294(3) 0.043 Uani 1 1 d U
H12I H 0.7900 0.5153 0.6414 0.051 Uiso 1 1 calc R
B130 B 0.8896(13) 0.4520(6) 0.6408(3) 0.044 Uani 1 1 d .
H13A H 0.8780 0.4410 0.6593 0.053 Uiso 1 1 calc R
B131 B 0.7956(13) 0.4440(5) 0.6162(3) 0.049 Uani 1 1 d .
H13B H 0.7209 0.4270 0.6181 0.059 Uiso 1 1 calc R
B132 B 0.8536(14) 0.4363(5) 0.5875(3) 0.047 Uani 1 1 d .
H13C H 0.8174 0.4140 0.5702 0.056 Uiso 1 1 calc R
B133 B 0.9842(13) 0.4404(5) 0.5962(3) 0.044 Uani 1 1 d .
H133 H 1.0347 0.4205 0.5849 0.052 Uiso 1 1 calc R
B134 B 1.0041(12) 0.4498(5) 0.6291(4) 0.046 Uani 1 1 d .
H13D H 1.0672 0.4366 0.6398 0.056 Uiso 1 1 calc R
B135 B 0.9003(13) 0.4106(6) 0.6142(3) 0.041 Uani 1 1 d .
H13E H 0.8946 0.3719 0.6143 0.049 Uiso 1 1 calc R
B136 B 1.2747(10) 0.5867(4) 0.6974(2) 0.024 Uani 1 1 d .
H13F H 1.3184 0.6012 0.6833 0.029 Uiso 1 1 calc R
B137 B 1.3220(9) 0.5921(4) 0.7294(2) 0.021 Uani 1 1 d .
H13G H 1.3972 0.6093 0.7366 0.025 Uiso 1 1 calc R
B138 B 1.2147(10) 0.5941(5) 0.7472(2) 0.027 Uani 1 1 d .
H138 H 1.2189 0.6131 0.7666 0.032 Uiso 1 1 calc R
B139 B 1.1363(12) 0.5393(5) 0.7385(3) 0.036 Uani 1 1 d .
H13H H 1.0889 0.5242 0.7517 0.043 Uiso 1 1 calc R
B140 B 1.0930(10) 0.5333(5) 0.7062(3) 0.030 Uani 1 1 d .
H14B H 1.0194 0.5152 0.6983 0.037 Uiso 1 1 calc R
B141 B 1.1955(10) 0.5315(5) 0.6891(3) 0.031 Uani 1 1 d .
H286 H 1.1879 0.5117 0.6698 0.037 Uiso 1 1 calc R
B142 B 1.3059(11) 0.5351(5) 0.7105(3) 0.029 Uani 1 1 d .
H287 H 1.3707 0.5166 0.7053 0.035 Uiso 1 1 calc R
B143 B 1.2703(11) 0.5409(5) 0.7414(3) 0.033 Uani 1 1 d .
H143 H 1.3124 0.5269 0.7569 0.040 Uiso 1 1 calc R
B144 B 1.1957(10) 0.5027(5) 0.7167(3) 0.027 Uani 1 1 d .
H14C H 1.1902 0.4638 0.7161 0.032 Uiso 1 1 calc R
B145 B 1.3376(9) 0.6888(4) 0.7154(2) 0.020 Uani 1 1 d .
H14D H 1.4038 0.6711 0.7105 0.024 Uiso 1 1 calc R
B147 B 1.1651(11) 0.6936(5) 0.7428(3) 0.037 Uani 1 1 d .
H14E H 1.1178 0.6796 0.7562 0.044 Uiso 1 1 calc R
B148 B 1.3012(11) 0.6952(5) 0.7464(2) 0.031 Uani 1 1 d .
H148 H 1.3440 0.6832 0.7624 0.038 Uiso 1 1 calc R
B149 B 1.1350(11) 0.7440(5) 0.7281(3) 0.036 Uani 1 1 d .
H14F H 1.0673 0.7612 0.7321 0.043 Uiso 1 1 calc R
B150 B 1.2426(12) 0.7482(5) 0.7508(3) 0.039 Uani 1 1 d .
H15B H 1.2462 0.7690 0.7697 0.047 Uiso 1 1 calc R
B151 B 1.3488(11) 0.7440(6) 0.7335(3) 0.041 Uani 1 1 d .
H15C H 1.4234 0.7618 0.7408 0.050 Uiso 1 1 calc R
B152 B 1.3044(10) 0.7403(5) 0.7017(3) 0.032 Uani 1 1 d .
H15D H 1.3492 0.7555 0.6881 0.038 Uiso 1 1 calc R
B153 B 1.1756(10) 0.7401(5) 0.6978(3) 0.034 Uani 1 1 d .
H153 H 1.1364 0.7541 0.6818 0.041 Uiso 1 1 calc R
B154 B 1.2475(10) 0.7769(5) 0.7234(3) 0.032 Uani 1 1 d .
H15E H 1.2549 0.8159 0.7248 0.039 Uiso 1 1 calc R
B155 B 0.7803(9) 0.6677(4) 0.7481(2) 0.023 Uani 1 1 d .
H15F H 0.8033 0.6568 0.7666 0.028 Uiso 1 1 calc R
B156 B 0.6517(9) 0.6679(4) 0.7353(3) 0.027 Uani 1 1 d .
H15G H 0.5883 0.6558 0.7451 0.032 Uiso 1 1 calc R
B157 B 0.8496(9) 0.6581(5) 0.7211(3) 0.027 Uani 1 1 d .
H15H H 0.9182 0.6399 0.7214 0.032 Uiso 1 1 calc R
B158 B 0.8375(9) 0.7080(4) 0.7041(3) 0.023 Uani 1 1 d .
H158 H 0.8978 0.7208 0.6936 0.028 Uiso 1 1 calc R
B159 B 0.7122(10) 0.7080(5) 0.6923(3) 0.028 Uani 1 1 d .
H15I H 0.6905 0.7201 0.6740 0.034 Uiso 1 1 calc R
B160 B 0.6434(10) 0.7173(4) 0.7183(3) 0.030 Uani 1 1 d .
H16B H 0.5760 0.7363 0.7172 0.036 Uiso 1 1 calc R
B161 B 0.7248(10) 0.7222(5) 0.7465(3) 0.028 Uani 1 1 d .
H16C H 0.7112 0.7445 0.7640 0.034 Uiso 1 1 calc R
B162 B 0.8472(10) 0.7165(4) 0.7370(3) 0.029 Uani 1 1 d .
H16D H 0.9147 0.7357 0.7481 0.035 Uiso 1 1 calc R
B163 B 0.7620(10) 0.7465(5) 0.7197(3) 0.032 Uani 1 1 d .
H163 H 0.7731 0.7852 0.7199 0.038 Uiso 1 1 calc R
B164 B 0.7895(10) 0.5533(4) 0.7029(2) 0.024 Uani 1 1 d .
H16E H 0.8460 0.5649 0.6910 0.029 Uiso 1 1 calc R
B165 B 0.8110(9) 0.5630(4) 0.7364(3) 0.025 Uani 1 1 d .
H16F H 0.8819 0.5800 0.7468 0.030 Uiso 1 1 calc R
B166 B 0.6911(9) 0.5694(4) 0.7475(2) 0.024 Uani 1 1 d .
H16G H 0.6817 0.5914 0.7654 0.029 Uiso 1 1 calc R
B167 B 0.6151(9) 0.5149(4) 0.7376(2) 0.022 Uani 1 1 d .
H16H H 0.5564 0.5030 0.7488 0.026 Uiso 1 1 calc R
B168 B 0.5982(9) 0.5039(4) 0.7049(2) 0.019 Uani 1 1 d .
H168 H 0.5289 0.4849 0.6945 0.023 Uiso 1 1 calc R
B169 B 0.7127(10) 0.4988(4) 0.6936(3) 0.030 Uani 1 1 d .
H16I H 0.7187 0.4761 0.6757 0.036 Uiso 1 1 calc R
B170 B 0.8037(10) 0.5053(5) 0.7192(2) 0.026 Uani 1 1 d .
H17B H 0.8710 0.4862 0.7182 0.032 Uiso 1 1 calc R
B171 B 0.7434(10) 0.5149(4) 0.7474(3) 0.027 Uani 1 1 d .
H17C H 0.7699 0.5023 0.7651 0.032 Uiso 1 1 calc R
B172 B 0.6855(11) 0.4749(4) 0.7207(3) 0.030 Uani 1 1 d .
H17D H 0.6753 0.4363 0.7211 0.036 Uiso 1 1 calc R
B173 B 1.0548(11) 0.7431(5) 0.9194(3) 0.032 Uani 1 1 d .
H173 H 1.0276 0.7244 0.9004 0.038 Uiso 1 1 calc R
B174 B 0.9820(10) 0.7429(5) 0.9445(3) 0.030 Uani 1 1 d .
H17E H 0.9062 0.7244 0.9425 0.036 Uiso 1 1 calc R
B175 B 1.0665(10) 0.7481(6) 0.9725(2) 0.032 Uani 1 1 d .
H17F H 1.0467 0.7323 0.9892 0.038 Uiso 1 1 calc R
B176 B 1.1394(11) 0.8049(5) 0.9760(2) 0.031 Uani 1 1 d .
H17G H 1.1682 0.8246 0.9947 0.037 Uiso 1 1 calc R
B177 B 1.0124(10) 0.7995(5) 0.9640(3) 0.031 Uani 1 1 d .
H17H H 0.9572 0.8165 0.9750 0.037 Uiso 1 1 calc R
B178 B 1.0053(11) 0.7955(5) 0.9311(3) 0.030 Uani 1 1 d .
H178 H 0.9450 0.8100 0.9201 0.037 Uiso 1 1 calc R
B179 B 1.1287(13) 0.7981(5) 0.9234(3) 0.042 Uani 1 1 d .
H17I H 1.1517 0.8138 0.9069 0.051 Uiso 1 1 calc R
B180 B 1.2114(11) 0.8058(5) 0.9501(3) 0.037 Uani 1 1 d .
H18A H 1.2858 0.8256 0.9515 0.045 Uiso 1 1 calc R
B181 B 1.0989(11) 0.8327(5) 0.9498(3) 0.034 Uani 1 1 d .
H18B H 1.0990 0.8716 0.9511 0.041 Uiso 1 1 calc R
B182 B 0.9980(11) 0.6405(4) 0.9228(2) 0.027 Uani 1 1 d .
H18C H 0.9376 0.6519 0.9104 0.032 Uiso 1 1 calc R
B183 B 1.1240(13) 0.6443(6) 0.9168(3) 0.043 Uani 1 1 d .
H183 H 1.1468 0.6600 0.9003 0.052 Uiso 1 1 calc R
B184 B 1.1953(9) 0.6476(4) 0.9441(3) 0.022 Uani 1 1 d .
H18D H 1.2703 0.6671 0.9463 0.026 Uiso 1 1 calc R
B185 B 1.1841(12) 0.5977(6) 0.9585(3) 0.040 Uani 1 1 d .
H18E H 1.2447 0.5843 0.9699 0.048 Uiso 1 1 calc R
B186 B 1.0594(12) 0.5957(5) 0.9658(3) 0.040 Uani 1 1 d .
H18F H 1.0385 0.5804 0.9825 0.048 Uiso 1 1 calc R
B187 B 0.9800(10) 0.5899(5) 0.9385(3) 0.034 Uani 1 1 d .
H18G H 0.9055 0.5701 0.9370 0.041 Uiso 1 1 calc R
B188 B 1.0559(12) 0.5884(5) 0.9130(3) 0.039 Uani 1 1 d .
H188 H 1.0328 0.5675 0.8942 0.047 Uiso 1 1 calc R
B189 B 1.1798(12) 0.5949(6) 0.9262(3) 0.044 Uani 1 1 d .
H18H H 1.2392 0.5793 0.9162 0.053 Uiso 1 1 calc R
B190 B 1.0901(12) 0.5596(5) 0.9389(3) 0.036 Uani 1 1 d .
H19B H 1.0877 0.5206 0.9373 0.044 Uiso 1 1 calc R
B191 B 0.6653(9) 0.6902(4) 0.9221(2) 0.023 Uani 1 1 d .
H19C H 0.7139 0.7038 0.9088 0.028 Uiso 1 1 calc R
B192 B 0.5330(11) 0.6891(5) 0.9172(3) 0.031 Uani 1 1 d .
H19D H 0.4935 0.7008 0.9005 0.037 Uiso 1 1 calc R
B193 B 0.4935(10) 0.6961(5) 0.9482(3) 0.033 Uani 1 1 d .
H193 H 0.4260 0.7134 0.9523 0.040 Uiso 1 1 calc R
B194 B 0.5246(14) 0.6467(6) 0.9638(3) 0.050 Uani 1 1 d .
H19E H 0.4800 0.6333 0.9779 0.060 Uiso 1 1 calc R
B195 B 0.6506(12) 0.6467(5) 0.9670(3) 0.037 Uani 1 1 d .
H19F H 0.6896 0.6335 0.9833 0.044 Uiso 1 1 calc R
B196 B 0.6938(11) 0.6401(5) 0.9367(3) 0.039 Uani 1 1 d .
H19G H 0.7609 0.6222 0.9329 0.047 Uiso 1 1 calc R
B197 B 0.5905(11) 0.6353(5) 0.9150(2) 0.029 Uani 1 1 d .
H19H H 0.5893 0.6130 0.8966 0.035 Uiso 1 1 calc R
B198 B 0.4818(11) 0.6397(5) 0.9303(3) 0.031 Uani 1 1 d .
H198 H 0.4084 0.6215 0.9223 0.037 Uiso 1 1 calc R
B199 B 0.5805(10) 0.6083(5) 0.9423(2) 0.028 Uani 1 1 d .
H19I H 0.5713 0.5695 0.9419 0.034 Uiso 1 1 calc R
B200 B 0.5556(12) 0.8002(5) 0.9659(3) 0.041 Uani 1 1 d .
H20B H 0.5127 0.7878 0.9806 0.049 Uiso 1 1 calc R
B201 B 0.5071(10) 0.7919(5) 0.9329(3) 0.036 Uani 1 1 d .
H20C H 0.4320 0.7746 0.9258 0.044 Uiso 1 1 calc R
B202 B 0.6166(11) 0.7882(5) 0.9158(3) 0.033 Uani 1 1 d .
H20D H 0.6142 0.7674 0.8969 0.040 Uiso 1 1 calc R
B203 B 0.6927(11) 0.8425(5) 0.9238(3) 0.038 Uani 1 1 d .
H203 H 0.7399 0.8559 0.9101 0.045 Uiso 1 1 calc R
B204 B 0.7351(10) 0.8505(4) 0.9553(3) 0.029 Uani 1 1 d .
H20E H 0.8093 0.8688 0.9626 0.035 Uiso 1 1 calc R
B205 B 0.6317(12) 0.8542(5) 0.9728(3) 0.042 Uani 1 1 d .
H20F H 0.6381 0.8752 0.9917 0.050 Uiso 1 1 calc R
B206 B 0.5238(11) 0.8494(5) 0.9505(3) 0.040 Uani 1 1 d .
H20G H 0.4579 0.8680 0.9546 0.048 Uiso 1 1 calc R
B207 B 0.5611(12) 0.8422(5) 0.9200(3) 0.041 Uani 1 1 d .
H20H H 0.5211 0.8558 0.9040 0.049 Uiso 1 1 calc R
B208 B 0.6342(11) 0.8809(5) 0.9448(3) 0.038 Uani 1 1 d .
H208 H 0.6406 0.9197 0.9452 0.046 Uiso 1 1 calc R
B209 B 0.5111(11) 0.0758(7) 0.6432(3) 0.048 Uani 1 1 d .
H20I H 0.5453 0.0566 0.6578 0.057 Uiso 1 1 calc R
B210 B 0.5600(11) 0.0771(7) 0.6134(3) 0.048 Uani 1 1 d .
H282 H 0.6257 0.0599 0.6076 0.057 Uiso 1 1 calc R
B211 B 0.4541(11) 0.0823(7) 0.5917(4) 0.048 Uani 1 1 d .
H211 H 0.4493 0.0684 0.5714 0.057 Uiso 1 1 calc R
B212 B 0.5397(11) 0.1316(7) 0.6057(3) 0.052 Uani 1 1 d .
H212 H 0.5942 0.1488 0.5949 0.062 Uiso 1 1 calc R
B213 B 0.5697(13) 0.1277(6) 0.6370(3) 0.044 Uiso 1 1 d .
H213 H 0.6424 0.1422 0.6474 0.053 Uiso 1 1 calc R
B214 B 0.4616(12) 0.1298(6) 0.6516(3) 0.046 Uani 1 1 d .
H214 H 0.4625 0.1453 0.6716 0.055 Uiso 1 1 calc R
B215 B 0.3598(14) 0.1360(5) 0.6307(3) 0.044 Uani 1 1 d .
H215 H 0.2956 0.1544 0.6365 0.053 Uiso 1 1 calc R
B216 B 0.4793(18) 0.1657(6) 0.6282(4) 0.070 Uani 1 1 d .
H216 H 0.4935 0.2047 0.6317 0.084 Uiso 1 1 calc R
B217 B 0.404(2) 0.1370(6) 0.6010(3) 0.076 Uani 1 1 d .
H217 H 0.3677 0.1568 0.5870 0.091 Uiso 1 1 calc R

loop_
_atom_site_aniso_label
_atom_site_aniso_U_11
_atom_site_aniso_U_22
_atom_site_aniso_U_33
_atom_site_aniso_U_23
_atom_site_aniso_U_13
_atom_site_aniso_U_12
Ho1 0.0166(2) 0.01074(19) 0.0176(2) 0.00261(16) -0.00227(18) 0.00102(17)
Ho2 0.0279(3) 0.0316(3) 0.0147(3) 0.0032(2) -0.0096(2) 0.0004(2)
Ho3 0.0211(3) 0.0108(2) 0.0176(2) 0.00237(16) -0.00297(19) 0.00038(17)
Co1 0.0162(7) 0.0314(7) 0.0112(7) 0.0017(6) 0.0025(6) 0.0096(6)
Co2 0.0141(7) 0.0230(7) 0.0154(7) 0.0000(5) 0.0027(6) 0.0044(5)
Co3 0.0142(7) 0.0296(7) 0.0141(7) 0.0007(6) 0.0008(6) 0.0042(6)
Co4 0.0148(7) 0.0272(7) 0.0167(7) 0.0057(6) 0.0015(6) 0.0040(6)
Co5 0.0214(8) 0.0263(7) 0.0176(8) 0.0022(6) 0.0028(6) 0.0034(6)
Co6 0.0216(8) 0.0484(10) 0.0218(9) 0.0018(7) 0.0030(7) 0.0083(7)
Co7 0.0136(7) 0.0348(8) 0.0122(7) 0.0049(6) -0.0014(6) 0.0049(6)
Co8 0.0159(7) 0.0427(9) 0.0181(8) 0.0084(6) 0.0024(6) 0.0045(6)
Co9 0.0139(7) 0.0380(8) 0.0137(7) 0.0075(6) -0.0018(6) 0.0064(6)
Co10 0.0120(7) 0.0288(7) 0.0178(8) 0.0021(6) 0.0024(6) 0.0016(6)
Co11 0.0147(7) 0.0382(8) 0.0137(7) -0.0004(6) -0.0006(6) 0.0009(6)
Co12 0.0158(7) 0.0333(8) 0.0168(8) -0.0019(6) 0.0010(6) 0.0058(6)
O1 0.036(5) 0.012(3) 0.037(5) 0.006(2) 0.0017(17) -0.018(2)
O2 0.036(2) 0.0120(17) 0.037(2) 0.0064(16) 0.002(2) -0.0178(18)
O3 0.036(2) 0.0120(17) 0.037(2) 0.0064(16) 0.002(2) -0.0178(18)
O4 0.0014(16) 0.033(2) 0.1122(18) 0.035(4) 0.002(4) 0.003(3)
O5 0.016(4) 0.020(3) 0.022(4) 0.002(3) -0.001(3) 0.010(3)
O6 0.036(2) 0.0120(17) 0.037(2) 0.0064(16) 0.002(2) -0.0178(18)
O8 0.027(5) 0.066(7) 0.084(9) -0.015(6) -0.007(6) 0.007(5)
O9 0.031(5) 0.038(5) 0.027(5) -0.002(4) -0.007(4) -0.005(4)
O10 0.054(6) 0.045(5) 0.017(5) -0.001(4) -0.006(4) -0.006(4)
O11 0.052(7) 0.073(7) 0.034(6) -0.006(5) 0.002(5) 0.014(6)
O12 0.080(9) 0.048(6) 0.078(9) 0.011(6) 0.036(7) -0.011(6)
O13 0.068(7) 0.043(5) 0.035(6) 0.020(4) -0.019(5) 0.008(5)
O14 0.052(6) 0.025(5) 0.031(6) -0.009(3) -0.006(2) -0.009(3)
O15 0.052(3) 0.025(2) 0.031(3) -0.009(2) -0.006(2) -0.009(2)
O16 0.031(2) 0.032(2) 0.013(2) 0.005(3) -0.003(3) -0.004(4)
O17 0.052(3) 0.025(2) 0.031(3) -0.009(2) -0.006(2) -0.009(2)
O18 0.035(5) 0.011(3) 0.027(4) 0.011(3) 0.008(4) 0.005(3)
O19 0.052(3) 0.025(2) 0.031(3) -0.009(2) -0.006(2) -0.009(2)
O20 0.023(5) 0.037(5) 0.063(7) 0.006(5) -0.008(4) 0.002(4)
O21 0.027(5) 0.042(5) 0.020(4) 0.002(4) -0.001(4) -0.002(4)
O25 0.037(6) 0.028(4) 0.081(8) 0.003(5) -0.020(5) 0.011(4)
O26 0.099(11) 0.066(8) 0.165(16) 0.040(9) 0.024(10) 0.031(8)
O27 0.040(5) 0.041(5) 0.021(5) 0.014(4) 0.003(4) 0.008(4)
O28 0.035(5) 0.039(5) 0.047(6) 0.014(4) 0.009(4) 0.012(4)
O29 0.043(6) 0.027(4) 0.048(6) 0.001(4) 0.001(5) 0.008(4)
O30 0.065(7) 0.062(6) 0.013(5) -0.007(4) 0.001(4) -0.019(5)
O31 0.039(7) 0.054(6) 0.131(12) -0.014(7) 0.018(7) 0.003(5)
O32 0.063(8) 0.033(6) 0.157(15) -0.004(7) -0.038(8) 0.007(5)
O33 0.078(10) 0.086(9) 0.087(11) -0.015(8) -0.021(8) -0.015(8)
N1 0.020(5) 0.019(4) 0.027(5) 0.001(4) 0.005(4) 0.007(4)
N2 0.048(7) 0.043(6) 0.028(6) -0.003(5) -0.014(5) 0.005(5)
N3 0.026(5) 0.015(4) 0.023(5) 0.008(3) -0.001(4) -0.001(4)
N4 0.029(6) 0.039(6) 0.032(6) -0.001(5) -0.003(5) -0.002(5)
N5 0.021(5) 0.051(6) 0.015(5) 0.003(4) -0.007(4) -0.008(4)
N6 0.022(6) 0.055(7) 0.038(7) 0.017(5) 0.001(5) -0.007(5)
N7 0.028(5) 0.027(5) 0.012(4) 0.003(3) -0.003(4) 0.003(4)
N8 0.049(7) 0.038(6) 0.043(7) 0.018(5) -0.027(6) 0.000(5)
N9 0.024(5) 0.018(4) 0.027(6) 0.000(4) 0.003(4) -0.002(4)
N10 0.024(5) 0.034(5) 0.033(6) 0.008(4) -0.008(4) 0.000(4)
N11 0.025(5) 0.016(4) 0.041(6) 0.013(4) 0.009(5) 0.000(4)
N12 0.026(5) 0.015(4) 0.043(6) 0.005(4) 0.013(5) 0.003(4)
N13 0.018(5) 0.016(4) 0.026(5) 0.001(3) 0.002(4) 0.001(3)
N14 0.044(7) 0.019(4) 0.040(6) 0.015(4) -0.001(5) 0.006(4)
N15 0.027(5) 0.027(5) 0.023(5) 0.011(4) -0.002(4) 0.006(4)
N16 0.019(5) 0.035(5) 0.065(8) 0.002(5) 0.003(5) 0.009(4)
N18 0.033(6) 0.038(5) 0.025(6) 0.006(4) 0.006(5) 0.000(5)
N19 0.038(6) 0.026(5) 0.022(5) -0.007(4) 0.001(4) -0.004(4)
N20 0.064(10) 0.093(11) 0.037(8) 0.002(7) 0.018(7) -0.002(8)
N21 0.027(5) 0.034(5) 0.025(6) 0.010(4) -0.014(4) -0.001(4)
N22 0.033(6) 0.064(7) 0.014(5) -0.001(5) -0.011(4) -0.004(5)
N23 0.038(8) 0.078(10) 0.128(16) 0.043(11) 0.035(10) 0.022(8)
N24 0.053(9) 0.092(11) 0.084(12) 0.026(9) 0.006(8) -0.002(8)
N25 0.044(7) 0.054(7) 0.039(7) -0.009(6) 0.010(6) -0.001(6)
N26 0.056(8) 0.052(7) 0.049(8) 0.027(6) -0.008(6) 0.013(6)
N27 0.049(8) 0.074(9) 0.046(8) 0.005(7) -0.016(7) -0.003(7)
N28 0.032(6) 0.040(6) 0.022(5) 0.005(4) -0.006(4) -0.001(5)
N29 0.022(5) 0.041(6) 0.036(6) 0.006(5) 0.001(5) -0.003(4)
N30 0.043(7) 0.038(6) 0.050(8) 0.007(5) 0.001(6) 0.000(5)
N31 0.019(5) 0.021(4) 0.031(5) 0.000(4) 0.002(4) -0.001(4)
N32 0.031(6) 0.022(4) 0.040(6) 0.003(4) 0.020(5) -0.006(4)
N33 0.019(5) 0.026(5) 0.035(6) 0.005(4) 0.006(4) 0.005(4)
N34 0.019(5) 0.029(5) 0.041(6) 0.010(4) -0.011(4) -0.003(4)
N35 0.014(5) 0.015(4) 0.043(6) 0.003(4) 0.003(4) -0.002(3)
N36 0.047(7) 0.013(4) 0.067(8) 0.012(5) 0.009(6) -0.001(4)
N37 0.036(6) 0.024(5) 0.035(6) 0.005(4) 0.005(5) 0.007(4)
N38 0.020(5) 0.016(4) 0.046(7) -0.006(4) 0.003(5) -0.006(4)
N39 0.038(6) 0.029(5) 0.017(5) -0.002(4) -0.004(4) -0.001(4)
N40 0.061(8) 0.053(7) 0.021(6) -0.011(5) -0.007(6) 0.005(6)
N41 0.039(6) 0.020(4) 0.034(6) -0.007(4) 0.008(5) 0.007(4)
N42 0.019(5) 0.023(4) 0.030(5) 0.004(4) 0.007(4) 0.001(4)
C1 0.045(8) 0.017(5) 0.038(7) 0.000(5) -0.004(6) 0.001(5)
C2 0.062(9) 0.012(5) 0.037(8) 0.011(5) -0.015(7) 0.003(5)
C3 0.027(6) 0.023(5) 0.025(6) 0.010(4) -0.004(5) 0.001(5)
C4 0.027(6) 0.017(5) 0.022(6) 0.002(4) 0.001(5) 0.001(4)
C5 0.027(6) 0.022(5) 0.026(6) 0.009(4) -0.003(5) 0.009(5)
C6 0.083(13) 0.074(11) 0.049(10) -0.020(8) -0.047(9) 0.058(10)
C7 0.098(13) 0.042(8) 0.043(9) -0.013(7) -0.021(9) 0.042(8)
C8 0.033(7) 0.036(6) 0.022(6) 0.010(5) -0.009(5) 0.010(5)
C9 0.025(6) 0.038(6) 0.030(7) -0.001(5) -0.005(5) 0.005(5)
C10 0.038(8) 0.036(6) 0.022(6) -0.009(5) -0.005(5) 0.004(6)
C11 0.029(6) 0.016(5) 0.025(6) 0.008(4) 0.003(5) 0.009(4)
C12 0.019(6) 0.021(5) 0.024(6) -0.003(4) -0.007(5) 0.002(4)
C13 0.018(5) 0.021(5) 0.022(6) 0.003(4) -0.009(4) 0.000(4)
C14 0.033(7) 0.019(5) 0.025(6) -0.007(4) -0.004(5) 0.006(5)
C15 0.029(6) 0.019(5) 0.028(6) -0.003(4) -0.003(5) 0.003(5)
C16 0.034(7) 0.044(7) 0.032(7) 0.001(6) -0.010(6) 0.005(6)
C17 0.030(6) 0.036(6) 0.014(6) -0.014(4) -0.011(5) 0.012(5)
C18 0.015(5) 0.022(5) 0.017(5) 0.002(4) -0.008(4) -0.009(4)
C19 0.036(7) 0.024(6) 0.022(6) 0.005(5) 0.004(5) 0.002(5)
C20 0.021(6) 0.026(6) 0.051(8) 0.013(6) -0.004(6) 0.004(5)
C21 0.030(7) 0.050(7) 0.019(6) 0.006(5) -0.002(5) -0.001(6)
C22 0.026(6) 0.041(7) 0.022(6) 0.010(5) -0.002(5) -0.003(5)
C23 0.008(5) 0.049(7) 0.016(6) 0.005(5) -0.006(4) 0.001(5)
C24 0.022(6) 0.044(7) 0.011(5) 0.003(5) -0.005(4) -0.002(5)
C25 0.024(6) 0.042(7) 0.021(6) -0.001(5) -0.013(5) -0.002(5)
C26 0.043(8) 0.044(7) 0.030(7) 0.009(6) 0.008(6) 0.006(6)
C27 0.033(7) 0.049(7) 0.023(7) 0.009(5) -0.002(5) 0.004(6)
C28 0.008(5) 0.041(6) 0.022(6) 0.001(5) -0.002(4) 0.002(5)
C29 0.015(6) 0.060(8) 0.018(6) 0.009(5) -0.006(5) -0.012(5)
C30 0.026(7) 0.038(6) 0.028(7) 0.000(5) 0.002(5) -0.004(5)
C31 0.030(7) 0.013(5) 0.039(7) 0.004(5) -0.001(5) 0.004(4)
C32 0.024(6) 0.030(6) 0.037(8) 0.004(5) -0.011(5) 0.007(5)
C33 0.020(6) 0.018(5) 0.034(7) 0.009(4) 0.002(5) 0.002(4)
C34 0.027(6) 0.025(6) 0.038(7) 0.005(5) -0.008(5) 0.005(5)
C35 0.033(7) 0.020(5) 0.032(7) 0.002(5) -0.012(5) -0.002(5)
C36 0.045(10) 0.044(8) 0.091(14) -0.020(8) -0.038(9) 0.011(7)
C37 0.056(9) 0.035(7) 0.067(11) -0.019(7) -0.039(8) 0.020(6)
C38 0.031(6) 0.023(5) 0.030(7) 0.012(5) 0.008(5) 0.004(5)
C39 0.031(8) 0.074(11) 0.088(13) -0.018(9) -0.019(8) 0.033(8)
C40 0.046(10) 0.093(12) 0.059(11) -0.035(9) -0.020(8) 0.029(9)
C41 0.041(7) 0.021(5) 0.023(6) 0.007(4) -0.012(5) 0.000(5)
C42 0.043(7) 0.020(5) 0.020(6) 0.007(4) -0.016(5) 0.009(5)
C43 0.024(6) 0.022(5) 0.024(6) 0.000(4) 0.000(5) -0.001(4)
C44 0.020(6) 0.026(5) 0.022(6) -0.004(4) -0.007(5) 0.003(4)
C45 0.034(6) 0.020(5) 0.022(6) 0.002(4) -0.005(5) 0.006(5)
C46 0.054(10) 0.040(7) 0.058(11) 0.009(7) -0.013(8) 0.022(7)
C47 0.054(10) 0.042(8) 0.074(12) -0.004(8) -0.047(9) 0.013(7)
C48 0.035(7) 0.033(6) 0.023(7) 0.005(5) -0.006(5) 0.009(5)
C49 0.035(7) 0.048(7) 0.019(6) -0.003(5) -0.003(5) 0.004(6)
C50 0.038(8) 0.049(8) 0.032(8) 0.009(6) -0.006(6) 0.000(6)
C51 0.042(7) 0.022(5) 0.023(6) 0.016(5) 0.011(5) 0.003(5)
C52 0.028(6) 0.032(6) 0.012(5) 0.005(4) 0.005(5) 0.004(5)
C53 0.013(5) 0.018(5) 0.021(5) 0.005(4) 0.005(4) 0.000(4)
C54 0.028(6) 0.021(5) 0.020(6) -0.005(4) 0.003(5) 0.000(4)
C55 0.031(6) 0.016(5) 0.022(6) -0.005(4) -0.001(5) -0.002(4)
C56 0.034(7) 0.028(6) 0.036(7) -0.004(5) 0.014(6) -0.005(5)
C57 0.033(6) 0.024(5) 0.024(6) 0.006(4) 0.006(5) 0.003(5)
C58 0.011(5) 0.013(4) 0.032(6) 0.006(4) 0.010(4) 0.003(4)
C59 0.023(6) 0.025(5) 0.021(6) -0.002(4) 0.004(5) -0.011(4)
C60 0.030(7) 0.029(6) 0.042(8) 0.007(5) 0.015(6) 0.006(5)
C61 0.026(6) 0.038(6) 0.020(6) 0.007(5) 0.003(5) 0.016(5)
C62 0.026(6) 0.028(5) 0.013(5) 0.003(4) 0.003(4) 0.008(5)
C63 0.003(4) 0.026(5) 0.026(6) 0.001(4) -0.002(4) 0.003(4)
C64 0.015(5) 0.018(4) 0.018(5) 0.001(4) -0.003(4) -0.004(4)
C65 0.013(5) 0.044(6) 0.018(6) 0.007(5) 0.005(4) 0.011(5)
C66 0.051(9) 0.029(6) 0.035(7) 0.018(5) 0.009(6) 0.009(6)
C67 0.033(7) 0.027(5) 0.027(6) 0.009(5) -0.006(5) 0.005(5)
C68 0.007(5) 0.026(5) 0.023(6) 0.001(4) 0.001(4) 0.005(4)
C69 0.029(7) 0.024(6) 0.031(7) 0.008(5) 0.002(5) 0.004(5)
C70 0.026(6) 0.023(5) 0.037(7) 0.002(5) -0.006(5) 0.000(5)
C71 0.030(7) 0.037(6) 0.025(6) 0.011(5) 0.000(5) -0.003(5)
C72 0.024(6) 0.033(6) 0.021(6) 0.006(5) 0.001(5) 0.005(5)
C73 0.005(5) 0.024(5) 0.028(6) 0.007(4) -0.004(4) -0.002(4)
C74 0.022(6) 0.037(6) 0.014(5) 0.005(4) -0.004(4) 0.008(5)
C75 0.034(7) 0.035(6) 0.023(6) 0.010(5) 0.012(5) 0.009(5)
C76 0.025(6) 0.025(6) 0.044(8) 0.015(5) 0.007(6) 0.006(5)
C77 0.025(6) 0.036(6) 0.019(6) -0.003(5) 0.002(5) 0.013(5)
C78 0.007(5) 0.037(6) 0.021(6) 0.006(4) -0.002(4) 0.000(4)
C79 0.032(7) 0.036(6) 0.034(7) 0.011(5) 0.003(6) -0.004(5)
C80 0.036(7) 0.028(6) 0.035(8) -0.003(5) 0.005(6) -0.004(5)
C81 0.091(14) 0.072(11) 0.022(8) -0.023(7) -0.011(8) 0.037(10)
C82 0.095(14) 0.068(10) 0.021(8) -0.022(7) -0.024(8) 0.056(10)
C83 0.025(6) 0.038(7) 0.026(7) 0.001(5) 0.005(5) 0.008(5)
C84 0.107(14) 0.017(6) 0.036(8) -0.009(5) -0.009(9) 0.015(7)
C85 0.128(17) 0.031(8) 0.041(10) -0.007(7) -0.019(10) 0.015(9)
C86 0.049(9) 0.061(9) 0.044(10) -0.002(7) 0.002(8) 0.020(8)
C87 0.049(9) 0.049(8) 0.050(10) -0.003(7) -0.013(7) 0.029(7)
C88 0.017(6) 0.040(7) 0.025(7) 0.007(5) 0.003(5) 0.000(5)
C89 0.097(13) 0.034(7) 0.026(7) -0.006(6) -0.013(8) 0.026(8)
C90 0.103(15) 0.063(10) 0.011(6) -0.001(6) -0.006(8) 0.033(10)
C91 0.054(9) 0.033(7) 0.037(8) 0.002(6) 0.003(7) 0.009(6)
C92 0.044(8) 0.037(7) 0.039(8) -0.003(6) 0.010(7) 0.006(6)
C93 0.027(7) 0.034(6) 0.038(7) 0.013(5) 0.013(6) 0.003(5)
C94 0.032(7) 0.049(7) 0.020(6) 0.004(5) -0.001(5) 0.009(6)
C95 0.035(7) 0.030(6) 0.021(6) 0.000(5) 0.006(5) 0.010(5)
C96 0.064(11) 0.077(11) 0.028(8) -0.007(7) 0.020(8) 0.011(9)
C97 0.056(10) 0.059(9) 0.035(9) -0.006(7) 0.008(7) 0.009(8)
C98 0.042(8) 0.047(7) 0.033(7) 0.014(6) 0.017(6) 0.006(6)
C99 0.043(8) 0.059(9) 0.027(8) -0.009(6) -0.008(6) 0.003(7)
C100 0.065(11) 0.081(12) 0.021(8) -0.017(7) -0.026(7) 0.016(9)
C101 0.027(6) 0.041(7) 0.024(7) 0.011(5) -0.007(5) 0.001(5)
C102 0.031(7) 0.038(6) 0.020(6) 0.017(5) -0.008(5) 0.008(5)
C103 0.026(6) 0.031(6) 0.019(6) 0.004(4) -0.010(5) -0.007(5)
C104 0.030(7) 0.036(7) 0.038(8) 0.000(6) -0.008(6) 0.010(5)
C105 0.040(8) 0.035(6) 0.023(7) -0.007(5) -0.010(6) -0.003(5)
C106 0.046(8) 0.032(6) 0.017(6) -0.008(5) -0.003(6) -0.005(6)
C107 0.039(7) 0.040(7) 0.017(6) 0.017(5) 0.001(5) 0.005(6)
C108 0.023(6) 0.035(6) 0.020(6) 0.000(5) 0.005(5) -0.002(5)
C109 0.028(7) 0.033(6) 0.031(7) -0.001(5) 0.000(5) 0.002(5)
C110 0.030(7) 0.047(7) 0.035(8) 0.002(6) -0.005(6) 0.009(6)
C111 0.029(9) 0.095(15) 0.14(2) 0.010(15) 0.032(12) 0.005(10)
C112 0.040(9) 0.127(16) 0.063(12) 0.061(12) 0.014(8) 0.033(10)
C113 0.017(6) 0.061(9) 0.051(9) 0.008(7) 0.008(6) 0.006(6)
C114 0.032(8) 0.080(11) 0.056(11) 0.017(9) 0.012(8) -0.005(8)
C115 0.066(13) 0.078(14) 0.106(19) 0.038(13) 0.036(13) 0.004(11)
C116 0.052 0.112 0.101 -0.024 -0.018 -0.001
C117 0.047 0.073 0.084 0.008 0.000 0.028
C118 0.025 0.047 0.072 -0.001 0.006 -0.003
C119 0.103 0.087 0.065 0.038 0.017 0.029
C120 0.174 0.070 0.080 0.012 0.058 -0.024
C121 0.044 0.041 0.036 0.007 0.010 -0.001
C122 0.032 0.039 0.013 0.000 -0.004 0.006
C123 0.021 0.056 0.029 0.011 0.012 0.013
C124 0.033 0.053 0.040 -0.006 0.010 -0.005
C125 0.037 0.064 0.028 -0.011 0.007 -0.011
C126 0.048 0.085 0.042 0.022 -0.004 -0.004
C127 0.040 0.050 0.051 0.009 0.011 0.012
C128 0.026 0.071 0.049 0.029 0.015 0.011
C129 0.041 0.031 0.040 0.019 -0.008 -0.003
C130 0.041 0.060 0.041 0.017 -0.003 0.008
C131 0.067 0.088 0.045 -0.003 -0.027 0.040
C132 0.101 0.079 0.036 -0.033 -0.025 0.061
C133 0.018 0.055 0.045 0.016 -0.008 -0.013
C134 0.058 0.027 0.030 0.010 -0.003 0.004
C135 0.064 0.043 0.044 0.008 -0.007 -0.007
C136 0.034 0.045 0.037 0.000 0.000 0.007
C137 0.022 0.062 0.030 -0.004 -0.004 0.004
C138 0.025 0.066 0.036 0.019 0.002 0.008
C139 0.033 0.037 0.026 0.002 -0.001 0.006
C140 0.033 0.035 0.026 0.014 -0.002 0.005
C141 0.024 0.036 0.036 -0.002 -0.002 0.002
C142 0.025 0.032 0.031 0.002 -0.009 0.008
C143 0.012 0.048 0.022 -0.001 -0.008 -0.005
C144 0.041 0.056 0.027 0.012 0.000 -0.010
C145 0.031 0.043 0.029 0.002 -0.003 -0.011
C146 0.049 0.043 0.052 -0.009 -0.006 0.000
C147 0.037 0.042 0.040 0.011 0.006 -0.004
C148 0.004 0.028 0.027 -0.008 -0.005 -0.004
C149 0.040 0.047 0.028 -0.014 -0.004 0.003
C150 0.038 0.052 0.073 -0.021 0.001 0.007
C151 0.023 0.025 0.028 0.010 0.006 0.003
C152 0.030 0.015 0.046 0.012 0.014 0.002
C153 0.011 0.025 0.025 0.002 -0.002 -0.005
C154 0.030 0.021 0.016 0.001 -0.002 0.007
C155 0.036 0.031 0.028 0.004 0.007 0.004
C156 0.026 0.028 0.037 0.009 0.010 0.011
C157 0.023 0.023 0.026 0.008 -0.005 -0.006
C158 0.007 0.022 0.017 0.001 0.003 0.004
C159 0.035 0.026 0.027 -0.006 0.009 0.002
C160 0.031 0.015 0.043 -0.005 0.008 -0.004
C161 0.022 0.024 0.031 -0.003 0.004 0.006
C162 0.020 0.023 0.026 -0.001 -0.006 0.002
C163 0.010 0.026 0.023 0.006 0.002 0.003
C164 0.025 0.019 0.027 0.006 0.007 0.006
C165 0.024 0.026 0.028 0.013 0.006 0.008
C166 0.019 0.031 0.029 -0.002 -0.017 0.000
C167 0.022 0.020 0.041 0.004 0.003 0.005
C168 0.010 0.038 0.022 0.002 0.001 0.008
C169 0.022 0.027 0.027 0.003 0.003 0.007
C170 0.032 0.036 0.038 0.002 0.003 0.011
C171 0.030 0.025 0.032 0.003 0.016 0.008
C172 0.023 0.028 0.021 0.008 0.002 0.007
C173 0.006 0.034 0.023 0.007 0.002 0.005
C174 0.014 0.038 0.022 0.006 0.006 0.002
C175 0.015 0.033 0.025 0.003 -0.002 0.002
C176 0.074 0.030 0.047 0.008 0.003 0.005
C177 0.058 0.025 0.022 0.003 0.001 -0.001
C178 0.017 0.028 0.025 0.015 0.003 -0.002
C179 0.036 0.030 0.022 -0.003 -0.007 0.001
C180 0.034 0.022 0.055 -0.002 0.014 0.005
C181 0.035 0.030 0.021 -0.008 0.011 -0.004
C182 0.036 0.031 0.021 0.004 0.003 -0.002
C183 0.015 0.018 0.031 0.011 0.005 0.001
C184 0.040 0.027 0.027 -0.008 -0.007 0.004
C185 0.059 0.037 0.014 0.006 -0.001 0.002
C186 0.023 0.023 0.039 0.008 -0.005 0.002
C187 0.029 0.026 0.024 -0.002 -0.001 0.000
C188 0.007 0.020 0.033 0.000 0.001 0.000
C189 0.030 0.028 0.020 0.008 0.005 -0.006
C190 0.022 0.030 0.030 -0.004 0.004 -0.001
C191 0.052 0.031 0.025 -0.016 -0.026 0.011
C192 0.058 0.033 0.024 -0.003 -0.020 0.014
C193 0.024 0.034 0.014 -0.005 -0.007 0.000
C194 0.044 0.034 0.014 -0.010 -0.007 0.008
C195 0.034 0.028 0.027 -0.008 -0.004 0.006
C196 0.122 0.064 0.022 -0.030 -0.031 0.043
C197 0.080 0.063 0.028 -0.022 -0.032 0.028
C198 0.031 0.034 0.020 -0.001 -0.002 0.000
C199 0.083 0.054 0.030 -0.019 -0.039 0.021
C200 0.069 0.068 0.041 -0.005 -0.030 0.027
C201 0.043 0.037 0.026 -0.006 0.011 -0.003
C202 0.035 0.029 0.017 -0.004 0.003 -0.002
C203 0.011 0.031 0.025 0.009 0.006 0.005
C204 0.052 0.029 0.009 0.008 0.005 0.007
C205 0.071 0.032 0.023 0.008 0.006 0.014
C206 0.033 0.033 0.028 0.006 0.000 0.005
C207 0.037 0.029 0.021 0.008 0.011 0.003
C208 0.009 0.025 0.010 -0.005 -0.002 0.003
C209 0.025 0.022 0.015 -0.011 -0.003 0.001
C210 0.014 0.022 0.027 0.004 -0.004 -0.002
C211 0.045 0.068 0.079 -0.007 -0.003 0.015
C212 0.057 0.050 0.087 -0.013 0.000 -0.013
C213 0.188 0.277 0.532 0.325 -0.103 0.010
C214 0.047 0.035 0.030 0.005 0.004 0.018
C215 0.036 0.056 0.047 0.008 0.011 0.001
C216 0.032 0.050 0.060 0.019 -0.010 -0.011
C217 0.045 0.071 0.065 -0.011 -0.024 0.019
C218 0.049 0.071 0.067 0.019 0.012 0.000
C225 0.034 0.139 0.067 -0.022 0.006 -0.008
C226 0.078 0.211 0.086 -0.079 0.024 -0.076
C227 0.026 0.066 0.051 0.012 0.011 0.004
C228 0.036 0.049 0.132 0.049 0.010 0.004
C229 0.078 0.038 0.030 -0.001 0.012 0.003
C230 0.038 0.024 0.029 0.002 0.018 0.010
C231 0.024 0.028 0.031 0.004 0.008 0.008
C232 0.021 0.032 0.036 0.002 0.008 0.009
C233 0.014 0.031 0.012 -0.009 0.001 0.005
C234 0.025 0.023 0.009 -0.003 -0.003 0.001
C235 0.011 0.031 0.036 -0.006 -0.002 -0.002
C236 0.023 0.027 0.030 0.006 0.005 0.003
C237 0.026 0.035 0.012 0.004 0.004 0.011
C238 0.025 0.019 0.028 -0.003 0.008 0.005
C239 0.014 0.027 0.022 0.001 -0.001 0.000
C240 0.011 0.044 0.014 0.001 -0.002 -0.001
C241 0.024 0.020 0.024 0.000 -0.004 0.007
C242 0.022 0.038 0.014 0.015 -0.008 0.000
C243 0.027 0.024 0.023 0.005 0.018 -0.011
C244 0.027 0.024 0.023 0.005 0.018 -0.011
C247 0.009 0.026 0.047 -0.005 0.006 -0.002
C248 0.061 0.024 0.031 0.001 -0.033 0.010
C249 0.037 0.045 0.016 0.009 0.003 0.016
C250 0.024 0.050 0.014 -0.005 -0.011 0.007
C251 0.035 0.046 0.027 -0.001 0.001 0.009
C252 0.030 0.056 0.039 -0.005 -0.014 0.004
C253 0.015 0.029 0.036 0.009 -0.007 0.000
C254 0.022 0.034 0.006 0.002 0.001 0.006
C255 0.036 0.050 0.039 0.015 0.011 0.009
C256 0.036 0.031 0.034 0.004 0.020 0.009
C257 0.019 0.042 0.036 0.008 0.006 0.011
C258 0.041 0.039 0.021 -0.003 -0.001 0.005
C259 0.032 0.031 0.035 0.014 0.008 0.004
C260 0.044 0.022 0.043 0.000 0.003 0.002
C261 0.027 0.030 0.033 0.016 -0.005 0.000
C262 0.024 0.030 0.072 0.015 0.028 0.003
C263 0.018 0.039 0.034 0.010 0.005 0.001
C264 0.022 0.045 0.016 0.006 -0.006 0.003
C265 0.023 0.026 0.032 0.003 0.009 0.003
C266 0.016 0.031 0.033 0.006 0.003 0.006
C267 0.025 0.033 0.035 -0.004 0.010 0.007
C268 0.020 0.026 0.031 -0.003 0.005 -0.004
C269 0.018 0.032 0.037 -0.009 0.003 0.011
C270 0.029 0.022 0.066 -0.010 0.037 -0.008
C271 0.023 0.042 0.030 0.005 0.013 0.012
C272 0.023 0.042 0.030 0.005 0.013 0.012
C273 0.049 0.019 0.008 -0.004 0.001 -0.007
C274 0.014 0.045 0.061 0.020 0.009 0.013
C275 0.052 0.037 0.015 0.002 0.016 0.006
C276 0.019 0.035 0.017 -0.001 -0.002 0.002
B1 0.035 0.042 0.010 -0.015 0.005 -0.014
B2 0.026 0.037 0.012 -0.002 0.006 0.006
B3 0.018 0.025 0.025 0.011 0.009 0.012
B4 0.043 0.035 0.032 0.007 0.001 0.020
B5 0.072 0.033 0.035 -0.002 0.018 -0.009
B6 0.080 0.032 0.014 -0.003 0.009 -0.008
B7 0.031 0.038 0.036 0.015 0.016 0.010
B8 0.026 0.035 0.040 -0.001 0.004 -0.002
B9 0.048 0.029 0.021 0.002 0.014 0.013
B10 0.015 0.040 0.034 0.006 0.004 0.015
B11 0.040 0.026 0.040 -0.001 0.024 0.015
B12 0.035 0.020 0.027 0.006 -0.008 0.003
B13 0.043 0.033 0.026 0.009 0.005 0.008
B14 0.061 0.037 0.024 0.011 0.016 0.007
B15 0.034 0.050 0.050 0.021 0.030 0.026
B16 0.027 0.053 0.035 0.024 0.007 0.021
B17 0.031 0.030 0.009 0.002 0.007 0.012
B18 0.047 0.033 0.020 0.002 0.011 0.015
B19 0.016 0.029 0.021 -0.004 -0.008 0.003
B20 0.011 0.040 0.023 0.006 -0.012 -0.008
B21 0.044 0.038 0.011 0.004 0.003 0.009
B22 0.030 0.020 0.031 -0.005 -0.004 0.013
B23 0.013 0.021 0.027 -0.010 -0.004 0.008
B24 0.018 0.037 0.027 0.000 -0.002 -0.002
B25 0.023 0.024 0.041 0.007 0.009 -0.001
B26 0.062 0.032 0.014 -0.002 0.023 0.019
B27 0.035 0.017 0.042 0.007 0.017 0.007
B28 0.019 0.015 0.029 0.005 0.002 0.005
B29 0.025 0.018 0.015 -0.011 0.003 0.005
B30 0.024 0.022 0.018 -0.011 -0.009 0.007
B31 0.038 0.032 0.041 -0.007 0.014 -0.008
B32 0.047 0.025 0.033 0.012 0.006 0.004
B33 0.034 0.045 0.027 0.007 -0.005 0.018
B34 0.039 0.029 0.031 0.010 0.014 0.017
B35 0.039 0.026 0.042 -0.004 0.012 -0.004
B36 0.043 0.034 0.054 0.010 0.032 0.008
B37 0.007 0.021 0.065 0.008 0.003 0.002
B38 0.032 0.031 0.021 -0.003 0.006 -0.009
B39 0.015 0.027 0.016 0.002 0.005 0.000
B40 0.029 0.027 0.027 -0.001 0.012 0.002
B41 0.030 0.025 0.014 0.004 0.002 0.007
B42 0.023 0.029 0.025 -0.001 0.004 0.014
B43 0.018 0.039 0.050 0.022 0.009 0.010
B44 0.012 0.027 0.050 0.001 0.002 0.010
B45 0.023 0.039 0.024 -0.003 0.000 0.011
B46 0.015 0.026 0.036 -0.002 0.011 0.003
B47 0.013 0.027 0.032 -0.002 0.000 0.007
B48 0.028 0.033 0.029 0.006 0.000 -0.003
B49 0.017 0.030 0.023 -0.001 0.008 -0.002
B50 0.032 0.032 0.023 0.003 -0.001 0.005
B51 0.025 0.032 0.039 0.007 0.011 0.008
B52 0.033 0.030 0.027 -0.009 0.006 0.001
B53 0.017 0.027 0.038 -0.010 0.006 -0.009
B54 0.040 0.029 0.027 -0.001 0.011 0.009
B55 0.028 0.042 0.034 -0.021 0.004 -0.005
B56 0.038 0.028 0.026 0.003 0.001 -0.001
B57 0.027 0.014 0.035 0.000 0.008 0.006
B58 0.023 0.032 0.041 0.008 0.007 0.002
B59 0.040 0.033 0.032 0.002 0.014 -0.003
B60 0.024 0.061 0.016 0.010 -0.005 -0.004
B61 0.020 0.047 0.026 0.013 -0.001 -0.004
B62 0.023 0.040 0.034 0.017 -0.008 0.008
B63 0.027 0.031 0.028 0.002 -0.005 -0.009
B64 0.017 0.021 0.028 -0.006 0.013 -0.004
B65 0.016 0.025 0.020 -0.003 -0.008 0.001
B66 0.023 0.033 0.014 0.006 -0.002 0.000
B67 0.034 0.032 0.017 0.000 0.015 0.010
B68 0.031 0.042 0.019 0.011 -0.001 0.008
B69 0.025 0.023 0.037 0.013 0.001 0.012
B70 0.030 0.024 0.024 -0.001 0.008 0.013
B71 0.027 0.023 0.013 -0.010 0.008 -0.007
B72 0.029 0.039 0.015 0.014 0.004 0.005
B73 0.048 0.048 0.037 -0.002 -0.014 0.022
B74 0.045 0.044 0.033 0.001 0.021 0.015
B75 0.041 0.034 0.025 -0.008 0.003 0.000
B76 0.045 0.038 0.061 0.000 0.007 -0.021
B77 0.060 0.038 0.028 -0.006 0.015 -0.005
B78 0.060 0.038 0.047 0.002 0.004 0.024
B79 0.181 0.056 0.014 0.012 0.010 0.073
B80 0.089 0.042 0.044 0.012 0.030 -0.005
B81 0.085 0.037 0.019 0.006 0.015 0.020
B82 0.039 0.054 0.034 -0.011 0.012 0.000
B83 0.036 0.051 0.037 0.001 0.007 0.008
B84 0.059 0.047 0.024 0.015 0.014 0.027
B85 0.065 0.046 0.077 0.017 0.022 0.028
B86 0.059 0.033 0.079 -0.014 0.038 -0.008
B87 0.055 0.063 0.060 -0.036 0.008 0.008
B88 0.053 0.064 0.039 -0.006 0.027 0.020
B89 0.068 0.046 0.061 0.016 0.029 0.036
B90 0.067 0.048 0.109 0.019 0.049 0.025
B91 0.018 0.049 0.042 -0.015 -0.004 0.004
B92 0.033 0.052 0.027 -0.027 0.008 -0.013
B93 0.062 0.068 0.014 0.008 -0.002 0.029
B94 0.092 0.079 0.090 0.046 0.059 0.028
B95 0.054 0.079 0.050 0.000 0.036 -0.010
B96 0.022 0.053 0.063 -0.003 0.002 -0.007
B97 0.030 0.041 0.020 0.000 0.000 0.002
B98 0.061 0.050 0.022 0.003 0.007 0.011
B99 0.055 0.049 0.048 0.007 0.016 -0.011
B100 0.024 0.038 0.030 -0.025 -0.006 -0.014
B101 0.024 0.038 0.030 -0.025 -0.006 -0.014
B102 0.024 0.038 0.030 -0.025 -0.006 -0.014
B103 0.064 0.029 0.012 0.006 0.013 0.017
B104 0.035 0.041 0.027 0.007 0.003 0.015
B105 0.027 0.038 0.020 -0.006 0.001 0.015
B106 0.025 0.044 0.016 0.009 -0.004 0.001
B107 0.025 0.029 0.053 0.019 0.006 0.001
B108 0.018 0.045 0.022 -0.004 0.010 0.005
B109 0.019 0.033 0.041 0.006 -0.015 -0.016
B110 0.019 0.033 0.041 0.006 -0.015 -0.016
B111 0.019 0.033 0.041 0.006 -0.015 -0.016
B112 0.008 0.048 0.037 0.003 -0.011 0.007
B113 0.015 0.031 0.022 0.002 -0.012 0.002
B114 0.028 0.038 0.017 -0.005 0.006 0.002
B115 0.021 0.056 0.029 0.005 0.005 0.006
B116 0.030 0.043 0.017 0.004 0.002 0.009
B117 0.019 0.032 0.033 0.006 -0.002 0.004
B118 0.021 0.034 0.033 0.001 -0.017 -0.004
B119 0.038 0.022 0.032 0.014 0.011 0.004
B120 0.037 0.055 0.016 0.009 -0.011 -0.017
B121 0.050 0.041 0.038 0.027 0.017 0.015
B122 0.022 0.032 0.050 0.010 0.002 -0.002
B123 0.042 0.037 0.035 -0.008 -0.010 0.012
B124 0.033 0.048 0.034 0.018 0.008 0.007
B125 0.026 0.037 0.034 0.017 0.001 0.002
B126 0.035 0.037 0.030 0.008 0.011 0.005
B127 0.043 0.043 0.043 0.006 0.005 0.004
B128 0.043 0.043 0.043 0.006 0.005 0.004
B129 0.043 0.043 0.043 0.006 0.005 0.004
B130 0.044 0.051 0.043 0.024 0.008 0.013
B131 0.045 0.035 0.059 0.020 -0.020 -0.035
B132 0.060 0.035 0.040 0.003 -0.002 -0.012
B133 0.041 0.039 0.055 0.010 0.017 0.006
B134 0.034 0.039 0.074 0.025 0.013 0.014
B135 0.054 0.041 0.031 0.013 0.010 0.008
B136 0.031 0.030 0.011 0.003 0.006 -0.004
B137 0.015 0.025 0.023 0.007 -0.001 0.010
B138 0.031 0.050 0.002 0.003 0.001 0.020
B139 0.042 0.036 0.037 0.014 0.029 0.013
B140 0.019 0.039 0.035 0.005 0.012 -0.001
B141 0.028 0.035 0.034 0.008 0.010 0.005
B142 0.030 0.032 0.027 0.006 0.008 0.008
B143 0.032 0.051 0.021 0.013 0.004 0.018
B144 0.025 0.035 0.024 0.010 0.007 0.011
B145 0.019 0.025 0.019 0.010 0.005 0.007
B147 0.032 0.045 0.039 0.015 0.023 0.008
B148 0.039 0.040 0.013 0.004 -0.011 0.004
B149 0.022 0.039 0.044 -0.002 0.010 0.002
B150 0.046 0.039 0.036 0.009 0.006 0.010
B151 0.024 0.066 0.034 0.014 -0.006 0.001
B152 0.015 0.052 0.025 0.014 -0.007 -0.012
B153 0.020 0.048 0.035 0.007 0.004 0.004
B154 0.022 0.030 0.043 0.002 -0.003 0.002
B155 0.022 0.028 0.017 -0.001 -0.009 0.000
B156 0.014 0.019 0.044 0.003 -0.003 -0.008
B157 0.005 0.045 0.033 0.018 0.001 0.003
B158 0.017 0.023 0.033 0.015 0.002 0.006
B159 0.025 0.035 0.025 0.006 0.001 0.005
B160 0.028 0.024 0.044 0.009 0.023 0.009
B161 0.033 0.031 0.022 0.001 0.010 0.005
B162 0.021 0.022 0.042 0.006 -0.006 -0.005
B163 0.025 0.041 0.032 0.004 0.012 0.011
B164 0.025 0.023 0.023 -0.001 0.009 -0.004
B165 0.017 0.026 0.033 0.005 -0.002 0.008
B166 0.018 0.034 0.015 0.003 -0.009 -0.011
B167 0.014 0.031 0.022 0.014 -0.004 0.006
B168 0.023 0.018 0.014 0.000 -0.005 -0.002
B169 0.027 0.025 0.036 0.000 0.010 -0.011
B170 0.022 0.034 0.023 0.000 0.009 0.004
B171 0.026 0.023 0.030 0.007 -0.007 -0.001
B172 0.035 0.023 0.032 0.005 0.014 -0.001
B173 0.039 0.039 0.015 -0.007 0.012 -0.002
B174 0.019 0.041 0.032 0.006 0.001 0.012
B175 0.028 0.063 0.011 0.012 0.006 0.024
B176 0.037 0.041 0.013 -0.010 -0.006 0.018
B177 0.021 0.050 0.024 0.012 0.003 0.008
B178 0.030 0.041 0.018 0.005 -0.007 -0.003
B179 0.052 0.047 0.043 0.024 0.035 0.025
B180 0.030 0.029 0.055 0.004 0.018 0.009
B181 0.037 0.043 0.024 0.002 0.008 0.016
B182 0.036 0.031 0.008 0.000 -0.009 -0.012
B183 0.052 0.052 0.028 0.006 0.015 0.002
B184 0.009 0.019 0.036 -0.011 0.010 0.002
B185 0.031 0.051 0.036 -0.012 0.007 0.011
B186 0.041 0.035 0.045 0.001 0.018 -0.007
B187 0.021 0.041 0.037 0.007 0.005 -0.018
B188 0.041 0.038 0.035 0.004 0.004 -0.012
B189 0.029 0.044 0.055 -0.010 0.024 -0.010
B190 0.041 0.043 0.025 0.012 -0.005 0.000
B191 0.020 0.035 0.014 -0.003 0.005 0.009
B192 0.040 0.031 0.018 -0.007 -0.005 0.015
B193 0.019 0.030 0.046 -0.003 -0.007 -0.001
B194 0.063 0.045 0.044 -0.013 0.041 0.000
B195 0.055 0.042 0.011 0.002 -0.006 0.005
B196 0.030 0.030 0.060 0.012 0.002 0.018
B197 0.041 0.038 0.009 -0.001 0.004 0.013
B198 0.027 0.031 0.033 -0.007 -0.001 0.015
B199 0.028 0.034 0.018 -0.007 -0.003 -0.005
B200 0.041 0.048 0.032 -0.006 0.020 -0.002
B201 0.015 0.036 0.057 0.006 -0.001 0.006
B202 0.035 0.035 0.030 0.004 -0.002 0.006
B203 0.031 0.034 0.050 0.012 0.008 0.003
B204 0.022 0.025 0.037 0.002 -0.005 -0.001
B205 0.043 0.037 0.045 -0.004 0.023 -0.002
B206 0.032 0.040 0.049 -0.007 0.018 0.017
B207 0.038 0.032 0.053 0.021 -0.008 0.006
B208 0.031 0.030 0.052 -0.002 0.008 0.001
B209 0.021 0.074 0.053 0.035 -0.003 0.000
B210 0.021 0.074 0.053 0.035 -0.003 0.000
B211 0.021 0.074 0.053 0.035 -0.003 0.000
B212 0.022 0.099 0.028 -0.013 0.015 -0.013
B214 0.035 0.065 0.037 -0.012 0.018 0.012
B215 0.067 0.040 0.037 0.019 0.018 0.036
B216 0.114 0.035 0.073 0.008 0.067 0.013
B217 0.176 0.043 0.013 0.003 0.001 0.055

loop_
_atom_type_symbol
_atom_type_description
_atom_type_scat_dispersion_real
_atom_type_scat_dispersion_imag
_atom_type_scat_source
C C 0.0033 0.0016 'International Tables Vol C Tables 4.2.6.8 and 6.1.1.4'
H H 0.0000 0.0000 'International Tables Vol C Tables 4.2.6.8 and 6.1.1.4'
B B 0.0013 0.0007 'International Tables Vol C Tables 4.2.6.8 and 6.1.1.4'
N N 0.0061 0.0033 'International Tables Vol C Tables 4.2.6.8 and 6.1.1.4'
O O 0.0106 0.0060 'International Tables Vol C Tables 4.2.6.8 and 6.1.1.4'
Co Co 0.3494 0.9721 'International Tables Vol C Tables 4.2.6.8 and 6.1.1.4'
Ho Ho -0.2175 4.6783 'International Tables Vol C Tables 4.2.6.8 and 6.1.1.4'

loop_
_geom_angle_atom_site_label_1
_geom_angle_atom_site_label_2
_geom_angle_atom_site_label_3
_geom_angle
_geom_angle_site_symmetry_3
O1 Ho1 O5 76.2(3) .
O1 Ho1 O6 136.4(3) .
O5 Ho1 O6 115.8(3) .
O1 Ho1 O2 76.9(3) .
O5 Ho1 O2 150.0(3) .
O6 Ho1 O2 76.2(3) .
O1 Ho1 O4 141.4(3) .
O5 Ho1 O4 71.7(3) .
O6 Ho1 O4 78.4(3) .
O2 Ho1 O4 138.1(3) .
O1 Ho1 O3 128.4(3) .
O5 Ho1 O3 135.5(3) .
O6 Ho1 O3 74.0(3) .
O2 Ho1 O3 73.1(3) .
O4 Ho1 O3 68.2(3) .
O1 Ho1 N3 73.9(3) .
O5 Ho1 N3 83.2(3) .
O6 Ho1 N3 145.5(3) .
O2 Ho1 N3 102.0(3) .
O4 Ho1 N3 81.3(3) .
O3 Ho1 N3 72.6(3) .
O1 Ho1 N1 73.0(3) .
O5 Ho1 N1 72.0(3) .
O6 Ho1 N1 72.1(3) .
O2 Ho1 N1 87.4(3) .
O4 Ho1 N1 115.4(3) .
O3 Ho1 N1 144.0(3) .
N3 Ho1 N1 142.4(3) .
O7 Ho2 O12 100.4(4) .
O7 Ho2 O11 139.7(4) .
O12 Ho2 O11 87.3(4) .
O7 Ho2 O9 75.5(3) .
O12 Ho2 O9 73.9(4) .
O11 Ho2 O9 143.5(3) .
O7 Ho2 O10 148.3(3) .
O12 Ho2 O10 80.2(4) .
O11 Ho2 O10 72.0(3) .
O9 Ho2 O10 74.2(3) .
O7 Ho2 O13 71.2(3) .
O12 Ho2 O13 70.9(4) .
O11 Ho2 O13 74.3(4) .
O9 Ho2 O13 125.2(3) .
O10 Ho2 O13 136.1(3) .
O7 Ho2 O8 77.2(4) .
O12 Ho2 O8 143.8(4) .
O11 Ho2 O8 73.8(4) .
O9 Ho2 O8 137.2(3) .
O10 Ho2 O8 120.6(4) .
O13 Ho2 O8 74.3(4) .
O7 Ho2 N5 85.4(3) .
O12 Ho2 N5 144.3(4) .
O11 Ho2 N5 110.9(4) .
O9 Ho2 N5 73.7(3) .
O10 Ho2 N5 77.2(3) .
O13 Ho2 N5 142.3(3) .
O8 Ho2 N5 71.8(4) .
O14 Ho3 O18 139.6(3) .
O14 Ho3 O17 149.8(3) .
O18 Ho3 O17 70.1(3) .
O14 Ho3 O16 81.0(3) .
O18 Ho3 O16 79.1(3) .
O17 Ho3 O16 117.3(3) .
O14 Ho3 O15 75.1(3) .
O18 Ho3 O15 141.2(3) .
O17 Ho3 O15 75.2(3) .
O16 Ho3 O15 133.8(3) .
O14 Ho3 O19 72.3(3) .
O18 Ho3 O19 68.2(3) .
O17 Ho3 O19 134.6(3) .
O16 Ho3 O19 71.2(3) .
O15 Ho3 O19 133.7(3) .
O14 Ho3 N9 92.8(3) .
O18 Ho3 N9 83.6(3) .
O17 Ho3 N9 84.9(3) .
O16 Ho3 N9 144.3(3) .
O15 Ho3 N9 76.5(3) .
O19 Ho3 N9 73.4(3) .
O14 Ho3 N7 92.8(3) .
O18 Ho3 N7 113.0(3) .
O17 Ho3 N7 73.1(3) .
O16 Ho3 N7 70.9(3) .
O15 Ho3 N7 71.5(3) .
O19 Ho3 N7 140.9(3) .
N9 Ho3 N7 144.8(3) .
C230 Co1 C232 99.6(5) .
C230 Co1 C229 47.4(6) .
C232 Co1 C229 131.4(5) .
C230 Co1 B12 130.0(4) .
C232 Co1 B12 48.2(4) .
C229 Co1 B12 177.2(5) .
C230 Co1 B3 47.6(4) .
C232 Co1 B3 98.6(4) .
C229 Co1 B3 82.9(5) .
B12 Co1 B3 94.3(5) .
C230 Co1 C231 100.2(4) .
C232 Co1 C231 46.8(5) .
C229 Co1 C231 98.1(5) .
B12 Co1 C231 83.3(4) .
B3 Co1 C231 132.9(3) .
C230 Co1 B11 175.0(4) .
C232 Co1 B11 84.8(4) .
C229 Co1 B11 130.8(5) .
B12 Co1 B11 51.7(6) .
B3 Co1 B11 129.6(6) .
C231 Co1 B11 84.5(4) .
C230 Co1 B10 132.0(4) .
C232 Co1 B10 83.8(4) .
C229 Co1 B10 95.4(5) .
B12 Co1 B10 87.4(5) .
B3 Co1 B10 177.7(6) .
C231 Co1 B10 48.9(4) .
B11 Co1 B10 50.6(6) .
C230 Co1 B1 83.5(4) .
C232 Co1 B1 176.9(4) .
C229 Co1 B1 50.7(4) .
B12 Co1 B1 129.9(5) .
B3 Co1 B1 83.9(6) .
C231 Co1 B1 132.3(4) .
B11 Co1 B1 92.2(6) .
B10 Co1 B1 93.8(6) .
C230 Co1 B2 84.4(3) .
C232 Co1 B2 131.0(4) .
C229 Co1 B2 86.3(4) .
B12 Co1 B2 92.4(5) .
B3 Co1 B2 49.7(5) .
C231 Co1 B2 175.1(3) .
B11 Co1 B2 90.9(5) .
B10 Co1 B2 128.7(5) .
B1 Co1 B2 49.6(5) .
C236 Co2 C234 132.7(3) .
C236 Co2 C235 45.3(5) .
C234 Co2 C235 100.9(4) .
C236 Co2 B30 82.4(5) .
C234 Co2 B30 97.3(3) .
C235 Co2 B30 48.6(5) .
C236 Co2 C233 100.2(3) .
C234 Co2 C233 46.3(4) .
C235 Co2 C233 100.3(4) .
B30 Co2 C233 131.4(3) .
C236 Co2 B19 94.8(5) .
C234 Co2 B19 84.0(4) .
C235 Co2 B19 128.7(5) .
B30 Co2 B19 177.2(5) .
C233 Co2 B19 48.3(3) .
C236 Co2 B21 175.6(5) .
C234 Co2 B21 49.8(4) .
C235 Co2 B21 132.7(5) .
B30 Co2 B21 93.7(6) .
C233 Co2 B21 83.9(4) .
B19 Co2 B21 89.0(6) .
C236 Co2 B28 49.8(5) .
C234 Co2 B28 176.0(3) .
C235 Co2 B28 83.0(5) .
B30 Co2 B28 86.1(5) .
C233 Co2 B28 132.3(4) .
B19 Co2 B28 92.7(5) .
B21 Co2 B28 128.0(5) .
C236 Co2 B20 131.1(5) .
C234 Co2 B20 84.2(4) .
C235 Co2 B20 174.8(5) .
B30 Co2 B20 130.3(5) .
C233 Co2 B20 83.8(4) .
B19 Co2 B20 52.2(5) .
B21 Co2 B20 50.5(5) .
B28 Co2 B20 92.0(5) .
C236 Co2 B29 85.1(5) .
C234 Co2 B29 130.0(4) .
C235 Co2 B29 84.0(5) .
B30 Co2 B29 49.8(5) .
C233 Co2 B29 174.6(4) .
B19 Co2 B29 130.8(5) .
B21 Co2 B29 90.8(5) .
B28 Co2 B29 51.1(5) .
B20 Co2 B29 92.1(5) .
C237 Co3 C238 46.0(4) .
C237 Co3 C240 135.2(4) .
C238 Co3 C240 102.5(4) .
C237 Co3 C239 101.2(4) .
C238 Co3 C239 100.5(4) .
C240 Co3 C239 46.3(4) .
C237 Co3 B37 174.6(5) .
C238 Co3 B37 133.3(5) .
C240 Co3 B37 49.2(5) .
C239 Co3 B37 84.2(5) .
C237 Co3 B39 95.8(4) .
C238 Co3 B39 129.4(5) .
C240 Co3 B39 82.4(5) .
C239 Co3 B39 47.9(4) .
B37 Co3 B39 87.8(5) .
C237 Co3 B48 49.2(5) .
C238 Co3 B48 83.2(5) .
C240 Co3 B48 174.3(5) .
C239 Co3 B48 132.8(5) .
B37 Co3 B48 126.8(6) .
B39 Co3 B48 93.8(5) .
C237 Co3 B38 128.2(5) .
C238 Co3 B38 172.7(5) .
C240 Co3 B38 84.9(5) .
C239 Co3 B38 84.8(5) .
B37 Co3 B38 51.8(5) .
B39 Co3 B38 51.4(5) .
B48 Co3 B38 89.5(5) .
C237 Co3 B46 83.3(5) .
C238 Co3 B46 48.3(5) .
C240 Co3 B46 96.3(5) .
C239 Co3 B46 129.6(5) .
B37 Co3 B46 93.3(5) .
B39 Co3 B46 177.2(5) .
B48 Co3 B46 87.7(5) .
B38 Co3 B46 131.1(5) .
C237 Co3 B47 84.5(5) .
C238 Co3 B47 83.5(5) .
C240 Co3 B47 129.1(5) .
C239 Co3 B47 174.3(5) .
B37 Co3 B47 90.2(5) .
B39 Co3 B47 131.9(5) .
B48 Co3 B47 51.3(5) .
B38 Co3 B47 91.5(5) .
B46 Co3 B47 50.7(5) .
C243 Co4 C244 45.3(4) .
C243 Co4 C242 131.1(5) .
C244 Co4 C242 99.6(4) .
C243 Co4 C241 99.5(5) .
C244 Co4 C241 99.1(5) .
C242 Co4 C241 45.2(4) .
C243 Co4 B55 175.5(5) .
C244 Co4 B55 131.3(5) .
C242 Co4 B55 49.8(6) .
C241 Co4 B55 83.7(6) .
C243 Co4 B66 50.5(5) .
C244 Co4 B66 83.6(5) .
C242 Co4 B66 176.3(5) .
C241 Co4 B66 132.7(5) .
B55 Co4 B66 128.9(6) .
C243 Co4 B64 83.5(4) .
C244 Co4 B64 49.4(5) .
C242 Co4 B64 96.3(5) .
C241 Co4 B64 129.9(5) .
B55 Co4 B64 92.1(5) .
B66 Co4 B64 87.2(5) .
C243 Co4 B57 97.3(5) .
C244 Co4 B57 130.3(5) .
C242 Co4 B57 81.9(5) .
C241 Co4 B57 48.3(5) .
B55 Co4 B57 87.2(5) .
B66 Co4 B57 94.6(5) .
B64 Co4 B57 178.1(5) .
C243 Co4 B65 85.6(5) .
C244 Co4 B65 83.9(5) .
C242 Co4 B65 130.3(5) .
C241 Co4 B65 174.8(5) .
B55 Co4 B65 91.1(6) .
B66 Co4 B65 51.6(5) .
B64 Co4 B65 49.5(5) .
B57 Co4 B65 132.2(5) .
C243 Co4 B56 131.9(5) .
C244 Co4 B56 175.9(5) .
C242 Co4 B56 84.4(5) .
C241 Co4 B56 84.2(5) .
B55 Co4 B56 51.2(5) .
B66 Co4 B56 92.4(5) .
B64 Co4 B56 129.8(5) .
B57 Co4 B56 50.7(5) .
B65 Co4 B56 93.0(5) .
C247 Co5 C248 46.7(5) .
C247 Co5 B73 129.5(6) .
C248 Co5 B73 174.8(6) .
C247 Co5 C246 99.7(5) .
C248 Co5 C246 132.0(6) .
B73 Co5 C246 49.3(6) .
C247 Co5 B211 84.0(7) .
C248 Co5 B211 49.7(6) .
B73 Co5 B211 129.5(7) .
C246 Co5 B211 175.8(7) .
C247 Co5 C245 98.7(4) .
C248 Co5 C245 98.3(5) .
B73 Co5 C245 85.6(6) .
C246 Co5 C245 46.6(5) .
B211 Co5 C245 131.0(6) .
C247 Co5 B209 49.1(6) .
C248 Co5 B209 84.3(6) .
B73 Co5 B209 90.6(7) .
C246 Co5 B209 96.4(6) .
B211 Co5 B209 87.6(7) .
C245 Co5 B209 130.3(6) .
C247 Co5 B74 176.8(6) .
C248 Co5 B74 132.5(6) .
B73 Co5 B74 51.1(6) .
C246 Co5 B74 82.9(6) .
B211 Co5 B74 93.5(7) .
C245 Co5 B74 84.5(6) .
B209 Co5 B74 128.9(7) .
C247 Co5 B210 85.4(6) .
C248 Co5 B210 86.1(6) .
B73 Co5 B210 90.2(7) .
C246 Co5 B210 130.8(6) .
B211 Co5 B210 51.3(6) .
C245 Co5 B210 175.4(6) .
B209 Co5 B210 51.4(7) .
B74 Co5 B210 91.5(7) .
C247 Co5 B75 130.0(5) .
C248 Co5 B75 96.7(5) .
B73 Co5 B75 88.4(6) .
C246 Co5 B75 80.7(6) .
B211 Co5 B75 95.3(7) .
C245 Co5 B75 46.6(5) .
B209 Co5 B75 176.8(6) .
B74 Co5 B75 52.1(6) .
B210 Co5 B75 131.6(7) .
C252 Co6 C249 99.3(6) .
C252 Co6 C250 131.9(5) .
C249 Co6 C250 47.0(5) .
C252 Co6 C251 46.7(5) .
C249 Co6 C251 100.2(5) .
C250 Co6 C251 99.1(5) .
C252 Co6 B82 50.0(6) .
C249 Co6 B82 131.6(6) .
C250 Co6 B82 176.8(6) .
C251 Co6 B82 83.9(6) .
C252 Co6 B84 82.6(7) .
C249 Co6 B84 131.1(5) .
C250 Co6 B84 96.3(6) .
C251 Co6 B84 47.4(6) .
B82 Co6 B84 86.5(7) .
C252 Co6 B93 97.1(7) .
C249 Co6 B93 48.3(5) .
C250 Co6 B93 83.4(6) .
C251 Co6 B93 132.0(7) .
B82 Co6 B93 93.8(7) .
B84 Co6 B93 179.4(7) .
C252 Co6 B83 84.1(6) .
C249 Co6 B83 176.3(6) .
C250 Co6 B83 131.1(6) .
C251 Co6 B83 83.2(6) .
B82 Co6 B83 50.1(7) .
B84 Co6 B83 50.4(6) .
B93 Co6 B83 130.1(6) .
C252 Co6 B91 177.0(7) .
C249 Co6 B91 83.1(6) .
C250 Co6 B91 49.1(5) .
C251 Co6 B91 131.4(6) .
B82 Co6 B91 129.3(6) .
B84 Co6 B91 94.6(7) .
B93 Co6 B91 85.8(7) .
B83 Co6 B91 93.4(6) .
C252 Co6 B92 133.5(6) .
C249 Co6 B92 83.7(6) .
C250 Co6 B92 83.1(5) .
C251 Co6 B92 176.1(6) .
B82 Co6 B92 94.0(6) .
B84 Co6 B92 129.3(7) .
B93 Co6 B92 51.3(7) .
B83 Co6 B92 93.0(7) .
B91 Co6 B92 48.2(6) .
C254 Co7 B102 100.1(5) .
C254 Co7 C253 47.0(4) .
B102 Co7 C253 100.7(5) .
C254 Co7 C255 98.7(5) .
B102 Co7 C255 47.3(6) .
C253 Co7 C255 133.0(5) .
C254 Co7 B111 82.9(5) .
B102 Co7 B111 131.4(6) .
C253 Co7 B111 47.6(5) .
C255 Co7 B111 178.0(6) .
C254 Co7 C256 131.3(5) .
B102 Co7 C256 83.5(6) .
C253 Co7 C256 175.6(5) .
C255 Co7 C256 49.5(5) .
B111 Co7 C256 130.1(5) .
C254 Co7 B101 130.5(5) .
B102 Co7 B101 46.5(5) .
C253 Co7 B101 97.2(6) .
C255 Co7 B101 82.8(6) .
B111 Co7 B101 95.3(6) .
C256 Co7 B101 86.6(6) .
C254 Co7 B109 49.3(5) .
B102 Co7 B109 131.3(6) .
C253 Co7 B109 83.9(5) .
C255 Co7 B109 94.9(6) .
B111 Co7 B109 87.0(5) .
C256 Co7 B109 92.3(6) .
B101 Co7 B109 177.7(6) .
C254 Co7 B100 175.5(6) .
B102 Co7 B100 83.8(6) .
C253 Co7 B100 130.3(6) .
C255 Co7 B100 85.6(6) .
B111 Co7 B100 92.8(6) .
C256 Co7 B100 51.1(6) .
B101 Co7 B100 51.2(5) .
B109 Co7 B100 129.3(6) .
C254 Co7 B110 84.8(5) .
B102 Co7 B110 174.8(6) .
C253 Co7 B110 83.9(5) .
C255 Co7 B110 130.7(6) .
B111 Co7 B110 50.5(5) .
C256 Co7 B110 92.0(5) .
B101 Co7 B110 130.8(6) .
B109 Co7 B110 51.3(6) .
B100 Co7 B110 91.3(6) .
C259 Co8 C257 133.0(5) .
C259 Co8 C260 49.0(5) .
C257 Co8 C260 174.7(5) .
C259 Co8 C258 100.1(5) .
C257 Co8 C258 46.1(5) .
C260 Co8 C258 130.7(5) .
C259 Co8 B120 177.0(5) .
C257 Co8 B120 47.9(6) .
C260 Co8 B120 130.4(6) .
C258 Co8 B120 82.4(6) .
C259 Co8 B129 46.7(6) .
C257 Co8 B129 101.0(6) .
C260 Co8 B129 83.6(6) .
C258 Co8 B129 100.9(6) .
B120 Co8 B129 131.3(6) .
C259 Co8 B127 83.4(6) .
C257 Co8 B127 132.3(6) .
C260 Co8 B127 50.6(6) .
C258 Co8 B127 176.0(6) .
B120 Co8 B127 94.2(6) .
B129 Co8 B127 82.9(7) .
C259 Co8 B128 82.1(6) .
C257 Co8 B128 97.2(6) .
C260 Co8 B128 87.9(6) .
C258 Co8 B128 130.2(6) .
B120 Co8 B128 95.0(6) .
B129 Co8 B128 46.3(6) .
B127 Co8 B128 51.9(6) .
C259 Co8 B119 131.4(5) .
C257 Co8 B119 83.3(5) .
C260 Co8 B119 92.2(5) .
C258 Co8 B119 83.8(5) .
B120 Co8 B119 50.4(6) .
B129 Co8 B119 175.1(6) .
B127 Co8 B119 92.5(6) .
B128 Co8 B119 131.2(6) .
C259 Co8 B118 98.0(5) .
C257 Co8 B118 81.5(5) .
C260 Co8 B118 93.4(5) .
C258 Co8 B118 48.2(5) .
B120 Co8 B118 84.9(6) .
B129 Co8 B118 132.9(6) .
B127 Co8 B118 129.7(6) .
B128 Co8 B118 178.4(6) .
B119 Co8 B118 49.8(6) .
C262 Co9 C261 47.2(5) .
C262 Co9 C264 134.8(5) .
C261 Co9 C264 101.0(5) .
C262 Co9 C263 100.5(5) .
C261 Co9 C263 99.2(5) .
C264 Co9 C263 46.3(4) .
C262 Co9 B136 84.9(5) .
C261 Co9 B136 49.5(5) .
C264 Co9 B136 95.6(5) .
C263 Co9 B136 129.4(5) .
C262 Co9 B147 94.9(5) .
C261 Co9 B147 129.8(6) .
C264 Co9 B147 83.9(5) .
C263 Co9 B147 49.7(6) .
B136 Co9 B147 179.0(6) .
C262 Co9 B145 175.2(5) .
C261 Co9 B145 132.3(5) .
C264 Co9 B145 49.1(5) .
C263 Co9 B145 84.3(5) .
B136 Co9 B145 92.0(5) .
B147 Co9 B145 88.2(5) .
C262 Co9 B138 47.9(6) .
C261 Co9 B138 82.9(5) .
C264 Co9 B138 176.0(5) .
C263 Co9 B138 132.7(5) .
B136 Co9 B138 87.5(5) .
B147 Co9 B138 93.1(5) .
B145 Co9 B138 128.4(5) .
C262 Co9 B137 84.8(5) .
C261 Co9 B137 84.1(5) .
C264 Co9 B137 129.0(5) .
C263 Co9 B137 174.6(5) .
B136 Co9 B137 50.2(5) .
B147 Co9 B137 130.7(6) .
B145 Co9 B137 90.4(5) .
B138 Co9 B137 51.7(5) .
C262 Co9 B148 129.9(6) .
C261 Co9 B148 175.0(5) .
C264 Co9 B148 83.7(5) .
C263 Co9 B148 85.2(5) .
B136 Co9 B148 128.8(6) .
B147 Co9 B148 51.9(6) .
B145 Co9 B148 50.1(5) .
B138 Co9 B148 92.4(5) .
B137 Co9 B148 91.7(5) .
C265 Co10 C267 135.7(5) .
C265 Co10 C268 101.9(5) .
C267 Co10 C268 46.3(4) .
C265 Co10 C266 46.3(4) .
C267 Co10 C266 101.6(5) .
C268 Co10 C266 99.6(5) .
C265 Co10 B157 49.1(5) .
C267 Co10 B157 174.2(5) .
C268 Co10 B157 133.3(5) .
C266 Co10 B157 84.1(5) .
C265 Co10 B166 174.8(5) .
C267 Co10 B166 48.8(5) .
C268 Co10 B166 83.3(5) .
C266 Co10 B166 133.8(5) .
B157 Co10 B166 126.7(5) .
C265 Co10 B156 82.6(5) .
C267 Co10 B156 95.8(4) .
C268 Co10 B156 128.7(5) .
C266 Co10 B156 48.1(5) .
B157 Co10 B156 88.0(5) .
B166 Co10 B156 94.5(5) .
C265 Co10 B164 96.2(5) .
C267 Co10 B164 82.6(5) .
C268 Co10 B164 48.0(5) .
C266 Co10 B164 128.8(5) .
B157 Co10 B164 94.0(5) .
B166 Co10 B164 86.9(5) .
B156 Co10 B164 176.2(5) .
C265 Co10 B155 84.4(5) .
C267 Co10 B155 128.3(5) .
C268 Co10 B155 173.7(5) .
C266 Co10 B155 84.5(5) .
B157 Co10 B155 51.6(5) .
B166 Co10 B155 90.4(5) .
B156 Co10 B155 51.3(5) .
B164 Co10 B155 132.3(5) .
C265 Co10 B165 128.4(5) .
C267 Co10 B165 83.8(5) .
C268 Co10 B165 83.2(5) .
C266 Co10 B165 174.4(5) .
B157 Co10 B165 90.4(5) .
B166 Co10 B165 51.2(5) .
B156 Co10 B165 133.2(5) .
B164 Co10 B165 50.1(5) .
B155 Co10 B165 93.1(5) .
C270 Co11 C269 48.0(5) .
C270 Co11 C271 134.6(6) .
C269 Co11 C271 100.3(5) .
C270 Co11 B184 100.2(5) .
C269 Co11 B184 99.7(5) .
C271 Co11 B184 47.0(5) .
C270 Co11 B175 83.9(5) .
C269 Co11 B175 48.4(5) .
C271 Co11 B175 96.6(5) .
B184 Co11 B175 130.9(5) .
C270 Co11 C272 175.2(5) .
C269 Co11 C272 132.7(5) .
C271 Co11 C272 49.9(5) .
B184 Co11 C272 84.5(5) .
B175 Co11 C272 93.9(5) .
C270 Co11 B183 96.2(6) .
C269 Co11 B183 131.0(6) .
C271 Co11 B183 82.5(6) .
B184 Co11 B183 48.0(6) .
B175 Co11 B183 178.9(7) .
C272 Co11 B183 86.0(6) .
C270 Co11 B173 48.4(6) .
C269 Co11 B173 83.7(5) .
C271 Co11 B173 176.0(5) .
B184 Co11 B173 132.3(5) .
B175 Co11 B173 86.3(5) .
C272 Co11 B173 127.3(5) .
B183 Co11 B173 94.6(6) .
C270 Co11 B174 83.4(5) .
C269 Co11 B174 83.9(5) .
C271 Co11 B174 131.1(5) .
B184 Co11 B174 176.1(5) .
B175 Co11 B174 50.8(5) .
C272 Co11 B174 91.9(5) .
B183 Co11 B174 130.3(7) .
B173 Co11 B174 49.4(5) .
C270 Co11 B182 128.4(5) .
C269 Co11 B182 175.0(5) .
C271 Co11 B182 84.7(5) .
B184 Co11 B182 84.2(5) .
B175 Co11 B182 130.7(6) .
C272 Co11 B182 50.5(5) .
B183 Co11 B182 49.9(6) .
B173 Co11 B182 91.3(5) .
B174 Co11 B182 92.3(6) .
C276 Co12 C275 47.0(5) .
C276 Co12 C273 100.5(5) .
C275 Co12 C273 100.6(5) .
C276 Co12 C274 102.3(5) .
C275 Co12 C274 134.8(6) .
C273 Co12 C274 45.9(5) .
C276 Co12 B191 48.7(5) .
C275 Co12 B191 84.3(5) .
C273 Co12 B191 130.3(5) .
C274 Co12 B191 97.1(5) .
C276 Co12 B193 83.3(5) .
C275 Co12 B193 48.9(6) .
C273 Co12 B193 132.5(5) .
C274 Co12 B193 174.3(5) .
B191 Co12 B193 87.4(5) .
C276 Co12 B202 132.3(5) .
C275 Co12 B202 176.2(5) .
C273 Co12 B202 83.2(5) .
C274 Co12 B202 48.1(6) .
B191 Co12 B202 93.0(5) .
B193 Co12 B202 128.4(6) .
C276 Co12 B200 129.7(6) .
C275 Co12 B200 95.1(6) .
C273 Co12 B200 47.9(6) .
C274 Co12 B200 82.0(6) .
B191 Co12 B200 178.0(6) .
B193 Co12 B200 93.6(6) .
B202 Co12 B200 87.7(6) .
C276 Co12 B201 174.0(5) .
C275 Co12 B201 128.5(6) .
C273 Co12 B201 84.0(5) .
C274 Co12 B201 83.7(5) .
B191 Co12 B201 130.6(6) .
B193 Co12 B201 90.7(6) .
B202 Co12 B201 51.9(6) .
B200 Co12 B201 51.1(7) .
C276 Co12 B192 84.3(5) .
C275 Co12 B192 85.2(5) .
C273 Co12 B192 174.1(5) .
C274 Co12 B192 129.9(6) .
B191 Co12 B192 50.9(5) .
B193 Co12 B192 51.2(6) .
B202 Co12 B192 91.0(6) .
B200 Co12 B192 131.0(6) .
B201 Co12 B192 91.5(6) .
C1 N1 C5 115.8(10) .
C1 N1 Ho1 123.1(7) .
C5 N1 Ho1 119.9(7) .
C6 N2 C10 118.0(12) .
C15 N3 C11 115.4(9) .
C15 N3 Ho1 124.2(7) .
C11 N3 Ho1 120.4(7) .
C16 N4 C20 119.6(11) .
C25 N5 C21 118.1(11) .
C25 N5 Ho2 117.7(8) .
C21 N5 Ho2 124.1(8) .
C30 N6 C26 114.5(11) .
C41 N7 C45 116.9(9) .
C41 N7 Ho3 119.3(7) .
C45 N7 Ho3 120.4(7) .
C46 N8 C50 118.0(12) .
C35 N9 C31 116.8(10) .
C35 N9 Ho3 122.8(7) .
C31 N9 Ho3 120.3(8) .
C40 N10 C36 116.0(13) .
C51 N11 C55 114.7(9) .
C60 N12 C56 118.3(10) .
C61 N13 C65 117.3(9) .
C66 N14 C70 116.4(10) .
C71 N15 C75 116.5(10) .
C76 N16 C80 116.1(11) .
C85 N17 C81 118.9(13) .
C90 N18 C86 115.8(12) .
C91 N19 C95 117.1(11) .
C96 N20 C100 117.1(14) .
C101 N21 C105 120.9(11) .
C110 N22 C106 117.7(11) .
C115 N23 C111 123.3(19) .
C116 N24 C120 112.4(19) .
C121 N25 C125 115.6(13) .
C126 N26 C130 117.7(14) .
C131 N27 C135 115.6(14) .
C140 N28 C136 121.0(11) .
C145 N29 C141 116.3(11) .
C150 N30 C146 118.4(13) .
C155 N31 C151 116.5(10) .
C156 N32 C160 117.8(10) .
C165 N33 C161 116.6(9) .
C170 N34 C166 117.9(11) .
C175 N35 C171 116.9(10) .
C180 N36 C176 116.2(11) .
C185 N37 C181 114.7(10) .
C190 N38 C186 115.6(10) .
C195 N39 C191 116.4(10) .
C196 N40 C200 114.4(12) .
C205 N41 C201 112.3(10) .
C210 N42 C206 116.5(10) .
N1 C1 C2 123.8(10) .
C1 C2 C3 119.9(10) .
C2 C3 C4 117.8(11) .
C2 C3 C8 121.8(10) .
C4 C3 C8 120.1(10) .
C5 C4 C3 118.5(10) .
N1 C5 C4 124.0(10) .
N2 C6 C7 122.6(13) .
C8 C7 C6 118.5(12) .
C7 C8 C9 116.5(12) .
C7 C8 C3 119.2(11) .
C9 C8 C3 124.3(11) .
C10 C9 C8 120.1(12) .
N2 C10 C9 123.7(11) .
C12 C11 N3 123.5(10) .
C11 C12 C13 121.5(10) .
C12 C13 C14 116.0(10) .
C12 C13 C18 124.1(10) .
C14 C13 C18 119.9(10) .
C15 C14 C13 118.9(10) .
N3 C15 C14 124.6(10) .
N4 C16 C17 120.9(12) .
C18 C17 C16 120.4(11) .
C17 C18 C19 116.8(10) .
C17 C18 C13 120.6(10) .
C19 C18 C13 122.6(10) .
C20 C19 C18 120.0(11) .
N4 C20 C19 122.2(12) .
N5 C21 C22 121.9(11) .
C21 C22 C23 121.3(11) .
C24 C23 C22 114.2(11) .
C24 C23 C28 123.1(11) .
C22 C23 C28 122.6(11) .
C23 C24 C25 122.8(11) .
N5 C25 C24 121.6(12) .
N6 C26 C27 123.9(12) .
C26 C27 C28 119.5(12) .
C29 C28 C27 116.1(11) .
C29 C28 C23 122.8(11) .
C27 C28 C23 121.1(10) .
C30 C29 C28 119.9(11) .
N6 C30 C29 126.0(12) .
N9 C31 C32 122.8(11) .
C33 C32 C31 120.5(11) .
C32 C33 C34 116.6(11) .
C32 C33 C38 122.6(10) .
C34 C33 C38 120.7(10) .
C35 C34 C33 118.9(11) .
N9 C35 C34 124.4(11) .
N10 C36 C37 121.8(14) .
C38 C37 C36 121.0(14) .
C39 C38 C37 115.2(13) .
C39 C38 C33 121.8(11) .
C37 C38 C33 123.0(11) .
C38 C39 C40 120.9(13) .
N10 C40 C39 124.8(14) .
N7 C41 C42 123.6(10) .
C41 C42 C43 118.9(10) .
C44 C43 C42 117.2(10) .
C44 C43 C48 121.9(10) .
C42 C43 C48 120.7(10) .
C45 C44 C43 119.6(10) .
N7 C45 C44 123.6(10) .
N8 C46 C47 123.2(14) .
C48 C47 C46 117.8(15) .
C49 C48 C47 119.7(13) .
C49 C48 C43 122.0(11) .
C47 C48 C43 118.1(12) .
C48 C49 C50 120.3(13) .
N8 C50 C49 121.0(13) .
N11 C51 C52 125.8(10) .
C51 C52 C53 119.5(10) .
C52 C53 C54 116.7(10) .
C52 C53 C58 122.1(9) .
C54 C53 C58 121.2(10) .
C55 C54 C53 118.9(11) .
N11 C55 C54 124.4(10) .
N12 C56 C57 122.7(11) .
C56 C57 C58 120.8(11) .
C59 C58 C57 115.4(9) .
C59 C58 C53 121.5(10) .
C57 C58 C53 123.1(10) .
C58 C59 C60 120.4(10) .
N12 C60 C59 122.3(12) .
N13 C61 C62 123.6(10) .
C61 C62 C63 120.6(10) .
C64 C63 C62 115.0(10) .
C64 C63 C68 123.4(9) .
C62 C63 C68 121.6(10) .
C65 C64 C63 121.5(10) .
N13 C65 C64 122.1(10) .
N14 C66 C67 124.0(12) .
C68 C67 C66 119.0(11) .
C67 C68 C69 117.8(10) .
C67 C68 C63 121.8(10) .
C69 C68 C63 120.3(10) .
C68 C69 C70 117.4(11) .
N14 C70 C69 125.4(11) .
N15 C71 C72 123.3(11) .
C71 C72 C73 120.7(11) .
C72 C73 C74 116.1(10) .
C72 C73 C78 122.6(10) .
C74 C73 C78 121.2(10) .
C75 C74 C73 120.4(11) .
N15 C75 C74 122.9(11) .
N16 C76 C77 125.5(12) .
C76 C77 C78 117.7(11) .
C79 C78 C77 116.3(11) .
C79 C78 C73 122.0(11) .
C77 C78 C73 121.6(10) .
C80 C79 C78 120.5(12) .
N16 C80 C79 123.7(12) .
N17 C81 C82 122.7(13) .
C81 C82 C83 119.5(14) .
C84 C83 C82 115.5(12) .
C84 C83 C83 122.9(13) 2_667
C82 C83 C83 121.6(14) 2_667
C83 C84 C85 121.6(12) .
N17 C85 C84 121.7(15) .
N18 C86 C87 125.0(13) .
C86 C87 C88 119.8(13) .
C89 C88 C87 116.2(12) .
C89 C88 C88 122.0(14) 2_557
C87 C88 C88 121.8(14) 2_557
C88 C89 C90 121.4(12) .
N18 C90 C89 121.6(14) .
N19 C91 C92 123.1(13) .
C91 C92 C93 121.4(12) .
C92 C93 C94 115.0(12) .
C92 C93 C98 123.6(11) .
C94 C93 C98 121.4(12) .
C95 C94 C93 120.4(12) .
N19 C95 C94 122.8(10) .
N20 C96 C97 123.5(15) .
C96 C97 C98 120.0(16) .
C97 C98 C99 115.4(14) .
C97 C98 C93 121.8(13) .
C99 C98 C93 122.8(12) .
C100 C99 C98 120.0(14) .
N20 C100 C99 123.8(16) .
N21 C101 C102 121.2(12) .
C101 C102 C103 119.5(12) .
C102 C103 C104 119.3(11) .
C102 C103 C108 121.4(11) .
C104 C103 C108 119.3(11) .
C105 C104 C103 118.0(12) .
N21 C105 C104 121.1(11) .
N22 C106 C107 122.0(11) .
C108 C107 C106 119.2(12) .
C107 C108 C109 117.6(12) .
C107 C108 C103 121.3(11) .
C109 C108 C103 121.1(11) .
C110 C109 C108 121.8(12) .
N22 C110 C109 121.7(13) .
N23 C111 C112 119(2) .
C113 C112 C111 121(2) .
C112 C113 C114 121.0(17) .
C112 C113 C118 121.3(16) .
C114 C113 C118 117.7(15) .
C113 C114 C115 118.8(17) .
N23 C115 C114 117(2) .
N24 C116 C117 127(2) .
C118 C117 C116 115.1(19) .
C119 C118 C117 120.2(17) .
C119 C118 C113 120.3(16) .
C117 C118 C113 119.4(16) .
C118 C119 C120 122(2) .
C119 C120 N24 122(2) .
N25 C121 C122 125.1(14) .
C121 C122 C123 118.7(12) .
C124 C123 C122 117.6(13) .
C124 C123 C128 120.6(13) .
C122 C123 C128 121.8(12) .
C123 C124 C125 118.6(14) .
N25 C125 C124 124.4(13) .
N26 C126 C127 123.5(15) .
C128 C127 C126 118.7(15) .
C127 C128 C129 118.4(14) .
C127 C128 C123 121.4(14) .
C129 C128 C123 120.1(12) .
C128 C129 C130 118.5(13) .
N26 C130 C129 123.2(14) .
N27 C131 C132 124.7(15) .
C133 C132 C131 118.3(14) .
C132 C133 C134 120.5(13) .
C132 C133 C138 120.8(14) .
C134 C133 C138 118.7(13) .
C135 C134 C133 116.7(13) .
N27 C135 C134 124.0(14) .
N28 C136 C137 119.3(12) .
C136 C137 C138 122.2(13) .
C137 C138 C139 116.0(12) .
C137 C138 C133 122.4(13) .
C139 C138 C133 121.4(13) .
C140 C139 C138 118.5(12) .
N28 C140 C139 123.0(12) .
C142 C141 N29 123.7(12) .
C141 C142 C143 119.7(12) .
C144 C143 C142 116.0(12) .
C144 C143 C148 124.4(11) .
C142 C143 C148 119.6(11) .
C145 C144 C143 121.1(13) .
N29 C145 C144 123.1(13) .
N30 C146 C147 122.2(16) .
C148 C147 C146 120.4(13) .
C147 C148 C149 117.4(12) .
C147 C148 C143 123.2(10) .
C149 C148 C143 119.3(12) .
C148 C149 C150 118.3(14) .
N30 C150 C149 123.3(14) .
N31 C151 C152 122.7(11) .
C151 C152 C153 121.2(12) .
C154 C153 C152 114.3(10) .
C154 C153 C158 125.3(10) .
C152 C153 C158 120.4(10) .
C155 C154 C153 121.6(10) .
N31 C155 C154 123.6(12) .
N32 C156 C157 124.9(12) .
C158 C157 C156 118.5(11) .
C157 C158 C159 117.0(10) .
C157 C158 C153 123.3(9) .
C159 C158 C153 119.8(10) .
C160 C159 C158 119.3(12) .
N32 C160 C159 122.5(11) .
N33 C161 C162 124.2(11) .
C163 C162 C161 118.0(11) .
C162 C163 C164 117.5(10) .
C162 C163 C168 121.4(10) .
C164 C163 C168 121.0(10) .
C165 C164 C163 118.7(10) .
N33 C165 C164 124.8(11) .
N34 C166 C167 123.6(12) .
C168 C167 C166 118.2(11) .
C169 C168 C167 116.5(11) .
C169 C168 C163 122.7(11) .
C167 C168 C163 120.8(10) .
C170 C169 C168 121.5(12) .
N34 C170 C169 122.5(12) .
N35 C171 C172 124.0(11) .
C171 C172 C173 119.0(11) .
C174 C173 C172 117.2(10) .
C174 C173 C178 120.9(10) .
C172 C173 C178 121.9(10) .
C175 C174 C173 117.7(11) .
N35 C175 C174 125.1(11) .
N36 C176 C177 124.1(14) .
C176 C177 C178 118.4(12) .
C179 C178 C177 116.8(11) .
C179 C178 C173 123.5(11) .
C177 C178 C173 119.6(10) .
C178 C179 C180 120.6(12) .
N36 C180 C179 123.8(12) .
N37 C181 C182 123.9(11) .
C181 C182 C183 120.5(11) .
C184 C183 C182 117.0(10) .
C184 C183 C188 121.5(10) .
C182 C183 C188 121.4(10) .
C183 C184 C185 119.6(11) .
N37 C185 C184 124.1(12) .
N38 C186 C187 123.3(12) .
C186 C187 C188 121.1(11) .
C187 C188 C189 115.3(10) .
C187 C188 C183 123.3(10) .
C189 C188 C183 121.4(11) .
C190 C189 C188 119.0(11) .
N38 C190 C189 125.7(11) .
N39 C191 C192 122.6(12) .
C193 C192 C191 120.6(11) .
C192 C193 C194 116.1(11) .
C192 C193 C198 121.5(10) .
C194 C193 C198 122.3(11) .
C195 C194 C193 120.6(12) .
N39 C195 C194 123.6(10) .
N40 C196 C197 125.7(13) .
C198 C197 C196 119.8(15) .
C197 C198 C199 116.0(12) .
C197 C198 C193 122.2(12) .
C199 C198 C193 121.8(11) .
C200 C199 C198 121.1(13) .
N40 C200 C199 122.8(14) .
N41 C201 C202 126.0(11) .
C201 C202 C203 118.9(12) .
C202 C203 C204 117.1(11) .
C202 C203 C208 121.3(10) .
C204 C203 C208 121.5(10) .
C205 C204 C203 118.5(11) .
N41 C205 C204 127.0(12) .
N42 C206 C207 123.9(12) .
C206 C207 C208 119.9(11) .
C209 C208 C207 115.4(10) .
C209 C208 C203 122.5(10) .
C207 C208 C203 122.0(9) .
C210 C209 C208 120.2(11) .
N42 C210 C209 124.0(10) .
O25 C211 C212 111.0(14) .
O26 C213 C214 122(3) .
O27 C215 C216 109.5(11) .
O33 C217 C218 107.2(14) .
C220 C219 O24 102(5) .
O23 C221 C222 151(4) .
O22 C223 C224 139(8) .
C226 C225 O20 119.7(18) .
O21 C227 C228 110.2(12) .
C230 C229 B6 107.6(10) .
C230 C229 B1 107.5(9) .
B6 C229 B1 61.8(6) .
C230 C229 B5 59.1(7) .
B6 C229 B5 60.9(8) .
B1 C229 B5 110.3(8) .
C230 C229 Co1 66.0(6) .
B6 C229 Co1 122.2(8) .
B1 C229 Co1 66.2(4) .
B5 C229 Co1 120.7(9) .
C229 C230 B3 111.4(8) .
C229 C230 B5 64.5(7) .
B3 C230 B5 112.2(7) .
C229 C230 B4 114.0(8) .
B3 C230 B4 61.5(6) .
B5 C230 B4 61.6(8) .
C229 C230 Co1 66.6(6) .
B3 C230 Co1 67.0(4) .
B5 C230 Co1 126.1(7) .
B4 C230 Co1 124.2(6) .
C232 C231 B16 111.5(8) .
C232 C231 B17 62.8(6) .
B16 C231 B17 62.3(7) .
C232 C231 B10 110.7(8) .
B16 C231 B10 64.1(7) .
B17 C231 B10 115.9(6) .
C232 C231 Co1 65.9(6) .
B16 C231 Co1 124.7(6) .
B17 C231 Co1 125.1(7) .
B10 C231 Co1 66.3(5) .
C231 C232 B13 111.2(8) .
C231 C232 B12 112.0(8) .
B13 C232 B12 65.5(6) .
C231 C232 B17 60.8(6) .
B13 C232 B17 62.2(6) .
B12 C232 B17 116.4(6) .
C231 C232 Co1 67.2(6) .
B13 C232 Co1 126.4(6) .
B12 C232 Co1 66.6(4) .
B17 C232 Co1 124.5(7) .
C234 C233 B24 114.0(8) .
C234 C233 B23 63.4(5) .
B24 C233 B23 63.2(6) .
C234 C233 B19 112.6(7) .
B24 C233 B19 65.2(6) .
B23 C233 B19 117.8(6) .
C234 C233 Co2 65.7(5) .
B24 C233 Co2 125.6(6) .
B23 C233 Co2 125.3(6) .
B19 C233 Co2 66.2(4) .
C233 C234 B22 109.3(7) .
C233 C234 B21 112.2(7) .
B22 C234 B21 63.6(6) .
C233 C234 B23 60.7(5) .
B22 C234 B23 61.6(6) .
B21 C234 B23 115.5(7) .
C233 C234 Co2 68.0(5) .
B22 C234 Co2 124.0(6) .
B21 C234 Co2 66.7(5) .
B23 C234 Co2 124.9(6) .
C236 C235 B30 111.5(9) .
C236 C235 B32 62.7(8) .
B30 C235 B32 115.5(9) .
C236 C235 B31 111.6(10) .
B30 C235 B31 63.6(8) .
B32 C235 B31 62.0(9) .
C236 C235 Co2 66.9(6) .
B30 C235 Co2 66.3(6) .
B32 C235 Co2 125.6(8) .
B31 C235 Co2 124.4(8) .
C235 C236 B33 112.4(10) .
C235 C236 B32 62.1(8) .
B33 C236 B32 63.1(8) .
C235 C236 B28 111.7(10) .
B33 C236 B28 62.2(8) .
B32 C236 B28 114.6(9) .
C235 C236 Co2 67.7(6) .
B33 C236 Co2 124.2(8) .
B32 C236 Co2 125.9(9) .
B28 C236 Co2 66.8(5) .
C238 C237 B49 111.0(8) .
C238 C237 B48 112.1(9) .
B49 C237 B48 63.2(7) .
C238 C237 B53 62.0(7) .
B49 C237 B53 61.6(8) .
B48 C237 B53 114.7(9) .
C238 C237 Co3 67.4(6) .
B49 C237 Co3 124.8(8) .
B48 C237 Co3 67.2(6) .
B53 C237 Co3 125.4(7) .
C237 C238 B46 113.1(9) .
C237 C238 B52 112.9(9) .
B46 C238 B52 63.5(7) .
C237 C238 B53 62.6(7) .
B46 C238 B53 115.8(9) .
B52 C238 B53 62.6(7) .
C237 C238 Co3 66.5(6) .
B46 C238 Co3 67.7(6) .
B52 C238 Co3 125.5(8) .
B53 C238 Co3 125.1(8) .
C240 C239 B39 111.8(8) .
C240 C239 B44 110.6(8) .
B39 C239 B44 63.6(7) .
C240 C239 B43 62.0(7) .
B39 C239 B43 114.2(9) .
B44 C239 B43 60.9(8) .
C240 C239 Co3 66.7(6) .
B39 C239 Co3 67.4(6) .
B44 C239 Co3 125.0(8) .
B43 C239 Co3 124.5(7) .
C239 C240 B42 111.9(8) .
C239 C240 B37 112.5(9) .
B42 C240 B37 62.3(7) .
C239 C240 B43 63.3(7) .
B42 C240 B43 62.5(8) .
B37 C240 B43 115.7(9) .
C239 C240 Co3 67.0(5) .
B42 C240 Co3 122.8(7) .
B37 C240 Co3 66.4(6) .
B43 C240 Co3 126.0(7) .
C242 C241 B58 112.2(9) .
C242 C241 B57 112.0(9) .
B58 C241 B57 62.7(7) .
C242 C241 B62 63.1(7) .
B58 C241 B62 62.5(8) .
B57 C241 B62 115.3(9) .
C242 C241 Co4 67.1(5) .
B58 C241 Co4 124.7(8) .
B57 C241 Co4 67.2(5) .
B62 C241 Co4 126.4(8) .
C241 C242 B61 112.4(9) .
C241 C242 B62 62.3(7) .
B61 C242 B62 63.4(8) .
C241 C242 B55 112.2(9) .
B61 C242 B55 64.1(8) .
B62 C242 B55 117.4(9) .
C241 C242 Co4 67.7(5) .
B61 C242 Co4 124.3(8) .
B62 C242 Co4 126.2(8) .
B55 C242 Co4 65.5(6) .
C244 C243 B71 63.7(7) .
C244 C243 B67 110.6(9) .
B71 C243 B67 60.1(7) .
C244 C243 B66 111.3(9) .
B71 C243 B66 113.5(9) .
B67 C243 B66 62.8(8) .
C244 C243 Co4 67.4(5) .
B71 C243 Co4 126.5(7) .
B67 C243 Co4 123.5(8) .
B66 C243 Co4 66.4(5) .
C243 C244 B70 112.9(9) .
C243 C244 B71 61.9(6) .
B70 C244 B71 62.4(7) .
C243 C244 B64 113.2(10) .
B70 C244 B64 63.4(7) .
B71 C244 B64 114.9(9) .
C243 C244 Co4 67.3(5) .
B70 C244 Co4 125.4(8) .
B71 C244 Co4 124.8(7) .
B64 C244 Co4 67.4(5) .
C246 C245 B75 110.7(10) .
C246 C245 B76 107.3(11) .
B75 C245 B76 62.8(9) .
C246 C245 B80 59.9(9) .
B75 C245 B80 114.4(10) .
B76 C245 B80 61.2(10) .
C246 C245 Co5 66.2(6) .
B75 C245 Co5 68.5(7) .
B76 C245 Co5 124.1(9) .
B80 C245 Co5 122.8(10) .
C245 C246 B79 115.0(12) .
C245 C246 B80 63.4(9) .
B79 C246 B80 64.4(13) .
C245 C246 B73 113.6(10) .
B79 C246 B73 66.3(12) .
B80 C246 B73 120.5(11) .
C245 C246 Co5 67.3(6) .
B79 C246 Co5 126.0(10) .
B80 C246 Co5 127.1(10) .
B73 C246 Co5 64.9(7) .
C248 C247 B214 111.8(11) .
C248 C247 B209 112.6(11) .
B214 C247 B209 63.3(9) .
C248 C247 B215 63.3(8) .
B214 C247 B215 61.8(10) .
B209 C247 B215 115.8(11) .
C248 C247 Co5 66.9(6) .
B214 C247 Co5 124.4(8) .
B209 C247 Co5 67.0(8) .
B215 C247 Co5 126.1(9) .
C247 C248 B217 110.6(10) .
C247 C248 B211 110.5(10) .
B217 C248 B211 63.6(11) .
C247 C248 B215 61.6(8) .
B217 C248 B215 62.2(8) .
B211 C248 B215 115.1(12) .
C247 C248 Co5 66.5(6) .
B217 C248 Co5 124.0(12) .
B211 C248 Co5 66.1(7) .
B215 C248 Co5 124.2(8) .
C250 C249 B93 112.0(11) .
C250 C249 B98 111.5(11) .
B93 C249 B98 62.7(9) .
C250 C249 B97 62.3(8) .
B93 C249 B97 114.1(11) .
B98 C249 B97 61.6(8) .
C250 C249 Co6 66.5(6) .
B93 C249 Co6 67.8(7) .
B98 C249 Co6 124.7(9) .
B97 C249 Co6 124.6(9) .
C249 C250 B96 111.1(11) .
C249 C250 B97 60.9(8) .
B96 C250 B97 62.1(9) .
C249 C250 B91 110.7(10) .
B96 C250 B91 62.2(8) .
B97 C250 B91 112.6(11) .
C249 C250 Co6 66.5(6) .
B96 C250 Co6 125.0(9) .
B97 C250 Co6 123.3(8) .
B91 C250 Co6 68.0(6) .
C252 C251 B84 111.8(10) .
C252 C251 B85 112.7(11) .
B84 C251 B85 64.8(10) .
C252 C251 B86 63.2(10) .
B84 C251 B86 116.3(12) .
B85 C251 B86 62.1(12) .
C252 C251 Co6 65.7(7) .
B84 C251 Co6 67.7(7) .
B85 C251 Co6 127.0(10) .
B86 C251 Co6 125.5(9) .
C251 C252 B82 111.3(11) .
C251 C252 B87 109.8(12) .
B82 C252 B87 65.0(10) .
C251 C252 B86 61.7(10) .
B82 C252 B86 115.5(12) .
B87 C252 B86 60.8(10) .
C251 C252 Co6 67.6(7) .
B82 C252 Co6 67.0(7) .
B87 C252 Co6 126.2(10) .
B86 C252 Co6 125.9(11) .
C254 C253 B111 110.9(9) .
C254 C253 B112 111.2(9) .
B111 C253 B112 64.6(8) .
C254 C253 B113 61.8(7) .
B111 C253 B113 116.0(9) .
B112 C253 B113 62.3(8) .
C254 C253 Co7 65.4(5) .
B111 C253 Co7 66.9(6) .
B112 C253 Co7 125.4(8) .
B113 C253 Co7 123.6(7) .
C253 C254 B114 111.8(9) .
C253 C254 B109 112.2(9) .
B114 C254 B109 62.7(7) .
C253 C254 B113 61.6(7) .
B114 C254 B113 62.9(7) .
B109 C254 B113 115.1(9) .
C253 C254 Co7 67.7(5) .
B114 C254 Co7 125.1(7) .
B109 C254 Co7 67.5(6) .
B113 C254 Co7 125.5(7) .
B102 C255 C256 108.8(11) .
B102 C255 B104 108.0(11) .
C256 C255 B104 63.3(8) .
B102 C255 B103 60.5(9) .
C256 C255 B103 111.7(10) .
B104 C255 B103 59.8(8) .
B102 C255 Co7 65.9(8) .
C256 C255 Co7 66.0(6) .
B104 C255 Co7 122.8(9) .
B103 C255 Co7 121.8(9) .
C255 C256 B105 104.2(9) .
C255 C256 B100 106.0(10) .
B105 C256 B100 60.6(8) .
C255 C256 B104 58.8(7) .
B105 C256 B104 58.5(7) .
B100 C256 B104 107.7(10) .
C255 C256 Co7 64.6(6) .
B105 C256 Co7 117.6(8) .
B100 C256 Co7 64.8(6) .
B104 C256 Co7 117.6(7) .
C258 C257 B120 112.2(10) .
C258 C257 B125 111.6(10) .
B120 C257 B125 64.6(9) .
C258 C257 B124 62.3(8) .
B120 C257 B124 115.7(10) .
B125 C257 B124 61.5(8) .
C258 C257 Co8 67.6(6) .
B120 C257 Co8 66.8(7) .
B125 C257 Co8 125.9(8) .
B124 C257 Co8 126.1(9) .
C257 C258 B123 110.4(11) .
C257 C258 B118 110.7(9) .
B123 C258 B118 61.9(8) .
C257 C258 B124 61.9(8) .
B123 C258 B124 61.3(9) .
B118 C258 B124 112.8(10) .
C257 C258 Co8 66.4(6) .
B123 C258 Co8 125.1(9) .
B118 C258 Co8 68.7(6) .
B124 C258 Co8 124.6(9) .
B129 C259 C260 113.0(11) .
B129 C259 B134 110.1(11) .
C260 C259 B134 65.1(8) .
B129 C259 B130 60.2(9) .
C260 C259 B130 116.6(10) .
B134 C259 B130 61.8(9) .
B129 C259 Co8 69.0(8) .
C260 C259 Co8 67.0(6) .
B134 C259 Co8 126.4(10) .
B130 C259 Co8 125.8(9) .
C259 C260 B133 102.6(10) .
C259 C260 B127 104.6(10) .
B133 C260 B127 59.8(9) .
C259 C260 B134 57.7(8) .
B133 C260 B134 58.6(9) .
B127 C260 B134 106.9(10) .
C259 C260 Co8 64.0(6) .
B133 C260 Co8 118.6(9) .
B127 C260 Co8 66.6(7) .
B134 C260 Co8 117.1(9) .
C262 C261 B141 113.1(9) .
C262 C261 B140 64.4(8) .
B141 C261 B140 62.2(7) .
C262 C261 B136 111.1(9) .
B141 C261 B136 64.4(8) .
B140 C261 B136 116.5(9) .
C262 C261 Co9 65.9(6) .
B141 C261 Co9 125.1(8) .
B140 C261 Co9 126.5(9) .
B136 C261 Co9 65.9(6) .
C261 C262 B138 111.9(9) .
C261 C262 B139 109.2(9) .
B138 C262 B139 64.8(9) .
C261 C262 B140 59.5(7) .
B138 C262 B140 115.2(10) .
B139 C262 B140 61.3(8) .
C261 C262 Co9 66.9(6) .
B138 C262 Co9 68.0(7) .
B139 C262 Co9 126.3(9) .
B140 C262 Co9 122.9(8) .
C264 C263 B149 110.5(9) .
C264 C263 B153 61.2(7) .
B149 C263 B153 62.7(8) .
C264 C263 B147 110.6(9) .
B149 C263 B147 63.5(9) .
B153 C263 B147 115.5(10) .
C264 C263 Co9 66.5(6) .
B149 C263 Co9 123.3(9) .
B153 C263 Co9 123.8(8) .
B147 C263 Co9 65.7(6) .
C263 C264 B152 111.7(10) .
C263 C264 B153 62.8(8) .
B152 C264 B153 61.8(8) .
C263 C264 B145 113.0(9) .
B152 C264 B145 64.0(7) .
B153 C264 B145 116.4(9) .
C263 C264 Co9 67.2(6) .
B152 C264 Co9 124.5(8) .
B153 C264 Co9 125.9(8) .
B145 C264 Co9 66.6(6) .
C266 C265 B157 113.6(9) .
C266 C265 B158 111.4(8) .
B157 C265 B158 63.8(7) .
C266 C265 B159 62.1(7) .
B157 C265 B159 116.2(9) .
B158 C265 B159 61.8(7) .
C266 C265 Co10 68.1(6) .
B157 C265 Co10 66.9(6) .
B158 C265 Co10 124.8(8) .
B159 C265 Co10 126.2(8) .
C265 C266 B156 110.8(9) .
C265 C266 B160 110.7(9) .
B156 C266 B160 63.4(7) .
C265 C266 B159 62.0(7) .
B156 C266 B159 115.1(9) .
B160 C266 B159 62.1(7) .
C265 C266 Co10 65.6(6) .
B156 C266 Co10 66.8(6) .
B160 C266 Co10 124.0(8) .
B159 C266 Co10 123.7(8) .
C268 C267 B167 111.6(9) .
C268 C267 B166 111.7(9) .
B167 C267 B166 63.8(8) .
C268 C267 B168 62.2(7) .
B167 C267 B168 61.8(7) .
B166 C267 B168 115.0(9) .
C268 C267 Co10 67.1(6) .
B167 C267 Co10 124.8(8) .
B166 C267 Co10 66.5(6) .
B168 C267 Co10 125.1(7) .
C267 C268 B169 111.0(10) .
C267 C268 B164 111.8(10) .
B169 C268 B164 64.0(7) .
C267 C268 B168 61.8(7) .
B169 C268 B168 61.2(7) .
B164 C268 B168 114.6(9) .
C267 C268 Co10 66.6(6) .
B169 C268 Co10 125.3(8) .
B164 C268 Co10 67.3(5) .
B168 C268 Co10 124.4(8) .
C270 C269 B175 110.2(9) .
C270 C269 B176 111.1(9) .
B175 C269 B176 64.9(8) .
C270 C269 B180 61.9(8) .
B175 C269 B180 115.7(9) .
B176 C269 B180 62.1(8) .
C270 C269 Co11 65.6(5) .
B175 C269 Co11 66.6(7) .
B176 C269 Co11 125.7(8) .
B180 C269 Co11 124.0(9) .
C269 C270 B179 109.5(9) .
C269 C270 B173 111.3(8) .
B179 C270 B173 63.8(10) .
C269 C270 B180 62.4(8) .
B179 C270 B180 60.2(9) .
B173 C270 B180 114.5(10) .
C269 C270 Co11 66.5(6) .
B179 C270 Co11 125.5(9) .
B173 C270 Co11 68.0(6) .
B180 C270 Co11 125.3(9) .
B184 C271 B186 111.7(10) .
B184 C271 B185 61.8(8) .
B186 C271 B185 63.4(9) .
B184 C271 C272 110.9(10) .
B186 C271 C272 62.9(9) .
B185 C271 C272 115.6(10) .
B184 C271 Co11 66.9(6) .
B186 C271 Co11 123.7(10) .
B185 C271 Co11 124.9(9) .
C272 C271 Co11 66.1(6) .
B187 C272 C271 103.0(9) .
B187 C272 B186 59.3(8) .
C271 C272 B186 56.6(7) .
B187 C272 B182 61.2(7) .
C271 C272 B182 105.4(8) .
B186 C272 B182 108.3(9) .
B187 C272 Co11 119.4(7) .
C271 C272 Co11 64.0(6) .
B186 C272 Co11 116.2(8) .
B182 C272 Co11 66.3(6) .
C274 C273 B200 113.0(10) .
C274 C273 B205 110.4(10) .
B200 C273 B205 63.2(9) .
C274 C273 B204 60.1(8) .
B200 C273 B204 115.9(10) .
B205 C273 B204 62.8(8) .
C274 C273 Co12 67.9(6) .
B200 C273 Co12 68.3(6) .
B205 C273 Co12 125.7(9) .
B204 C273 Co12 124.7(7) .
C273 C274 B203 113.7(10) .
C273 C274 B204 63.7(8) .
B203 C274 B204 63.2(9) .
C273 C274 B202 112.6(10) .
B203 C274 B202 64.6(9) .
B204 C274 B202 117.9(10) .
C273 C274 Co12 66.3(6) .
B203 C274 Co12 125.9(9) .
B204 C274 Co12 126.4(9) .
B202 C274 Co12 66.7(7) .
C276 C275 B194 110.6(9) .
C276 C275 B193 110.4(9) .
B194 C275 B193 64.4(10) .
C276 C275 B195 62.1(8) .
B194 C275 B195 60.7(9) .
B193 C275 B195 114.0(10) .
C276 C275 Co12 66.5(6) .
B194 C275 Co12 125.4(10) .
B193 C275 Co12 66.6(7) .
B195 C275 Co12 124.5(8) .
C275 C276 B196 112.4(10) .
C275 C276 B191 112.4(9) .
B196 C276 B191 63.7(8) .
C275 C276 B195 61.4(8) .
B196 C276 B195 63.4(8) .
B191 C276 B195 116.2(9) .
C275 C276 Co12 66.5(6) .
B196 C276 Co12 124.7(8) .
B191 C276 Co12 66.7(6) .
B195 C276 Co12 123.9(8) .
B7 B1 B2 61.5(9) .
B7 B1 C229 106.0(9) .
B2 B1 C229 106.8(9) .
B7 B1 B6 60.5(9) .
B2 B1 B6 110.1(12) .
C229 B1 B6 58.6(6) .
B7 B1 Co1 118.6(10) .
B2 B1 Co1 65.3(6) .
C229 B1 Co1 63.1(5) .
B6 B1 Co1 116.6(9) .
B3 B2 B1 104.7(9) .
B3 B2 B7 103.2(9) .
B1 B2 B7 58.9(8) .
B3 B2 B8 58.5(7) .
B1 B2 B8 106.4(9) .
B7 B2 B8 58.6(8) .
B3 B2 Co1 63.9(6) .
B1 B2 Co1 65.1(6) .
B7 B2 Co1 116.3(8) .
B8 B2 Co1 116.7(8) .
C230 B3 B4 61.7(7) .
C230 B3 B8 109.3(9) .
B4 B3 B8 61.2(8) .
C230 B3 B2 109.5(8) .
B4 B3 B2 113.4(10) .
B8 B3 B2 62.6(8) .
C230 B3 Co1 65.4(4) .
B4 B3 Co1 122.8(9) .
B8 B3 Co1 122.6(8) .
B2 B3 Co1 66.4(6) .
B3 B4 C230 56.8(6) .
B3 B4 B9 105.3(10) .
C230 B4 B9 104.1(9) .
B3 B4 B8 59.5(8) .
C230 B4 B8 104.1(9) .
B9 B4 B8 59.5(8) .
B3 B4 B5 105.1(10) .
C230 B4 B5 57.8(7) .
B9 B4 B5 61.2(9) .
B8 B4 B5 108.8(12) .
C230 B5 B4 60.5(7) .
C230 B5 C229 56.3(6) .
B4 B5 C229 106.6(9) .
C230 B5 B9 104.5(10) .
B4 B5 B9 59.1(9) .
C229 B5 B9 105.6(10) .
C230 B5 B6 103.8(10) .
B4 B5 B6 108.4(11) .
C229 B5 B6 59.0(8) .
B9 B5 B6 60.5(9) .
C229 B6 B5 60.2(7) .
C229 B6 B7 104.7(9) .
B5 B6 B7 106.4(12) .
C229 B6 B9 105.8(11) .
B5 B6 B9 59.6(10) .
B7 B6 B9 58.7(8) .
C229 B6 B1 59.6(6) .
B5 B6 B1 107.9(11) .
B7 B6 B1 58.0(8) .
B9 B6 B1 105.4(10) .
B1 B7 B9 110.0(10) .
B1 B7 B8 109.0(10) .
B9 B7 B8 59.3(8) .
B1 B7 B6 61.5(8) .
B9 B7 B6 60.9(9) .
B8 B7 B6 108.7(11) .
B1 B7 B2 59.6(8) .
B9 B7 B2 109.1(10) .
B8 B7 B2 61.2(8) .
B6 B7 B2 109.4(10) .
B3 B8 B9 105.3(11) .
B3 B8 B4 59.3(8) .
B9 B8 B4 59.6(8) .
B3 B8 B7 104.7(11) .
B9 B8 B7 60.2(8) .
B4 B8 B7 107.7(11) .
B3 B8 B2 58.9(7) .
B9 B8 B2 108.9(11) .
B4 B8 B2 108.8(11) .
B7 B8 B2 60.1(8) .
B8 B9 B4 60.9(8) .
B8 B9 B7 60.4(8) .
B4 B9 B7 108.8(10) .
B8 B9 B5 108.6(11) .
B4 B9 B5 59.6(9) .
B7 B9 B5 108.1(10) .
B8 B9 B6 109.3(10) .
B4 B9 B6 108.4(10) .
B7 B9 B6 60.5(8) .
B5 B9 B6 59.9(9) .
C231 B10 B15 102.8(9) .
C231 B10 B11 105.5(9) .
B15 B10 B11 60.5(8) .
C231 B10 B16 56.6(6) .
B15 B10 B16 60.4(8) .
B11 B10 B16 109.5(10) .
C231 B10 Co1 64.7(4) .
B15 B10 Co1 116.8(9) .
B11 B10 Co1 64.4(6) .
B16 B10 Co1 116.6(8) .
B10 B11 B15 59.4(9) .
B10 B11 B12 106.2(9) .
B15 B11 B12 104.6(10) .
B10 B11 B14 105.9(10) .
B15 B11 B14 58.8(9) .
B12 B11 B14 57.7(8) .
B10 B11 Co1 65.0(6) .
B15 B11 Co1 116.3(8) .
B12 B11 Co1 63.8(6) .
B14 B11 Co1 114.7(9) .
C232 B12 B14 103.8(8) .
C232 B12 B13 56.7(6) .
B14 B12 B13 59.8(8) .
C232 B12 B11 105.6(9) .
B14 B12 B11 62.6(8) .
B13 B12 B11 109.8(10) .
C232 B12 Co1 65.2(4) .
B14 B12 Co1 119.5(9) .
B13 B12 Co1 117.3(9) .
B11 B12 Co1 64.5(6) .
C232 B13 B17 61.2(6) .
C232 B13 B14 104.0(10) .
B17 B13 B14 108.9(11) .
C232 B13 B12 57.8(6) .
B17 B13 B12 109.4(10) .
B14 B13 B12 59.1(8) .
C232 B13 B18 105.6(10) .
B17 B13 B18 59.9(7) .
B14 B13 B18 60.2(8) .
B12 B13 B18 107.3(11) .
B12 B14 B13 61.1(8) .
B12 B14 B15 106.0(10) .
B13 B14 B15 106.8(10) .
B12 B14 B18 109.2(10) .
B13 B14 B18 60.6(8) .
B15 B14 B18 59.4(8) .
B12 B14 B11 59.7(8) .
B13 B14 B11 108.5(10) .
B15 B14 B11 58.6(9) .
B18 B14 B11 107.7(11) .
B10 B15 B18 109.6(9) .
B10 B15 B11 60.1(8) .
B18 B15 B11 112.0(11) .
B10 B15 B14 109.5(10) .
B18 B15 B14 60.5(9) .
B11 B15 B14 62.6(9) .
B10 B15 B16 60.7(8) .
B18 B15 B16 59.4(8) .
B11 B15 B16 109.4(9) .
B14 B15 B16 107.5(11) .
C231 B16 B17 60.0(6) .
C231 B16 B18 105.9(9) .
B17 B16 B18 60.8(8) .
C231 B16 B15 103.6(9) .
B17 B16 B15 108.2(11) .
B18 B16 B15 59.8(9) .
C231 B16 B10 59.3(6) .
B17 B16 B10 110.1(9) .
B18 B16 B10 108.5(10) .
B15 B16 B10 58.8(8) .
C231 B17 C232 56.4(6) .
C231 B17 B16 57.7(7) .
C232 B17 B16 102.9(8) .
C231 B17 B13 103.1(8) .
C232 B17 B13 56.6(6) .
B16 B17 B13 108.6(10) .
C231 B17 B18 103.8(8) .
C232 B17 B18 103.3(8) .
B16 B17 B18 60.2(8) .
B13 B17 B18 61.5(8) .
B16 B18 B15 60.8(9) .
B16 B18 B17 59.0(7) .
B15 B18 B17 107.6(10) .
B16 B18 B14 108.2(11) .
B15 B18 B14 60.1(9) .
B17 B18 B14 107.1(10) .
B16 B18 B13 105.5(9) .
B15 B18 B13 106.3(10) .
B17 B18 B13 58.7(7) .
B14 B18 B13 59.2(9) .
C233 B19 B25 102.3(8) .
C233 B19 B24 56.4(6) .
B25 B19 B24 59.3(7) .
C233 B19 B20 103.9(7) .
B25 B19 B20 60.1(8) .
B24 B19 B20 107.1(9) .
C233 B19 Co2 65.5(4) .
B25 B19 Co2 117.9(8) .
B24 B19 Co2 117.3(8) .
B20 B19 Co2 64.8(5) .
B26 B20 B21 61.2(8) .
B26 B20 B25 60.3(8) .
B21 B20 B25 108.9(10) .
B26 B20 B19 106.5(9) .
B21 B20 B19 106.9(9) .
B25 B20 B19 58.6(7) .
B26 B20 Co2 116.9(9) .
B21 B20 Co2 64.1(6) .
B25 B20 Co2 115.0(8) .
B19 B20 Co2 63.0(6) .
C234 B21 B26 102.3(8) .
C234 B21 B20 104.0(8) .
B26 B21 B20 57.3(8) .
C234 B21 B22 57.0(6) .
B26 B21 B22 60.1(8) .
B20 B21 B22 106.2(10) .
C234 B21 Co2 63.5(4) .
B26 B21 Co2 114.8(9) .
B20 B21 Co2 65.4(6) .
B22 B21 Co2 115.3(8) .
C234 B22 B23 60.6(6) .
C234 B22 B27 105.3(9) .
B23 B22 B27 59.8(7) .
C234 B22 B21 59.4(6) .
B23 B22 B21 111.2(9) .
B27 B22 B21 109.2(9) .
C234 B22 B26 103.5(8) .
B23 B22 B26 108.1(9) .
B27 B22 B26 60.0(7) .
B21 B22 B26 59.4(7) .
C233 B23 C234 55.9(5) .
C233 B23 B22 102.5(7) .
C234 B23 B22 57.8(5) .
C233 B23 B24 57.4(6) .
C234 B23 B24 103.3(7) .
B22 B23 B24 108.2(9) .
C233 B23 B27 102.7(7) .
C234 B23 B27 104.2(8) .
B22 B23 B27 61.0(8) .
B24 B23 B27 59.9(8) .
C233 B24 B23 59.4(6) .
C233 B24 B27 104.5(9) .
B23 B24 B27 60.3(8) .
C233 B24 B25 104.2(8) .
B23 B24 B25 108.9(10) .
B27 B24 B25 60.0(8) .
C233 B24 B19 58.4(6) .
B23 B24 B19 109.1(9) .
B27 B24 B19 108.0(9) .
B25 B24 B19 59.9(7) .
B27 B25 B26 60.8(8) .
B27 B25 B24 59.4(8) .
B26 B25 B24 107.1(10) .
B27 B25 B19 108.1(9) .
B26 B25 B19 106.1(9) .
B24 B25 B19 60.7(7) .
B27 B25 B20 107.3(10) .
B26 B25 B20 56.9(7) .
B24 B25 B20 109.1(9) .
B19 B25 B20 61.3(7) .
B20 B26 B21 61.5(8) .
B20 B26 B25 62.9(8) .
B21 B26 B25 111.2(10) .
B20 B26 B27 111.0(10) .
B21 B26 B27 109.8(10) .
B25 B26 B27 59.4(8) .
B20 B26 B22 109.9(10) .
B21 B26 B22 60.5(8) .
B25 B26 B22 107.6(9) .
B27 B26 B22 59.7(7) .
B24 B27 B23 59.8(7) .
B24 B27 B25 60.6(8) .
B23 B27 B25 109.0(9) .
B24 B27 B22 106.7(9) .
B23 B27 B22 59.2(8) .
B25 B27 B22 108.3(9) .
B24 B27 B26 107.3(9) .
B23 B27 B26 107.7(9) .
B25 B27 B26 59.8(8) .
B22 B27 B26 60.2(8) .
B34 B28 C236 104.5(9) .
B34 B28 B33 61.9(8) .
C236 B28 B33 57.4(7) .
B34 B28 B29 60.1(7) .
C236 B28 B29 104.7(9) .
B33 B28 B29 109.8(9) .
B34 B28 Co2 118.3(8) .
C236 B28 Co2 63.5(5) .
B33 B28 Co2 116.9(8) .
B29 B28 Co2 65.5(5) .
B30 B29 B35 60.2(7) .
B30 B29 B34 106.1(9) .
B35 B29 B34 59.7(8) .
B30 B29 B28 104.4(8) .
B35 B29 B28 105.0(10) .
B34 B29 B28 57.4(7) .
B30 B29 Co2 63.3(5) .
B35 B29 Co2 116.1(8) .
B34 B29 Co2 114.1(8) .
B28 B29 Co2 63.3(5) .
C235 B30 B29 107.7(9) .
C235 B30 B35 104.5(10) .
B29 B30 B35 60.1(7) .
C235 B30 B31 58.9(8) .
B29 B30 B31 109.0(9) .
B35 B30 B31 59.1(8) .
C235 B30 Co2 65.1(5) .
B29 B30 Co2 66.9(5) .
B35 B30 Co2 119.1(8) .
B31 B30 Co2 119.1(9) .
C235 B31 B32 58.3(8) .
C235 B31 B36 104.1(11) .
B32 B31 B36 59.6(9) .
C235 B31 B35 104.0(10) .
B32 B31 B35 109.3(12) .
B36 B31 B35 62.3(9) .
C235 B31 B30 57.5(7) .
B32 B31 B30 107.3(10) .
B36 B31 B30 109.2(10) .
B35 B31 B30 59.9(8) .
C235 B32 C236 55.1(7) .
C235 B32 B36 105.7(11) .
C236 B32 B36 105.0(10) .
C235 B32 B31 59.6(8) .
C236 B32 B31 103.8(10) .
B36 B32 B31 60.3(9) .
C235 B32 B33 102.6(10) .
C236 B32 B33 57.9(8) .
B36 B32 B33 60.6(9) .
B31 B32 B33 107.5(10) .
C236 B33 B28 60.4(7) .
C236 B33 B32 59.0(7) .
B28 B33 B32 109.8(10) .
C236 B33 B36 104.8(10) .
B28 B33 B36 108.9(10) .
B32 B33 B36 59.1(8) .
C236 B33 B34 103.7(10) .
B28 B33 B34 58.0(8) .
B32 B33 B34 107.8(10) .
B36 B33 B34 61.5(8) .
B28 B34 B35 109.5(9) .
B28 B34 B29 62.6(7) .
B35 B34 B29 60.2(8) .
B28 B34 B33 60.1(8) .
B35 B34 B33 107.6(10) .
B29 B34 B33 110.4(9) .
B28 B34 B36 108.3(10) .
B35 B34 B36 61.0(9) .
B29 B34 B36 110.3(10) .
B33 B34 B36 58.7(9) .
B31 B35 B34 107.7(12) .
B31 B35 B29 110.1(10) .
B34 B35 B29 60.2(8) .
B31 B35 B30 61.0(8) .
B34 B35 B30 106.0(9) .
B29 B35 B30 59.6(7) .
B31 B35 B36 58.8(9) .
B34 B35 B36 61.1(9) .
B29 B35 B36 110.4(11) .
B30 B35 B36 107.3(10) .
B32 B36 B31 60.0(9) .
B32 B36 B33 60.3(9) .
B31 B36 B33 107.1(10) .
B32 B36 B35 106.9(10) .
B31 B36 B35 58.9(9) .
B33 B36 B35 106.0(10) .
B32 B36 B34 107.3(10) .
B31 B36 B34 105.1(10) .
B33 B36 B34 59.8(9) .
B35 B36 B34 57.8(8) .
C240 B37 B42 58.8(7) .
C240 B37 B41 103.1(9) .
B42 B37 B41 58.7(7) .
C240 B37 B38 104.2(9) .
B42 B37 B38 107.0(9) .
B41 B37 B38 59.5(7) .
C240 B37 Co3 64.4(6) .
B42 B37 Co3 117.8(8) .
B41 B37 Co3 116.8(8) .
B38 B37 Co3 64.6(6) .
B41 B38 B39 105.2(10) .
B41 B38 B37 58.9(7) .
B39 B38 B37 105.2(9) .
B41 B38 B40 59.1(7) .
B39 B38 B40 59.0(7) .
B37 B38 B40 105.9(9) .
B41 B38 Co3 115.4(8) .
B39 B38 Co3 64.2(6) .
B37 B38 Co3 63.6(6) .
B40 B38 Co3 116.2(9) .
C239 B39 B44 59.0(7) .
C239 B39 B40 105.3(8) .
B44 B39 B40 60.0(7) .
C239 B39 B38 106.2(8) .
B44 B39 B38 109.6(9) .
B40 B39 B38 61.0(7) .
C239 B39 Co3 64.7(5) .
B44 B39 Co3 118.6(7) .
B40 B39 Co3 118.2(7) .
B38 B39 Co3 64.5(5) .
B45 B40 B41 60.7(7) .
B45 B40 B44 59.8(8) .
B41 B40 B44 107.3(9) .
B45 B40 B39 107.4(9) .
B41 B40 B39 105.9(8) .
B44 B40 B39 59.7(7) .
B45 B40 B38 108.9(9) .
B41 B40 B38 59.1(7) .
B44 B40 B38 108.4(9) .
B39 B40 B38 59.9(7) .
B42 B41 B37 60.6(8) .
B42 B41 B45 60.2(7) .
B37 B41 B45 109.2(9) .
B42 B41 B38 110.2(9) .
B37 B41 B38 61.6(7) .
B45 B41 B38 109.4(10) .
B42 B41 B40 107.6(9) .
B37 B41 B40 110.1(9) .
B45 B41 B40 58.6(8) .
B38 B41 B40 61.8(8) .
C240 B42 B41 104.8(9) .
C240 B42 B45 104.6(9) .
B41 B42 B45 61.3(7) .
C240 B42 B37 59.0(7) .
B41 B42 B37 60.7(8) .
B45 B42 B37 110.2(10) .
C240 B42 B43 59.4(7) .
B41 B42 B43 109.6(9) .
B45 B42 B43 59.7(8) .
B37 B42 B43 110.3(10) .
C240 B43 B44 102.7(9) .
C240 B43 C239 54.8(6) .
B44 B43 C239 58.2(7) .
C240 B43 B45 103.4(10) .
B44 B43 B45 60.1(8) .
C239 B43 B45 103.2(10) .
C240 B43 B42 58.1(7) .
B44 B43 B42 106.9(11) .
C239 B43 B42 101.7(9) .
B45 B43 B42 59.6(8) .
C239 B44 B43 60.9(7) .
C239 B44 B45 105.4(9) .
B43 B44 B45 60.4(8) .
C239 B44 B39 57.4(7) .
B43 B44 B39 109.1(9) .
B45 B44 B39 107.2(9) .
C239 B44 B40 104.3(9) .
B43 B44 B40 108.4(9) .
B45 B44 B40 58.9(8) .
B39 B44 B40 60.3(7) .
B40 B45 B43 109.6(10) .
B40 B45 B44 61.2(8) .
B43 B45 B44 59.5(8) .
B40 B45 B42 107.9(10) .
B43 B45 B42 60.7(7) .
B44 B45 B42 107.4(9) .
B40 B45 B41 60.7(8) .
B43 B45 B41 108.1(9) .
B44 B45 B41 108.4(10) .
B42 B45 B41 58.5(7) .
C238 B46 B51 103.1(9) .
C238 B46 B52 58.3(7) .
B51 B46 B52 60.0(8) .
C238 B46 B47 104.4(8) .
B51 B46 B47 59.2(8) .
B52 B46 B47 108.2(9) .
C238 B46 Co3 64.0(5) .
B51 B46 Co3 116.5(8) .
B52 B46 Co3 117.6(7) .
B47 B46 Co3 65.0(5) .
B51 B47 B50 59.7(7) .
B51 B47 B46 59.4(7) .
B50 B47 B46 106.4(9) .
B51 B47 B48 106.3(9) .
B50 B47 B48 58.5(7) .
B46 B47 B48 106.4(9) .
B51 B47 Co3 116.2(8) .
B50 B47 Co3 115.0(8) .
B46 B47 Co3 64.3(6) .
B48 B47 Co3 63.6(6) .
C237 B48 B50 103.3(9) .
C237 B48 B49 57.8(7) .
B50 B48 B49 60.2(8) .
C237 B48 B47 104.0(9) .
B50 B48 B47 59.4(8) .
B49 B48 B47 107.8(9) .
C237 B48 Co3 63.6(6) .
B50 B48 Co3 117.0(9) .
B49 B48 Co3 116.7(9) .
B47 B48 Co3 65.0(6) .
C237 B49 B53 60.0(7) .
C237 B49 B50 103.5(9) .
B53 B49 B50 107.8(9) .
C237 B49 B54 104.0(9) .
B53 B49 B54 58.8(8) .
B50 B49 B54 60.6(8) .
C237 B49 B48 59.0(7) .
B53 B49 B48 109.9(9) .
B50 B49 B48 59.2(7) .
B54 B49 B48 108.4(9) .
B48 B50 B51 109.2(10) .
B48 B50 B49 60.7(8) .
B51 B50 B49 108.0(10) .
B48 B50 B47 62.1(7) .
B51 B50 B47 59.9(8) .
B49 B50 B47 110.3(10) .
B48 B50 B54 109.0(10) .
B51 B50 B54 59.8(8) .
B49 B50 B54 59.8(7) .
B47 B50 B54 108.9(10) .
B50 B51 B47 60.4(8) .
B50 B51 B46 108.5(9) .
B47 B51 B46 61.4(8) .
B50 B51 B54 61.0(8) .
B47 B51 B54 110.2(9) .
B46 B51 B54 108.0(10) .
B50 B51 B52 108.1(10) .
B47 B51 B52 110.4(10) .
B46 B51 B52 60.5(8) .
B54 B51 B52 58.9(8) .
C238 B52 B54 103.5(9) .
C238 B52 B53 59.0(7) .
B54 B52 B53 59.0(8) .
C238 B52 B51 102.7(9) .
B54 B52 B51 60.4(8) .
B53 B52 B51 107.1(10) .
C238 B52 B46 58.2(7) .
B54 B52 B46 108.4(10) .
B53 B52 B46 108.5(9) .
B51 B52 B46 59.6(8) .
C238 B53 C237 55.4(6) .
C238 B53 B54 103.7(9) .
C237 B53 B54 105.1(9) .
C238 B53 B49 103.3(8) .
C237 B53 B49 58.5(7) .
B54 B53 B49 61.7(8) .
C238 B53 B52 58.5(7) .
C237 B53 B52 103.8(8) .
B54 B53 B52 59.8(8) .
B49 B53 B52 109.0(10) .
B53 B54 B52 61.2(8) .
B53 B54 B51 109.1(10) .
B52 B54 B51 60.7(8) .
B53 B54 B49 59.5(8) .
B52 B54 B49 108.5(10) .
B51 B54 B49 107.3(9) .
B53 B54 B50 107.6(9) .
B52 B54 B50 108.1(10) .
B51 B54 B50 59.2(8) .
B49 B54 B50 59.6(7) .
C242 B55 B60 101.2(10) .
C242 B55 B61 56.6(8) .
B60 B55 B61 58.7(8) .
C242 B55 B56 104.8(10) .
B60 B55 B56 59.4(7) .
B61 B55 B56 107.2(10) .
C242 B55 Co4 64.7(6) .
B60 B55 Co4 117.6(9) .
B61 B55 Co4 116.8(9) .
B56 B55 Co4 66.4(7) .
B60 B56 B59 60.1(8) .
B60 B56 B55 59.8(8) .
B59 B56 B55 107.1(10) .
B60 B56 B57 104.5(10) .
B59 B56 B57 57.5(7) .
B55 B56 B57 104.8(10) .
B60 B56 Co4 114.5(9) .
B59 B56 Co4 114.6(9) .
B55 B56 Co4 62.4(6) .
B57 B56 Co4 63.9(6) .
C241 B57 B59 104.8(9) .
C241 B57 B58 57.9(7) .
B59 B57 B58 61.1(8) .
C241 B57 B56 106.1(9) .
B59 B57 B56 60.5(8) .
B58 B57 B56 110.0(9) .
C241 B57 Co4 64.5(5) .
B59 B57 Co4 118.6(8) .
B58 B57 Co4 118.0(9) .
B56 B57 Co4 65.4(6) .
C241 B58 B62 59.8(8) .
C241 B58 B57 59.4(7) .
B62 B58 B57 110.4(10) .
C241 B58 B59 104.2(10) .
B62 B58 B59 109.7(10) .
B57 B58 B59 58.8(8) .
C241 B58 B63 104.8(10) .
B62 B58 B63 60.7(8) .
B57 B58 B63 107.6(10) .
B59 B58 B63 60.2(8) .
B57 B59 B58 60.2(8) .
B57 B59 B63 108.4(10) .
B58 B59 B63 59.8(8) .
B57 B59 B60 107.9(10) .
B58 B59 B60 107.0(10) .
B63 B59 B60 59.5(8) .
B57 B59 B56 62.0(8) .
B58 B59 B56 110.5(10) .
B63 B59 B56 109.6(10) .
B60 B59 B56 60.0(8) .
B61 B60 B63 60.8(8) .
B61 B60 B56 110.3(10) .
B63 B60 B56 109.8(10) .
B61 B60 B55 61.2(9) .
B63 B60 B55 110.0(10) .
B56 B60 B55 60.8(9) .
B61 B60 B59 108.0(10) .
B63 B60 B59 59.9(8) .
B56 B60 B59 59.9(8) .
B55 B60 B59 107.8(10) .
C242 B61 B60 104.3(9) .
C242 B61 B63 104.0(9) .
B60 B61 B63 59.7(8) .
C242 B61 B62 59.5(7) .
B60 B61 B62 108.3(10) .
B63 B61 B62 59.6(8) .
C242 B61 B55 59.3(7) .
B60 B61 B55 60.1(8) .
B63 B61 B55 108.3(10) .
B62 B61 B55 110.1(10) .
C241 B62 C242 54.6(7) .
C241 B62 B58 57.7(7) .
C242 B62 B58 101.7(9) .
C241 B62 B63 102.6(10) .
C242 B62 B63 102.5(9) .
B58 B62 B63 59.9(8) .
C241 B62 B61 101.2(9) .
C242 B62 B61 57.1(7) .
B58 B62 B61 106.9(10) .
B63 B62 B61 60.1(8) .
B58 B63 B59 60.0(8) .
B58 B63 B60 108.0(10) .
B59 B63 B60 60.6(8) .
B58 B63 B62 59.4(8) .
B59 B63 B62 108.4(10) .
B60 B63 B62 108.7(10) .
B58 B63 B61 106.6(9) .
B59 B63 B61 107.6(10) .
B60 B63 B61 59.5(8) .
B62 B63 B61 60.3(8) .
C244 B64 B69 103.3(8) .
C244 B64 B65 105.1(8) .
B69 B64 B65 60.9(8) .
C244 B64 B70 57.5(6) .
B69 B64 B70 60.0(7) .
B65 B64 B70 109.2(9) .
C244 B64 Co4 63.2(5) .
B69 B64 Co4 118.3(8) .
B65 B64 Co4 65.8(5) .
B70 B64 Co4 116.4(7) .
B64 B65 B69 59.0(7) .
B64 B65 B68 106.6(8) .
B69 B65 B68 59.5(7) .
B64 B65 B66 106.6(8) .
B69 B65 B66 106.2(9) .
B68 B65 B66 59.2(7) .
B64 B65 Co4 64.7(6) .
B69 B65 Co4 115.8(7) .
B68 B65 Co4 115.3(8) .
B66 B65 Co4 63.2(5) .
C243 B66 B68 103.5(9) .
C243 B66 B67 58.0(7) .
B68 B66 B67 59.9(7) .
C243 B66 B65 103.6(8) .
B68 B66 B65 59.2(7) .
B67 B66 B65 107.1(8) .
C243 B66 Co4 63.1(5) .
B68 B66 Co4 117.0(8) .
B67 B66 Co4 116.3(8) .
B65 B66 Co4 65.1(6) .
B71 B67 C243 59.0(7) .
B71 B67 B72 61.8(7) .
C243 B67 B72 105.8(9) .
B71 B67 B68 109.1(9) .
C243 B67 B68 103.9(9) .
B72 B67 B68 59.9(7) .
B71 B67 B66 109.7(9) .
C243 B67 B66 59.3(7) .
B72 B67 B66 108.6(9) .
B68 B67 B66 59.2(8) .
B69 B68 B72 60.2(7) .
B69 B68 B66 108.5(9) .
B72 B68 B66 109.2(9) .
B69 B68 B65 60.0(7) .
B72 B68 B65 109.8(9) .
B66 B68 B65 61.6(7) .
B69 B68 B67 106.4(9) .
B72 B68 B67 58.9(7) .
B66 B68 B67 60.8(7) .
B65 B68 B67 109.6(9) .
B64 B69 B68 108.3(9) .
B64 B69 B70 61.5(7) .
B68 B69 B70 108.3(9) .
B64 B69 B72 110.5(9) .
B68 B69 B72 60.1(8) .
B70 B69 B72 60.8(8) .
B64 B69 B65 60.2(7) .
B68 B69 B65 60.5(8) .
B70 B69 B65 109.9(8) .
B72 B69 B65 110.1(10) .
C244 B70 B69 103.5(9) .
C244 B70 B71 59.6(6) .
B69 B70 B71 107.7(9) .
C244 B70 B72 104.8(9) .
B69 B70 B72 59.8(8) .
B71 B70 B72 60.0(7) .
C244 B70 B64 59.1(7) .
B69 B70 B64 58.6(7) .
B71 B70 B64 109.1(8) .
B72 B70 B64 107.4(9) .
C243 B71 B67 61.0(7) .
C243 B71 C244 54.4(6) .
B67 B71 C244 103.9(8) .
C243 B71 B70 103.1(8) .
B67 B71 B70 108.6(10) .
C244 B71 B70 58.0(6) .
C243 B71 B72 106.2(9) .
B67 B71 B72 60.3(7) .
C244 B71 B72 104.2(9) .
B70 B71 B72 60.7(7) .
B67 B72 B68 61.2(8) .
B67 B72 B69 107.9(10) .
B68 B72 B69 59.8(8) .
B67 B72 B71 57.9(7) .
B68 B72 B71 107.1(9) .
B69 B72 B71 106.9(9) .
B67 B72 B70 105.7(9) .
B68 B72 B70 106.9(9) .
B69 B72 B70 59.4(7) .
B71 B72 B70 59.4(7) .
C246 B73 B74 103.7(11) .
C246 B73 B78 101.2(12) .
B74 B73 B78 59.7(9) .
C246 B73 B79 55.5(10) .
B74 B73 B79 106.6(12) .
B78 B73 B79 59.2(9) .
C246 B73 Co5 65.8(7) .
B74 B73 Co5 65.9(7) .
B78 B73 Co5 118.6(10) .
B79 B73 Co5 117.1(12) .
B73 B74 B77 108.0(12) .
B73 B74 B78 61.5(9) .
B77 B74 B78 59.8(10) .
B73 B74 B75 106.2(10) .
B77 B74 B75 58.4(9) .
B78 B74 B75 106.5(12) .
B73 B74 Co5 63.0(7) .
B77 B74 Co5 116.7(9) .
B78 B74 Co5 117.7(10) .
B75 B74 Co5 65.0(6) .
C245 B75 B76 58.4(9) .
C245 B75 B77 106.1(11) .
B76 B75 B77 61.6(9) .
C245 B75 B74 105.4(11) .
B76 B75 B74 108.2(12) .
B77 B75 B74 59.0(9) .
C245 B75 Co5 64.9(6) .
B76 B75 Co5 117.2(10) .
B77 B75 Co5 115.3(10) .
B74 B75 Co5 62.9(6) .
C245 B76 B75 58.8(8) .
C245 B76 B80 61.9(10) .
B75 B76 B80 111.7(12) .
C245 B76 B81 107.7(13) .
B75 B76 B81 109.6(12) .
B80 B76 B81 61.0(11) .
C245 B76 B77 105.6(10) .
B75 B76 B77 60.6(9) .
B80 B76 B77 109.6(14) .
B81 B76 B77 59.7(10) .
B81 B77 B75 107.2(11) .
B81 B77 B76 59.5(10) .
B75 B77 B76 57.8(9) .
B81 B77 B78 61.0(11) .
B75 B77 B78 110.3(11) .
B76 B77 B78 108.4(12) .
B81 B77 B74 109.1(12) .
B75 B77 B74 62.7(8) .
B76 B77 B74 108.2(10) .
B78 B77 B74 60.4(9) .
B81 B78 B77 59.1(9) .
B81 B78 B79 58.2(12) .
B77 B78 B79 105.0(14) .
B81 B78 B74 107.2(12) .
B77 B78 B74 59.8(9) .
B79 B78 B74 106.9(10) .
B81 B78 B73 106.6(12) .
B77 B78 B73 105.8(11) .
B79 B78 B73 60.6(11) .
B74 B78 B73 58.8(9) .
C246 B79 B81 103.6(13) .
C246 B79 B80 58.7(10) .
B81 B79 B80 60.4(12) .
C246 B79 B78 104.2(11) .
B81 B79 B78 60.8(10) .
B80 B79 B78 109.9(13) .
C246 B79 B73 58.2(9) .
B81 B79 B73 108.4(11) .
B80 B79 B73 109.0(11) .
B78 B79 B73 60.2(10) .
C246 B80 B76 101.4(11) .
C246 B80 C245 56.8(8) .
B76 B80 C245 56.8(9) .
C246 B80 B81 101.4(12) .
B76 B80 B81 60.6(10) .
C245 B80 B81 103.5(11) .
C246 B80 B79 56.9(10) .
B76 B80 B79 107.0(12) .
C245 B80 B79 103.6(12) .
B81 B80 B79 59.2(11) .
B79 B81 B77 107.9(13) .
B79 B81 B76 106.2(11) .
B77 B81 B76 60.8(10) .
B79 B81 B80 60.4(11) .
B77 B81 B80 108.4(11) .
B76 B81 B80 58.4(10) .
B79 B81 B78 61.1(12) .
B77 B81 B78 59.9(10) .
B76 B81 B78 108.5(11) .
B80 B81 B78 110.1(12) .
C252 B82 B88 101.8(12) .
C252 B82 B83 104.1(11) .
B88 B82 B83 60.6(10) .
C252 B82 B87 57.6(9) .
B88 B82 B87 58.3(11) .
B83 B82 B87 107.6(14) .
C252 B82 Co6 63.1(6) .
B88 B82 Co6 117.6(11) .
B83 B82 Co6 65.7(7) .
B87 B82 Co6 116.1(9) .
B82 B83 B88 59.5(10) .
B82 B83 B84 106.7(12) .
B88 B83 B84 104.7(12) .
B82 B83 B89 105.3(13) .
B88 B83 B89 57.0(10) .
B84 B83 B89 59.5(9) .
B82 B83 Co6 64.2(7) .
B88 B83 Co6 115.4(11) .
B84 B83 Co6 64.3(7) .
B89 B83 Co6 115.9(10) .
C251 B84 B89 102.9(13) .
C251 B84 B85 58.3(10) .
B89 B84 B85 59.6(10) .
C251 B84 B83 106.0(11) .
B89 B84 B83 60.3(9) .
B85 B84 B83 109.7(12) .
C251 B84 Co6 64.9(7) .
B89 B84 Co6 117.4(10) .
B85 B84 Co6 118.6(12) .
B83 B84 Co6 65.3(7) .
C251 B85 B86 60.1(10) .
C251 B85 B89 102.0(13) .
B86 B85 B89 106.6(15) .
C251 B85 B90 104.9(15) .
B86 B85 B90 60.6(12) .
B89 B85 B90 58.2(11) .
C251 B85 B84 56.9(9) .
B86 B85 B84 108.2(13) .
B89 B85 B84 59.7(10) .
B90 B85 B84 107.2(14) .
C251 B86 C252 55.1(8) .
C251 B86 B87 103.2(12) .
C252 B86 B87 59.1(10) .
C251 B86 B85 57.8(9) .
C252 B86 B85 102.8(12) .
B87 B86 B85 107.9(14) .
C251 B86 B90 102.6(14) .
C252 B86 B90 103.4(12) .
B87 B86 B90 59.8(12) .
B85 B86 B90 59.8(13) .
C252 B87 B86 60.1(9) .
C252 B87 B90 104.8(13) .
B86 B87 B90 60.6(12) .
C252 B87 B88 101.6(12) .
B86 B87 B88 107.8(15) .
B90 B87 B88 59.8(12) .
C252 B87 B82 57.5(9) .
B86 B87 B82 108.8(11) .
B90 B87 B82 107.2(14) .
B88 B87 B82 58.2(10) .
B89 B88 B90 59.5(12) .
B89 B88 B82 109.4(11) .
B90 B88 B82 111.7(12) .
B89 B88 B87 107.9(12) .
B90 B88 B87 60.0(12) .
B82 B88 B87 63.5(11) .
B89 B88 B83 61.6(10) .
B90 B88 B83 110.8(12) .
B82 B88 B83 59.9(10) .
B87 B88 B83 111.2(12) .
B88 B89 B90 61.8(12) .
B88 B89 B85 109.7(15) .
B90 B89 B85 60.7(11) .
B88 B89 B84 108.5(12) .
B90 B89 B84 110.0(13) .
B85 B89 B84 60.7(10) .
B88 B89 B83 61.3(10) .
B90 B89 B83 112.4(15) .
B85 B89 B83 110.5(12) .
B84 B89 B83 60.2(9) .
B89 B90 B87 107.4(14) .
B89 B90 B88 58.7(11) .
B87 B90 B88 60.2(12) .
B89 B90 B86 108.0(13) .
B87 B90 B86 59.6(12) .
B88 B90 B86 107.3(14) .
B89 B90 B85 61.1(12) .
B87 B90 B85 107.5(13) .
B88 B90 B85 107.5(14) .
B86 B90 B85 59.5(11) .
C250 B91 B92 106.7(10) .
C250 B91 B95 106.1(12) .
B92 B91 B95 59.5(10) .
C250 B91 B96 58.4(8) .
B92 B91 B96 109.5(13) .
B95 B91 B96 61.6(10) .
C250 B91 Co6 62.9(6) .
B92 B91 Co6 67.4(7) .
B95 B91 Co6 119.4(11) .
B96 B91 Co6 117.0(9) .
B95 B92 B91 60.3(9) .
B95 B92 B94 61.6(13) .
B91 B92 B94 108.7(12) .
B95 B92 B93 107.5(12) .
B91 B92 B93 105.7(10) .
B94 B92 B93 59.0(11) .
B95 B92 Co6 117.4(9) .
B91 B92 Co6 64.4(7) .
B94 B92 Co6 115.5(10) .
B93 B92 Co6 62.4(7) .
C249 B93 B98 58.5(8) .
C249 B93 B94 105.6(12) .
B98 B93 B94 60.3(11) .
C249 B93 B92 104.8(10) .
B98 B93 B92 106.7(12) .
B94 B93 B92 59.2(11) .
C249 B93 Co6 63.9(7) .
B98 B93 Co6 117.4(9) .
B94 B93 Co6 119.3(13) .
B92 B93 Co6 66.4(8) .
B98 B94 B93 58.8(10) .
B98 B94 B92 107.5(13) .
B93 B94 B92 61.8(10) .
B98 B94 B95 106.1(14) .
B93 B94 B95 106.5(14) .
B92 B94 B95 57.4(11) .
B98 B94 B99 60.0(10) .
B93 B94 B99 107.3(12) .
B92 B94 B99 106.5(15) .
B95 B94 B99 59.5(12) .
B92 B95 B91 60.2(10) .
B92 B95 B96 108.6(12) .
B91 B95 B96 59.8(9) .
B92 B95 B94 60.9(11) .
B91 B95 B94 108.2(13) .
B96 B95 B94 107.7(13) .
B92 B95 B99 110.7(14) .
B91 B95 B99 108.2(11) .
B96 B95 B99 59.2(10) .
B94 B95 B99 61.3(12) .
C250 B96 B97 59.2(8) .
C250 B96 B91 59.4(8) .
B97 B96 B91 108.0(11) .
C250 B96 B99 106.4(12) .
B97 B96 B99 59.8(10) .
B91 B96 B99 108.4(13) .
C250 B96 B95 104.5(12) .
B97 B96 B95 107.1(13) .
B91 B96 B95 58.6(10) .
B99 B96 B95 60.7(11) .
C249 B97 C250 56.8(7) .
C249 B97 B98 58.9(8) .
C250 B97 B98 104.9(10) .
C249 B97 B96 105.0(10) .
C250 B97 B96 58.6(8) .
B98 B97 B96 109.4(12) .
C249 B97 B99 107.9(10) .
C250 B97 B99 106.6(11) .
B98 B97 B99 62.4(10) .
B96 B97 B99 60.7(10) .
C249 B98 B97 59.5(8) .
C249 B98 B93 58.9(9) .
B97 B98 B93 109.1(12) .
C249 B98 B94 106.4(13) .
B97 B98 B94 109.7(14) .
B93 B98 B94 61.0(11) .
C249 B98 B99 106.3(12) .
B97 B98 B99 59.9(9) .
B93 B98 B99 110.5(13) .
B94 B98 B99 61.8(12) .
B97 B99 B96 59.5(9) .
B97 B99 B98 57.6(8) .
B96 B99 B98 104.7(11) .
B97 B99 B95 106.3(13) .
B96 B99 B95 60.1(10) .
B98 B99 B95 104.6(13) .
B97 B99 B94 105.0(12) .
B96 B99 B94 106.7(14) .
B98 B99 B94 58.2(11) .
B95 B99 B94 59.3(12) .
C256 B100 B106 107.1(11) .
C256 B100 B101 104.8(10) .
B106 B100 B101 58.4(7) .
C256 B100 B105 59.6(8) .
B106 B100 B105 59.2(8) .
B101 B100 B105 103.9(11) .
C256 B100 Co7 64.1(5) .
B106 B100 Co7 116.6(9) .
B101 B100 Co7 64.1(6) .
B105 B100 Co7 116.2(9) .
B102 B101 B107 60.8(9) .
B102 B101 B106 107.4(12) .
B107 B101 B106 60.8(8) .
B102 B101 B100 107.0(10) .
B107 B101 B100 110.5(11) .
B106 B101 B100 60.7(8) .
B102 B101 Co7 65.5(6) .
B107 B101 Co7 121.2(10) .
B106 B101 Co7 119.2(9) .
B100 B101 Co7 64.7(5) .
B101 B102 C255 113.5(11) .
B101 B102 B107 62.6(8) .
C255 B102 B107 113.1(11) .
B101 B102 B103 113.4(10) .
C255 B102 B103 62.8(9) .
B107 B102 B103 61.4(9) .
B101 B102 Co7 68.0(7) .
C255 B102 Co7 66.8(7) .
B107 B102 Co7 125.2(9) .
B103 B102 Co7 124.7(10) .
B102 B103 B108 105.1(10) .
B102 B103 B107 59.0(8) .
B108 B103 B107 60.7(8) .
B102 B103 B104 105.0(10) .
B108 B103 B104 60.9(8) .
B107 B103 B104 109.8(10) .
B102 B103 C255 56.6(7) .
B108 B103 C255 106.8(10) .
B107 B103 C255 106.1(10) .
B104 B103 C255 60.0(8) .
C255 B104 B103 60.2(8) .
C255 B104 B108 105.6(10) .
B103 B104 B108 59.1(8) .
C255 B104 B105 104.5(10) .
B103 B104 B105 106.9(10) .
B108 B104 B105 59.8(8) .
C255 B104 C256 57.9(7) .
B103 B104 C256 107.6(10) .
B108 B104 C256 107.7(10) .
B105 B104 C256 59.9(8) .
B108 B105 B104 59.9(8) .
B108 B105 B106 60.4(8) .
B104 B105 B106 108.6(10) .
B108 B105 C256 109.2(9) .
B104 B105 C256 61.7(7) .
B106 B105 C256 108.1(9) .
B108 B105 B100 109.1(10) .
B104 B105 B100 109.7(9) .
B106 B105 B100 60.2(7) .
C256 B105 B100 59.9(7) .
B101 B106 B107 58.8(8) .
B101 B106 B108 105.7(10) .
B107 B106 B108 59.3(7) .
B101 B106 B105 106.9(9) .
B107 B106 B105 106.7(10) .
B108 B106 B105 59.1(8) .
B101 B106 B100 60.8(8) .
B107 B106 B100 109.0(10) .
B108 B106 B100 108.5(10) .
B105 B106 B100 60.6(8) .
B102 B107 B101 56.6(8) .
B102 B107 B103 59.6(9) .
B101 B107 B103 107.0(10) .
B102 B107 B108 104.4(11) .
B101 B107 B108 108.0(10) .
B103 B107 B108 59.2(8) .
B102 B107 B106 103.8(10) .
B101 B107 B106 60.4(8) .
B103 B107 B106 108.0(10) .
B108 B107 B106 60.8(8) .
B103 B108 B107 60.1(9) .
B103 B108 B104 60.1(8) .
B107 B108 B104 108.7(10) .
B103 B108 B105 108.0(10) .
B107 B108 B105 108.4(10) .
B104 B108 B105 60.3(8) .
B103 B108 B106 108.1(10) .
B107 B108 B106 60.0(8) .
B104 B108 B106 109.0(10) .
B105 B108 B106 60.5(8) .
C254 B109 B115 104.5(10) .
C254 B109 B114 57.6(7) .
B115 B109 B114 62.0(8) .
C254 B109 B110 104.1(9) .
B115 B109 B110 59.6(8) .
B114 B109 B110 109.2(10) .
C254 B109 Co7 63.2(5) .
B115 B109 Co7 117.4(9) .
B114 B109 Co7 116.6(8) .
B110 B109 Co7 64.9(6) .
B115 B110 B111 106.5(11) .
B115 B110 B116 59.4(8) .
B111 B110 B116 60.1(8) .
B115 B110 B109 57.6(8) .
B111 B110 B109 105.5(10) .
B116 B110 B109 105.1(10) .
B115 B110 Co7 114.7(9) .
B111 B110 Co7 63.8(6) .
B116 B110 Co7 116.3(9) .
B109 B110 Co7 63.8(6) .
C253 B111 B110 107.2(10) .
C253 B111 B112 57.6(8) .
B110 B111 B112 109.1(9) .
C253 B111 B116 104.0(10) .
B110 B111 B116 60.4(7) .
B112 B111 B116 59.6(8) .
C253 B111 Co7 65.5(7) .
B110 B111 Co7 65.6(7) .
B112 B111 Co7 117.9(10) .
B116 B111 Co7 118.1(8) .
C253 B112 B113 60.1(8) .
C253 B112 B117 106.6(10) .
B113 B112 B117 61.0(8) .
C253 B112 B111 57.7(8) .
B113 B112 B111 108.5(10) .
B117 B112 B111 108.7(9) .
C253 B112 B116 104.9(9) .
B113 B112 B116 108.5(9) .
B117 B112 B116 59.6(7) .
B111 B112 B116 60.6(7) .
C253 B113 C254 56.6(6) .
C253 B113 B112 57.7(7) .
C254 B113 B112 103.4(9) .
C253 B113 B114 103.5(9) .
C254 B113 B114 57.5(7) .
B112 B113 B114 108.4(9) .
C253 B113 B117 104.1(9) .
C254 B113 B117 104.6(9) .
B112 B113 B117 60.1(8) .
B114 B113 B117 61.5(8) .
C254 B114 B113 59.6(7) .
C254 B114 B109 59.7(7) .
B113 B114 B109 110.0(9) .
C254 B114 B115 103.0(9) .
B113 B114 B115 107.9(10) .
B109 B114 B115 58.0(8) .
C254 B114 B117 104.8(9) .
B113 B114 B117 59.7(8) .
B109 B114 B117 108.3(9) .
B115 B114 B117 60.8(8) .
B109 B115 B110 62.7(9) .
B109 B115 B116 110.6(11) .
B110 B115 B116 61.4(8) .
B109 B115 B114 60.0(8) .
B110 B115 B114 110.2(10) .
B116 B115 B114 107.1(10) .
B109 B115 B117 109.4(10) .
B110 B115 B117 109.6(10) .
B116 B115 B117 58.7(8) .
B114 B115 B117 60.1(8) .
B117 B116 B115 62.4(8) .
B117 B116 B112 59.8(8) .
B115 B116 B112 108.1(10) .
B117 B116 B110 110.8(10) .
B115 B116 B110 59.2(8) .
B112 B116 B110 108.5(10) .
B117 B116 B111 108.3(10) .
B115 B116 B111 105.8(10) .
B112 B116 B111 59.8(8) .
B110 B116 B111 59.5(8) .
B116 B117 B112 60.6(8) .
B116 B117 B113 107.6(10) .
B112 B117 B113 58.9(8) .
B116 B117 B114 106.6(9) .
B112 B117 B114 105.4(10) .
B113 B117 B114 58.9(7) .
B116 B117 B115 58.9(8) .
B112 B117 B115 106.0(10) .
B113 B117 B115 105.9(10) .
B114 B117 B115 59.1(8) .
B122 B118 C258 105.6(10) .
B122 B118 B123 61.6(9) .
C258 B118 B123 58.1(8) .
B122 B118 B119 61.1(8) .
C258 B118 B119 105.5(9) .
B123 B118 B119 110.3(10) .
B122 B118 Co8 118.5(9) .
C258 B118 Co8 63.2(6) .
B123 B118 Co8 116.7(9) .
B119 B118 Co8 64.9(6) .
B121 B119 B122 60.9(9) .
B121 B119 B120 58.4(9) .
B122 B119 B120 105.5(10) .
B121 B119 B118 105.5(10) .
B122 B119 B118 57.0(8) .
B120 B119 B118 104.5(9) .
B121 B119 Co8 114.9(9) .
B122 B119 Co8 115.3(8) .
B120 B119 Co8 62.6(6) .
B118 B119 Co8 65.3(6) .
C257 B120 B121 105.3(11) .
C257 B120 B119 106.9(10) .
B121 B120 B119 60.0(8) .
C257 B120 B125 58.2(8) .
B121 B120 B125 60.2(8) .
B119 B120 B125 108.6(10) .
C257 B120 Co8 65.3(6) .
B121 B120 Co8 120.2(9) .
B119 B120 Co8 67.0(7) .
B125 B120 Co8 118.9(9) .
B120 B121 B125 61.5(9) .
B120 B121 B119 61.6(8) .
B125 B121 B119 110.9(10) .
B120 B121 B126 108.4(10) .
B125 B121 B126 58.6(8) .
B119 B121 B126 109.5(11) .
B120 B121 B122 107.5(10) .
B125 B121 B122 105.6(11) .
B119 B121 B122 60.3(8) .
B126 B121 B122 58.9(9) .
B118 B122 B126 109.6(10) .
B118 B122 B123 60.2(9) .
B126 B122 B123 60.5(8) .
B118 B122 B119 61.9(8) .
B126 B122 B119 109.4(10) .
B123 B122 B119 109.8(10) .
B118 B122 B121 107.6(10) .
B126 B122 B121 60.3(8) .
B123 B122 B121 107.4(10) .
B119 B122 B121 58.8(8) .
C258 B123 B124 60.3(9) .
C258 B123 B118 60.0(8) .
B124 B123 B118 110.3(11) .
C258 B123 B122 104.5(10) .
B124 B123 B122 108.7(11) .
B118 B123 B122 58.2(8) .
C258 B123 B126 106.0(11) .
B124 B123 B126 60.8(8) .
B118 B123 B126 107.2(10) .
B122 B123 B126 59.6(8) .
C257 B124 C258 55.8(7) .
C257 B124 B123 103.2(10) .
C258 B124 B123 58.4(8) .
C257 B124 B125 58.5(8) .
C258 B124 B125 103.9(10) .
B123 B124 B125 108.1(11) .
C257 B124 B126 103.6(10) .
C258 B124 B126 104.8(10) .
B123 B124 B126 61.0(9) .
B125 B124 B126 59.4(8) .
C257 B125 B124 60.0(8) .
C257 B125 B126 106.3(10) .
B124 B125 B126 61.6(8) .
C257 B125 B121 103.1(10) .
B124 B125 B121 110.1(11) .
B126 B125 B121 61.5(9) .
C257 B125 B120 57.2(7) .
B124 B125 B120 108.4(10) .
B126 B125 B120 108.2(10) .
B121 B125 B120 58.3(8) .
B125 B126 B122 108.1(10) .
B125 B126 B124 59.0(8) .
B122 B126 B124 106.9(10) .
B125 B126 B121 59.9(9) .
B122 B126 B121 60.8(9) .
B124 B126 B121 106.8(10) .
B125 B126 B123 105.5(10) .
B122 B126 B123 59.9(9) .
B124 B126 B123 58.2(9) .
B121 B126 B123 107.3(10) .
B133 B127 C260 60.2(9) .
B133 B127 B132 60.3(10) .
C260 B127 B132 108.0(12) .
B133 B127 B128 105.8(11) .
C260 B127 B128 105.6(11) .
B132 B127 B128 58.5(9) .
B133 B127 Co8 115.7(11) .
C260 B127 Co8 62.9(6) .
B132 B127 Co8 116.1(10) .
B128 B127 Co8 64.2(7) .
B129 B128 B131 57.2(9) .
B129 B128 B132 104.0(12) .
B131 B128 B132 61.6(10) .
B129 B128 B127 104.5(12) .
B131 B128 B127 108.5(12) .
B132 B128 B127 58.7(9) .
B129 B128 Co8 65.4(8) .
B131 B128 Co8 117.7(11) .
B132 B128 Co8 116.1(10) .
B127 B128 Co8 63.9(7) .
C259 B129 B131 113.5(13) .
C259 B129 B128 112.2(12) .
B131 B129 B128 64.4(10) .
C259 B129 B130 62.5(10) .
B131 B129 B130 63.6(11) .
B128 B129 B130 117.1(13) .
C259 B129 Co8 64.4(7) .
B131 B129 Co8 126.7(12) .
B128 B129 Co8 68.3(8) .
B130 B129 Co8 123.6(11) .
B129 B130 C259 57.3(9) .
B129 B130 B131 57.2(9) .
C259 B130 B131 104.1(11) .
B129 B130 B134 105.3(12) .
C259 B130 B134 58.8(8) .
B131 B130 B134 109.7(13) .
B129 B130 B135 104.9(12) .
C259 B130 B135 105.4(11) .
B131 B130 B135 61.4(11) .
B134 B130 B135 61.1(10) .
B129 B131 B130 59.2(9) .
B129 B131 B128 58.4(9) .
B130 B131 B128 108.6(11) .
B129 B131 B135 105.7(12) .
B130 B131 B135 60.4(10) .
B128 B131 B135 109.2(12) .
B129 B131 B132 103.6(11) .
B130 B131 B132 107.2(13) .
B128 B131 B132 60.0(9) .
B135 B131 B132 59.8(10) .
B128 B132 B127 62.8(9) .
B128 B132 B133 108.5(11) .
B127 B132 B133 59.6(9) .
B128 B132 B135 107.7(12) .
B127 B132 B135 109.7(12) .
B133 B132 B135 60.6(10) .
B128 B132 B131 58.3(9) .
B127 B132 B131 109.1(11) .
B133 B132 B131 107.1(12) .
B135 B132 B131 59.7(9) .
B134 B133 B127 109.6(11) .
B134 B133 C260 61.7(9) .
B127 B133 C260 60.1(9) .
B134 B133 B132 107.5(11) .
B127 B133 B132 60.0(9) .
C260 B133 B132 107.7(11) .
B134 B133 B135 60.1(9) .
B127 B133 B135 109.5(11) .
C260 B133 B135 110.0(11) .
B132 B133 B135 59.9(9) .
C259 B134 B130 59.4(8) .
C259 B134 B133 103.1(11) .
B130 B134 B133 108.5(13) .
C259 B134 B135 105.3(11) .
B130 B134 B135 60.3(9) .
B133 B134 B135 61.2(10) .
C259 B134 C260 57.2(7) .
B130 B134 C260 108.0(11) .
B133 B134 C260 59.7(9) .
B135 B134 C260 109.3(12) .
B130 B135 B134 58.6(9) .
B130 B135 B131 58.3(9) .
B134 B135 B131 105.4(10) .
B130 B135 B132 106.1(11) .
B134 B135 B132 106.0(11) .
B131 B135 B132 60.5(10) .
B130 B135 B133 105.2(11) .
B134 B135 B133 58.7(10) .
B131 B135 B133 106.9(11) .
B132 B135 B133 59.5(10) .
C261 B136 B137 105.3(8) .
C261 B136 B142 102.5(9) .
B137 B136 B142 60.5(7) .
C261 B136 B141 56.8(7) .
B137 B136 B141 108.8(9) .
B142 B136 B141 59.6(8) .
C261 B136 Co9 64.6(6) .
B137 B136 Co9 65.8(5) .
B142 B136 Co9 118.2(8) .
B141 B136 Co9 117.0(8) .
B136 B137 B142 60.4(7) .
B136 B137 B143 107.2(9) .
B142 B137 B143 59.2(7) .
B136 B137 B138 106.3(9) .
B142 B137 B138 105.5(9) .
B143 B137 B138 58.3(7) .
B136 B137 Co9 64.0(6) .
B142 B137 Co9 116.6(8) .
B143 B137 Co9 115.5(8) .
B138 B137 Co9 64.0(5) .
C262 B138 B143 105.3(10) .
C262 B138 B139 58.1(8) .
B143 B138 B139 61.0(8) .
C262 B138 B137 105.3(8) .
B143 B138 B137 60.0(7) .
B139 B138 B137 108.6(9) .
C262 B138 Co9 64.1(6) .
B143 B138 Co9 117.2(8) .
B139 B138 Co9 116.9(8) .
B137 B138 Co9 64.3(6) .
C262 B139 B140 61.7(9) .
C262 B139 B144 107.0(10) .
B140 B139 B144 61.0(8) .
C262 B139 B138 57.1(8) .
B140 B139 B138 109.2(9) .
B144 B139 B138 107.6(9) .
C262 B139 B143 102.6(10) .
B140 B139 B143 108.1(9) .
B144 B139 B143 59.6(8) .
B138 B139 B143 58.5(8) .
C261 B140 B141 58.5(7) .
C261 B140 B139 102.8(10) .
B141 B140 B139 108.3(10) .
C261 B140 C262 56.0(7) .
B141 B140 C262 103.6(9) .
B139 B140 C262 57.0(8) .
C261 B140 B144 104.1(9) .
B141 B140 B144 61.0(8) .
B139 B140 B144 59.6(8) .
C262 B140 B144 102.5(10) .
C261 B141 B140 59.2(8) .
C261 B141 B142 103.9(10) .
B140 B141 B142 108.8(10) .
C261 B141 B144 104.5(9) .
B140 B141 B144 60.9(8) .
B142 B141 B144 59.4(8) .
C261 B141 B136 58.8(7) .
B140 B141 B136 109.3(10) .
B142 B141 B136 59.5(8) .
B144 B141 B136 107.4(10) .
B144 B142 B143 60.2(8) .
B144 B142 B136 109.5(10) .
B143 B142 B136 107.2(9) .
B144 B142 B141 60.6(8) .
B143 B142 B141 107.8(10) .
B136 B142 B141 60.9(8) .
B144 B142 B137 109.9(9) .
B143 B142 B137 60.5(8) .
B136 B142 B137 59.1(7) .
B141 B142 B137 108.7(9) .
B138 B143 B142 108.9(9) .
B138 B143 B144 108.9(10) .
B142 B143 B144 60.1(8) .
B138 B143 B137 61.7(8) .
B142 B143 B137 60.2(7) .
B144 B143 B137 109.5(9) .
B138 B143 B139 60.5(8) .
B142 B143 B139 107.0(10) .
B144 B143 B139 59.2(8) .
B137 B143 B139 109.6(9) .
B139 B144 B142 108.3(10) .
B139 B144 B143 61.2(8) .
B142 B144 B143 59.7(8) .
B139 B144 B140 59.4(8) .
B142 B144 B140 107.0(9) .
B143 B144 B140 108.0(9) .
B139 B144 B141 105.7(9) .
B142 B144 B141 60.1(8) .
B143 B144 B141 107.1(10) .
B140 B144 B141 58.0(7) .
C264 B145 B151 103.3(9) .
C264 B145 B148 105.3(9) .
B151 B145 B148 59.5(8) .
C264 B145 B152 57.4(7) .
B151 B145 B152 59.1(8) .
B148 B145 B152 106.9(9) .
C264 B145 Co9 64.3(6) .
B151 B145 Co9 118.0(8) .
B148 B145 Co9 66.1(6) .
B152 B145 Co9 116.6(7) .
C263 B147 B150 103.2(10) .
C263 B147 B149 56.6(8) .
B150 B147 B149 60.3(9) .
C263 B147 B148 104.6(9) .
B150 B147 B148 58.6(8) .
B149 B147 B148 106.9(10) .
C263 B147 Co9 64.6(6) .
B150 B147 Co9 116.7(9) .
B149 B147 Co9 116.1(9) .
B148 B147 Co9 65.4(6) .
B151 B148 B150 61.4(9) .
B151 B148 B145 58.9(8) .
B150 B148 B145 107.6(10) .
B151 B148 B147 107.8(10) .
B150 B148 B147 59.3(9) .
B145 B148 B147 106.2(9) .
B151 B148 Co9 115.4(9) .
B150 B148 Co9 115.0(9) .
B145 B148 Co9 63.8(6) .
B147 B148 Co9 62.7(6) .
C263 B149 B153 60.2(8) .
C263 B149 B154 106.1(10) .
B153 B149 B154 60.0(8) .
C263 B149 B147 59.9(8) .
B153 B149 B147 110.5(10) .
B154 B149 B147 108.9(11) .
C263 B149 B150 105.2(10) .
B153 B149 B150 108.2(10) .
B154 B149 B150 59.9(9) .
B147 B149 B150 59.7(9) .
B148 B150 B154 109.2(10) .
B148 B150 B151 58.5(9) .
B154 B150 B151 60.8(9) .
B148 B150 B147 62.1(8) .
B154 B150 B147 108.9(11) .
B151 B150 B147 107.7(11) .
B148 B150 B149 109.3(11) .
B154 B150 B149 59.6(8) .
B151 B150 B149 107.0(11) .
B147 B150 B149 60.0(9) .
B145 B151 B148 61.5(8) .
B145 B151 B152 62.5(8) .
B148 B151 B152 111.2(11) .
B145 B151 B150 108.6(11) .
B148 B151 B150 60.1(9) .
B152 B151 B150 106.6(11) .
B145 B151 B154 109.7(10) .
B148 B151 B154 109.3(11) .
B152 B151 B154 58.8(8) .
B150 B151 B154 59.3(9) .
C264 B152 B151 103.7(10) .
C264 B152 B153 59.4(8) .
B151 B152 B153 111.1(11) .
C264 B152 B154 105.5(9) .
B151 B152 B154 62.5(9) .
B153 B152 B154 61.2(8) .
C264 B152 B145 58.6(7) .
B151 B152 B145 58.4(8) .
B153 B152 B145 109.8(10) .
B154 B152 B145 109.2(10) .
C264 B153 C263 56.0(7) .
C264 B153 B152 58.8(8) .
C263 B153 B152 104.0(10) .
C264 B153 B149 102.0(10) .
C263 B153 B149 57.1(8) .
B152 B153 B149 107.0(11) .
C264 B153 B154 103.8(10) .
C263 B153 B154 104.0(11) .
B152 B153 B154 59.6(8) .
B149 B153 B154 60.3(8) .
B152 B154 B153 59.2(8) .
B152 B154 B149 106.1(10) .
B153 B154 B149 59.6(8) .
B152 B154 B150 106.9(10) .
B153 B154 B150 108.4(10) .
B149 B154 B150 60.5(9) .
B152 B154 B151 58.7(8) .
B153 B154 B151 106.5(10) .
B149 B154 B151 107.0(11) .
B150 B154 B151 59.9(9) .
B161 B155 B162 60.0(7) .
B161 B155 B156 58.8(7) .
B162 B155 B156 105.4(9) .
B161 B155 B157 107.1(9) .
B162 B155 B157 59.1(8) .
B156 B155 B157 105.5(9) .
B161 B155 Co10 116.1(8) .
B162 B155 Co10 115.0(8) .
B156 B155 Co10 64.0(5) .
B157 B155 Co10 63.3(6) .
C266 B156 B161 105.0(9) .
C266 B156 B160 58.7(7) .
B161 B156 B160 59.8(8) .
C266 B156 B155 105.9(9) .
B161 B156 B155 60.1(7) .
B160 B156 B155 108.2(9) .
C266 B156 Co10 65.1(6) .
B161 B156 Co10 117.8(8) .
B160 B156 Co10 118.3(8) .
B155 B156 Co10 64.7(6) .
C265 B157 B162 102.4(9) .
C265 B157 B158 58.3(7) .
B162 B157 B158 58.2(8) .
C265 B157 B155 104.1(8) .
B162 B157 B155 60.1(7) .
B158 B157 B155 107.1(9) .
C265 B157 Co10 64.0(6) .
B162 B157 Co10 117.4(8) .
B158 B157 Co10 117.3(7) .
B155 B157 Co10 65.1(5) .
C265 B158 B162 103.7(9) .
C265 B158 B159 59.2(7) .
B162 B158 B159 109.1(9) .
C265 B158 B163 104.1(9) .
B162 B158 B163 60.5(8) .
B159 B158 B163 60.3(8) .
C265 B158 B157 57.9(7) .
B162 B158 B157 60.3(7) .
B159 B158 B157 109.1(9) .
B163 B158 B157 108.7(9) .
C265 B159 C266 55.9(7) .
C265 B159 B158 58.9(7) .
C266 B159 B158 104.2(9) .
C265 B159 B163 103.6(10) .
C266 B159 B163 103.6(10) .
B158 B159 B163 59.8(8) .
C265 B159 B160 103.3(9) .
C266 B159 B160 58.7(7) .
B158 B159 B160 107.3(10) .
B163 B159 B160 59.0(8) .
C266 B160 B163 105.0(9) .
C266 B160 B159 59.2(7) .
B163 B160 B159 60.5(8) .
C266 B160 B161 104.4(9) .
B163 B160 B161 60.9(8) .
B159 B160 B161 109.3(10) .
C266 B160 B156 57.9(7) .
B163 B160 B156 108.2(10) .
B159 B160 B156 108.2(9) .
B161 B160 B156 59.7(8) .
B160 B161 B156 60.5(8) .
B160 B161 B163 58.6(8) .
B156 B161 B163 107.1(10) .
B160 B161 B155 109.6(9) .
B156 B161 B155 61.1(7) .
B163 B161 B155 108.4(9) .
B160 B161 B162 106.0(9) .
B156 B161 B162 107.2(9) .
B163 B161 B162 59.0(8) .
B155 B161 B162 60.1(7) .
B158 B162 B163 60.1(8) .
B158 B162 B157 61.5(7) .
B163 B162 B157 109.4(10) .
B158 B162 B161 108.3(9) .
B163 B162 B161 59.9(8) .
B157 B162 B161 108.4(9) .
B158 B162 B155 110.2(9) .
B163 B162 B155 108.9(9) .
B157 B162 B155 60.8(7) .
B161 B162 B155 59.9(7) .
B160 B163 B158 108.5(10) .
B160 B163 B159 60.5(8) .
B158 B163 B159 59.9(8) .
B160 B163 B162 109.1(10) .
B158 B163 B162 59.4(8) .
B159 B163 B162 108.0(10) .
B160 B163 B161 60.5(8) .
B158 B163 B161 108.7(10) .
B159 B163 B161 109.1(10) .
B162 B163 B161 61.0(8) .
C268 B164 B170 103.7(9) .
C268 B164 B165 105.7(9) .
B170 B164 B165 60.7(7) .
C268 B164 B169 58.0(7) .
B170 B164 B169 59.1(8) .
B165 B164 B169 108.3(9) .
C268 B164 Co10 64.8(5) .
B170 B164 Co10 118.3(8) .
B165 B164 Co10 65.3(5) .
B169 B164 Co10 117.7(8) .
B170 B165 B164 58.5(7) .
B170 B165 B171 60.6(7) .
B164 B165 B171 106.8(9) .
B170 B165 B166 106.6(9) .
B164 B165 B166 106.2(9) .
B171 B165 B166 58.9(7) .
B170 B165 Co10 115.9(8) .
B164 B165 Co10 64.6(6) .
B171 B165 Co10 115.7(8) .
B166 B165 Co10 63.5(6) .
C267 B166 B171 103.3(9) .
C267 B166 B167 57.3(7) .
B171 B166 B167 59.8(7) .
C267 B166 B165 104.5(9) .
B171 B166 B165 60.0(7) .
B167 B166 B165 107.7(9) .
C267 B166 Co10 64.7(6) .
B171 B166 Co10 118.3(8) .
B167 B166 Co10 117.4(7) .
B165 B166 Co10 65.3(6) .
C267 B167 B168 60.4(7) .
C267 B167 B171 104.5(9) .
B168 B167 B171 108.1(9) .
C267 B167 B172 105.0(9) .
B168 B167 B172 58.9(7) .
B171 B167 B172 60.7(8) .
C267 B167 B166 58.9(7) .
B168 B167 B166 109.7(8) .
B171 B167 B166 59.7(7) .
B172 B167 B166 108.7(9) .
C267 B168 C268 56.0(6) .
C267 B168 B172 105.1(9) .
C268 B168 B172 104.8(9) .
C267 B168 B169 104.0(8) .
C268 B168 B169 58.4(7) .
B172 B168 B169 60.7(8) .
C267 B168 B167 57.9(7) .
C268 B168 B167 103.5(8) .
B172 B168 B167 61.5(7) .
B169 B168 B167 109.2(9) .
C268 B169 B168 60.4(7) .
C268 B169 B170 103.7(9) .
B168 B169 B170 108.5(10) .
C268 B169 B172 105.4(9) .
B168 B169 B172 59.4(7) .
B170 B169 B172 61.2(8) .
C268 B169 B164 58.0(7) .
B168 B169 B164 109.1(9) .
B170 B169 B164 59.0(8) .
B172 B169 B164 108.5(10) .
B169 B170 B164 61.8(8) .
B169 B170 B172 59.7(8) .
B164 B170 B172 109.6(10) .
B169 B170 B165 110.6(10) .
B164 B170 B165 60.8(7) .
B172 B170 B165 109.6(9) .
B169 B170 B171 107.9(9) .
B164 B170 B171 108.2(9) .
B172 B170 B171 60.1(7) .
B165 B170 B171 60.1(7) .
B166 B171 B167 60.5(7) .
B166 B171 B172 108.6(9) .
B167 B171 B172 59.7(7) .
B166 B171 B165 61.0(7) .
B167 B171 B165 109.1(9) .
B172 B171 B165 108.4(10) .
B166 B171 B170 107.3(9) .
B167 B171 B170 106.4(9) .
B172 B171 B170 59.3(7) .
B165 B171 B170 59.4(7) .
B168 B172 B169 59.9(8) .
B168 B172 B170 107.2(9) .
B169 B172 B170 59.1(8) .
B168 B172 B167 59.6(7) .
B169 B172 B167 107.0(9) .
B170 B172 B167 107.3(9) .
B168 B172 B171 107.8(9) .
B169 B172 B171 107.8(9) .
B170 B172 B171 60.6(8) .
B167 B172 B171 59.6(7) .
C270 B173 B174 106.0(10) .
C270 B173 B178 104.7(9) .
B174 B173 B178 60.6(8) .
C270 B173 B179 57.6(8) .
B174 B173 B179 108.3(9) .
B178 B173 B179 59.9(8) .
C270 B173 Co11 63.6(7) .
B174 B173 Co11 65.9(6) .
B178 B173 Co11 118.6(8) .
B179 B173 Co11 116.1(10) .
B173 B174 B178 60.1(8) .
B173 B174 B175 106.5(10) .
B178 B174 B175 106.6(10) .
B173 B174 B177 106.6(10) .
B178 B174 B177 58.8(8) .
B175 B174 B177 59.9(8) .
B173 B174 Co11 64.8(7) .
B178 B174 Co11 117.2(9) .
B175 B174 Co11 63.1(6) .
B177 B174 Co11 116.0(8) .
C269 B175 B174 105.9(9) .
C269 B175 B177 103.7(10) .
B174 B175 B177 60.6(8) .
C269 B175 B176 58.1(7) .
B174 B175 B176 108.1(10) .
B177 B175 B176 58.9(8) .
C269 B175 Co11 65.0(6) .
B174 B175 Co11 66.0(6) .
B177 B175 Co11 119.1(8) .
B176 B175 Co11 118.2(8) .
C269 B176 B181 104.7(9) .
C269 B176 B177 103.9(9) .
B181 B176 B177 58.9(8) .
C269 B176 B180 60.9(7) .
B181 B176 B180 59.6(8) .
B177 B176 B180 107.7(10) .
C269 B176 B175 57.0(7) .
B181 B176 B175 106.5(10) .
B177 B176 B175 60.2(8) .
B180 B176 B175 108.3(9) .
B181 B177 B178 59.4(8) .
B181 B177 B176 60.8(8) .
B178 B177 B176 108.2(10) .
B181 B177 B175 108.6(10) .
B178 B177 B175 107.1(10) .
B176 B177 B175 60.9(8) .
B181 B177 B174 107.9(10) .
B178 B177 B174 59.7(8) .
B176 B177 B174 108.9(9) .
B175 B177 B174 59.5(8) .
B181 B178 B177 59.9(8) .
B181 B178 B173 108.6(10) .
B177 B178 B173 108.2(10) .
B181 B178 B179 59.3(9) .
B177 B178 B179 106.5(10) .
B173 B178 B179 60.2(8) .
B181 B178 B174 109.8(10) .
B177 B178 B174 61.5(8) .
B173 B178 B174 59.3(8) .
B179 B178 B174 107.4(10) .
C270 B179 B180 62.5(9) .
C270 B179 B181 107.9(11) .
B180 B179 B181 61.8(9) .
C270 B179 B178 105.5(10) .
B180 B179 B178 110.7(10) .
B181 B179 B178 59.6(8) .
C270 B179 B173 58.6(8) .
B180 B179 B173 112.2(11) .
B181 B179 B173 108.6(10) .
B178 B179 B173 59.9(8) .
B179 B180 C270 57.2(9) .
B179 B180 C269 101.8(10) .
C270 B180 C269 55.7(7) .
B179 B180 B181 59.5(8) .
C270 B180 B181 102.3(11) .
C269 B180 B181 102.1(10) .
B179 B180 B176 106.7(10) .
C270 B180 B176 102.1(10) .
C269 B180 B176 57.0(7) .
B181 B180 B176 60.0(8) .
B179 B181 B178 61.2(9) .
B179 B181 B177 108.5(11) .
B178 B181 B177 60.7(8) .
B179 B181 B180 58.8(9) .
B178 B181 B180 109.6(10) .
B177 B181 B180 109.6(11) .
B179 B181 B176 106.5(10) .
B178 B181 B176 108.9(11) .
B177 B181 B176 60.4(8) .
B180 B181 B176 60.4(8) .
B183 B182 C272 104.9(9) .
B183 B182 B187 105.7(11) .
C272 B182 B187 57.2(7) .
B183 B182 B188 59.2(8) .
C272 B182 B188 105.5(9) .
B187 B182 B188 60.4(8) .
B183 B182 Co11 63.4(7) .
C272 B182 Co11 63.2(5) .
B187 B182 Co11 113.2(8) .
B188 B182 Co11 115.1(9) .
B184 B183 B188 104.9(12) .
B184 B183 B189 58.0(9) .
B188 B183 B189 59.5(9) .
B184 B183 B182 108.6(10) .
B188 B183 B182 61.0(9) .
B189 B183 B182 109.8(11) .
B184 B183 Co11 65.4(6) .
B188 B183 Co11 119.6(10) .
B189 B183 Co11 118.2(10) .
B182 B183 Co11 66.7(6) .
C271 B184 B189 110.1(10) .
C271 B184 B183 110.1(10) .
B189 B184 B183 64.0(10) .
C271 B184 B185 61.7(8) .
B189 B184 B185 61.4(9) .
B183 B184 B185 114.6(10) .
C271 B184 Co11 66.1(6) .
B189 B184 Co11 124.7(10) .
B183 B184 Co11 66.7(7) .
B185 B184 Co11 124.1(8) .
B184 B185 C271 56.6(7) .
B184 B185 B189 57.9(9) .
C271 B185 B189 103.2(12) .
B184 B185 B186 102.3(11) .
C271 B185 B186 56.7(8) .
B189 B185 B186 106.8(12) .
B184 B185 B190 104.5(11) .
C271 B185 B190 103.7(11) .
B189 B185 B190 60.5(9) .
B186 B185 B190 60.0(9) .
C271 B186 B187 105.5(11) .
C271 B186 B185 59.8(8) .
B187 B186 B185 109.7(11) .
C271 B186 C272 60.5(8) .
B187 B186 C272 58.6(9) .
B185 B186 C272 110.8(11) .
C271 B186 B190 106.1(10) .
B187 B186 B190 61.7(9) .
B185 B186 B190 59.9(8) .
C272 B186 B190 109.3(11) .
C272 B187 B186 62.1(8) .
C272 B187 B182 61.6(7) .
B186 B187 B182 110.8(10) .
C272 B187 B190 111.1(10) .
B186 B187 B190 60.5(9) .
B182 B187 B190 109.4(10) .
C272 B187 B188 108.8(9) .
B186 B187 B188 106.9(11) .
B182 B187 B188 60.0(8) .
B190 B187 B188 58.8(9) .
B183 B188 B189 60.6(9) .
B183 B188 B190 108.9(12) .
B189 B188 B190 60.4(10) .
B183 B188 B182 59.8(8) .
B189 B188 B182 109.6(10) .
B190 B188 B182 110.5(11) .
B183 B188 B187 105.6(10) .
B189 B188 B187 107.1(11) .
B190 B188 B187 60.5(9) .
B182 B188 B187 59.6(8) .
B184 B189 B185 60.7(9) .
B184 B189 B188 105.3(11) .
B185 B189 B188 109.5(11) .
B184 B189 B183 58.1(9) .
B185 B189 B183 109.1(11) .
B188 B189 B183 59.9(10) .
B184 B189 B190 106.9(11) .
B185 B189 B190 60.9(9) .
B188 B189 B190 60.1(8) .
B183 B189 B190 108.2(11) .
B188 B190 B189 59.5(9) .
B188 B190 B185 107.0(11) .
B189 B190 B185 58.5(9) .
B188 B190 B186 106.2(12) .
B189 B190 B186 105.3(11) .
B185 B190 B186 60.1(8) .
B188 B190 B187 60.7(9) .
B189 B190 B187 106.6(11) .
B185 B190 B187 106.5(11) .
B186 B190 B187 57.7(9) .
C276 B191 B197 102.1(9) .
C276 B191 B196 58.2(8) .
B197 B191 B196 58.1(8) .
C276 B191 B192 105.8(9) .
B197 B191 B192 60.1(7) .
B196 B191 B192 108.1(10) .
C276 B191 Co12 64.6(5) .
B197 B191 Co12 117.4(8) .
B196 B191 Co12 117.8(8) .
B192 B191 Co12 65.9(5) .
B197 B192 B198 59.4(8) .
B197 B192 B191 59.5(8) .
B198 B192 B191 107.2(10) .
B197 B192 B193 104.5(10) .
B198 B192 B193 58.7(8) .
B191 B192 B193 105.0(9) .
B197 B192 Co12 114.7(9) .
B198 B192 Co12 115.3(8) .
B191 B192 Co12 63.3(6) .
B193 B192 Co12 63.2(6) .
C275 B193 B198 105.6(10) .
C275 B193 B194 57.4(9) .
B198 B193 B194 61.7(8) .
C275 B193 B192 106.4(10) .
B198 B193 B192 60.1(8) .
B194 B193 B192 109.6(9) .
C275 B193 Co12 64.5(6) .
B198 B193 Co12 118.7(9) .
B194 B193 Co12 117.3(9) .
B192 B193 Co12 65.7(7) .
C275 B194 B195 60.2(9) .
C275 B194 B199 106.2(10) .
B195 B194 B199 60.9(8) .
C275 B194 B193 58.1(8) .
B195 B194 B193 108.5(11) .
B199 B194 B193 107.1(11) .
C275 B194 B198 103.3(11) .
B195 B194 B198 108.3(10) .
B199 B194 B198 60.1(8) .
B193 B194 B198 58.1(9) .
C275 B195 B194 59.1(9) .
C275 B195 C276 56.5(7) .
B194 B195 C276 104.9(11) .
C275 B195 B199 105.6(11) .
B194 B195 B199 61.2(9) .
C276 B195 B199 104.7(10) .
C275 B195 B196 103.9(10) .
B194 B195 B196 109.3(11) .
C276 B195 B196 57.6(7) .
B199 B195 B196 60.8(8) .
C276 B196 B197 104.1(9) .
C276 B196 B191 58.1(7) .
B197 B196 B191 60.8(8) .
C276 B196 B195 59.0(8) .
B197 B196 B195 106.9(11) .
B191 B196 B195 108.0(9) .
C276 B196 B199 104.3(10) .
B197 B196 B199 60.2(8) .
B191 B196 B199 109.1(10) .
B195 B196 B199 58.8(8) .
B196 B197 B198 110.4(10) .
B196 B197 B191 61.1(8) .
B198 B197 B191 108.5(9) .
B196 B197 B199 61.8(8) .
B198 B197 B199 61.1(8) .
B191 B197 B199 110.6(9) .
B196 B197 B192 110.8(10) .
B198 B197 B192 60.3(8) .
B191 B197 B192 60.4(8) .
B199 B197 B192 110.8(9) .
B193 B198 B197 107.0(10) .
B193 B198 B192 61.1(8) .
B197 B198 B192 60.3(8) .
B193 B198 B199 107.5(10) .
B197 B198 B199 59.4(8) .
B192 B198 B199 109.5(10) .
B193 B198 B194 60.2(8) .
B197 B198 B194 105.1(10) .
B192 B198 B194 109.3(10) .
B199 B198 B194 58.3(8) .
B195 B199 B194 58.0(9) .
B195 B199 B197 106.3(10) .
B194 B199 B197 107.7(11) .
B195 B199 B196 60.4(9) .
B194 B199 B196 106.4(10) .
B197 B199 B196 58.0(8) .
B195 B199 B198 107.2(10) .
B194 B199 B198 61.6(9) .
B197 B199 B198 59.5(8) .
B196 B199 B198 106.1(10) .
C273 B200 B205 58.7(8) .
C273 B200 B206 103.5(10) .
B205 B200 B206 60.4(10) .
C273 B200 B201 104.8(9) .
B205 B200 B201 108.7(11) .
B206 B200 B201 58.9(9) .
C273 B200 Co12 63.8(6) .
B205 B200 Co12 117.5(9) .
B206 B200 Co12 115.9(9) .
B201 B200 Co12 64.7(6) .
B206 B201 B207 58.8(9) .
B206 B201 B200 59.9(9) .
B207 B201 B200 106.0(10) .
B206 B201 B202 104.8(10) .
B207 B201 B202 58.5(8) .
B200 B201 B202 105.0(10) .
B206 B201 Co12 116.2(10) .
B207 B201 Co12 114.9(8) .
B200 B201 Co12 64.1(7) .
B202 B201 Co12 63.1(6) .
C274 B202 B203 56.3(8) .
C274 B202 B207 102.7(10) .
B203 B202 B207 60.2(8) .
C274 B202 B201 104.4(10) .
B203 B202 B201 108.2(10) .
B207 B202 B201 60.3(8) .
C274 B202 Co12 65.2(7) .
B203 B202 Co12 117.1(9) .
B207 B202 Co12 118.2(9) .
B201 B202 Co12 65.1(7) .
C274 B203 B204 59.2(9) .
C274 B203 B208 105.1(12) .
B204 B203 B208 61.0(9) .
C274 B203 B202 59.1(8) .
B204 B203 B202 109.9(11) .
B208 B203 B202 108.9(11) .
C274 B203 B207 104.8(10) .
B204 B203 B207 109.6(11) .
B208 B203 B207 60.2(9) .
B202 B203 B207 60.1(8) .
C274 B204 C273 56.2(7) .
C274 B204 B203 57.6(8) .
C273 B204 B203 103.4(9) .
C274 B204 B205 103.4(10) .
C273 B204 B205 57.9(8) .
B203 B204 B205 108.5(11) .
C274 B204 B208 103.8(10) .
C273 B204 B208 103.8(10) .
B203 B204 B208 60.8(9) .
B205 B204 B208 60.4(9) .
C273 B205 B200 58.1(8) .
C273 B205 B204 59.3(7) .
B200 B205 B204 108.8(10) .
C273 B205 B208 104.6(10) .
B200 B205 B208 108.7(12) .
B204 B205 B208 59.9(8) .
C273 B205 B206 103.3(10) .
B200 B205 B206 60.6(10) .
B204 B205 B206 106.8(11) .
B208 B205 B206 59.0(9) .
B207 B206 B208 60.8(9) .
B207 B206 B201 61.7(8) .
B208 B206 B201 111.2(10) .
B207 B206 B205 108.7(10) .
B208 B206 B205 60.3(9) .
B201 B206 B205 109.4(10) .
B207 B206 B200 109.4(9) .
B208 B206 B200 108.4(11) .
B201 B206 B200 61.2(9) .
B205 B206 B200 59.0(9) .
B206 B207 B202 107.6(11) .
B206 B207 B208 59.5(9) .
B202 B207 B208 108.0(11) .
B206 B207 B203 106.4(12) .
B202 B207 B203 59.7(8) .
B208 B207 B203 59.6(9) .
B206 B207 B201 59.5(9) .
B202 B207 B201 61.3(8) .
B208 B207 B201 108.5(12) .
B203 B207 B201 108.6(10) .
B206 B208 B203 107.0(10) .
B206 B208 B204 108.0(11) .
B203 B208 B204 58.2(8) .
B206 B208 B205 60.7(10) .
B203 B208 B205 106.0(11) .
B204 B208 B205 59.7(9) .
B206 B208 B207 59.7(9) .
B203 B208 B207 60.2(9) .
B204 B208 B207 107.3(10) .
B205 B208 B207 108.0(11) .
C247 B209 B213 104.5(12) .
C247 B209 B214 57.8(8) .
B213 B209 B214 59.8(10) .
C247 B209 B210 105.7(11) .
B213 B209 B210 61.2(10) .
B214 B209 B210 108.7(12) .
C247 B209 Co5 63.9(7) .
B213 B209 Co5 118.7(11) .
B214 B209 Co5 116.6(10) .
B210 B209 Co5 65.3(8) .
B212 B210 B211 61.3(10) .
B212 B210 B213 58.8(10) .
B211 B210 B213 106.2(13) .
B212 B210 B209 104.4(13) .
B211 B210 B209 104.6(11) .
B213 B210 B209 57.0(10) .
B212 B210 Co5 116.3(10) .
B211 B210 Co5 63.0(7) .
B213 B210 Co5 113.4(10) .
B209 B210 Co5 63.3(7) .
C248 B211 B212 104.6(12) .
C248 B211 B210 106.5(12) .
B212 B211 B210 56.9(10) .
C248 B211 B217 57.7(11) .
B212 B211 B217 62.5(12) .
B210 B211 B217 109.2(14) .
C248 B211 Co5 64.2(7) .
B212 B211 Co5 115.0(11) .
B210 B211 Co5 65.8(7) .
B217 B211 Co5 116.9(11) .
B210 B212 B213 63.0(11) .
B210 B212 B216 113.3(13) .
B213 B212 B216 61.5(11) .
B210 B212 B211 61.8(10) .
B213 B212 B211 109.7(13) .
B216 B212 B211 107.5(12) .
B210 B212 B217 110.1(12) .
B213 B212 B217 107.4(11) .
B216 B212 B217 58.4(11) .
B211 B212 B217 58.9(9) .
B209 B213 B212 107.7(13) .
B209 B213 B214 61.6(10) .
B212 B213 B214 107.9(13) .
B209 B213 B216 109.5(13) .
B212 B213 B216 60.5(10) .
B214 B213 B216 59.8(10) .
B209 B213 B210 61.8(10) .
B212 B213 B210 58.2(10) .
B214 B213 B210 110.7(12) .
B216 B213 B210 108.6(13) .
C247 B214 B213 104.6(10) .
C247 B214 B215 60.2(9) .
B213 B214 B215 111.8(13) .
C247 B214 B216 106.0(13) .
B213 B214 B216 61.4(11) .
B215 B214 B216 61.8(12) .
C247 B214 B209 59.0(8) .
B213 B214 B209 58.7(9) .
B215 B214 B209 110.8(12) .
B216 B214 B209 108.5(11) .
C247 B215 B214 58.1(8) .
C247 B215 C248 55.1(7) .
B214 B215 C248 102.4(10) .
C247 B215 B217 101.8(10) .
B214 B215 B217 106.5(13) .
C248 B215 B217 57.6(9) .
C247 B215 B216 102.7(11) .
B214 B215 B216 59.5(11) .
C248 B215 B216 102.6(11) .
B217 B215 B216 59.5(12) .
B214 B216 B212 105.1(13) .
B214 B216 B217 105.9(14) .
B212 B216 B217 63.5(11) .
B214 B216 B213 58.8(10) .
B212 B216 B213 58.0(10) .
B217 B216 B213 108.7(12) .
B214 B216 B215 58.6(9) .
B212 B216 B215 109.6(13) .
B217 B216 B215 59.7(12) .
B213 B216 B215 107.1(12) .
C248 B217 B215 60.1(10) .
C248 B217 B216 105.5(11) .
B215 B217 B216 60.8(10) .
C248 B217 B211 58.6(9) .
B215 B217 B211 109.3(11) .
B216 B217 B211 107.1(14) .
C248 B217 B212 102.3(12) .
B215 B217 B212 106.4(12) .
B216 B217 B212 58.2(11) .
B211 B217 B212 58.6(10) .

loop_
_geom_bond_atom_site_label_1
_geom_bond_atom_site_label_2
_geom_bond_distance
_geom_bond_site_symmetry_2
Ho1 O1 2.339(7) .
Ho1 O5 2.351(7) .
Ho1 O6 2.352(8) .
Ho1 O2 2.361(8) .
Ho1 O4 2.393(8) .
Ho1 O3 2.436(9) .
Ho1 N3 2.517(9) .
Ho1 N1 2.543(10) .
Ho2 O7 2.272(9) .
Ho2 O12 2.334(11) .
Ho2 O11 2.370(10) .
Ho2 O9 2.383(9) .
Ho2 O10 2.395(9) .
Ho2 O13 2.409(9) .
Ho2 O8 2.419(10) .
Ho2 N5 2.606(11) .
Ho3 O14 2.344(9) .
Ho3 O18 2.357(7) .
Ho3 O17 2.362(9) .
Ho3 O16 2.370(8) .
Ho3 O15 2.397(10) .
Ho3 O19 2.449(10) .
Ho3 N9 2.545(10) .
Ho3 N7 2.549(9) .
Co1 C230 2.048(10) .
Co1 C232 2.054(12) .
Co1 C229 2.058(14) .
Co1 B12 2.077(13) .
Co1 B3 2.074(12) .
Co1 C231 2.074(12) .
Co1 B11 2.089(12) .
Co1 B10 2.100(13) .
Co1 B1 2.112(13) .
Co1 B2 2.116(13) .
Co2 C236 2.051(12) .
Co2 C234 2.052(10) .
Co2 C235 2.064(12) .
Co2 B30 2.083(12) .
Co2 C233 2.088(9) .
Co2 B19 2.098(12) .
Co2 B21 2.107(14) .
Co2 B28 2.107(11) .
Co2 B20 2.131(13) .
Co2 B29 2.145(10) .
Co3 C237 2.053(12) .
Co3 C238 2.067(10) .
Co3 C240 2.067(11) .
Co3 C239 2.071(11) .
Co3 B37 2.102(12) .
Co3 B39 2.115(12) .
Co3 B48 2.112(14) .
Co3 B38 2.121(13) .
Co3 B46 2.126(12) .
Co3 B47 2.138(13) .
Co4 C243 2.053(10) .
Co4 C244 2.054(11) .
Co4 C242 2.075(10) .
Co4 C241 2.085(11) .
Co4 B55 2.088(15) .
Co4 B66 2.108(13) .
Co4 B64 2.123(11) .
Co4 B57 2.130(11) .
Co4 B65 2.143(12) .
Co4 B56 2.158(14) .
Co5 C247 2.035(11) .
Co5 C248 2.040(12) .
Co5 B73 2.051(15) .
Co5 C246 2.066(12) .
Co5 B211 2.073(16) .
Co5 C245 2.083(12) .
Co5 B209 2.086(19) .
Co5 B74 2.102(14) .
Co5 B210 2.122(16) .
Co5 B75 2.140(14) .
Co6 C252 2.030(13) .
Co6 C249 2.045(12) .
Co6 C250 2.045(11) .
Co6 C251 2.059(14) .
Co6 B82 2.096(15) .
Co6 B84 2.104(15) .
Co6 B93 2.108(16) .
Co6 B83 2.122(16) .
Co6 B91 2.129(14) .
Co6 B92 2.180(16) .
Co7 C254 2.036(10) .
Co7 B102 2.064(15) .
Co7 C253 2.072(11) .
Co7 C255 2.078(14) .
Co7 B111 2.095(15) .
Co7 C256 2.101(12) .
Co7 B101 2.103(12) .
Co7 B109 2.107(12) .
Co7 B100 2.114(12) .
Co7 B110 2.126(14) .
Co8 C259 2.020(12) .
Co8 C257 2.064(11) .
Co8 C260 2.069(13) .
Co8 C258 2.082(12) .
Co8 B120 2.088(15) .
Co8 B129 2.092(17) .
Co8 B127 2.133(16) .
Co8 B128 2.139(17) .
Co8 B119 2.166(13) .
Co8 B118 2.174(13) .
Co9 C262 2.051(12) .
Co9 C261 2.067(12) .
Co9 C264 2.068(12) .
Co9 C263 2.078(12) .
Co9 B136 2.089(13) .
Co9 B147 2.098(15) .
Co9 B145 2.106(12) .
Co9 B138 2.115(13) .
Co9 B137 2.120(11) .
Co9 B148 2.147(14) .
Co10 C265 2.051(12) .
Co10 C267 2.072(12) .
Co10 C268 2.080(11) .
Co10 C266 2.091(11) .
Co10 B157 2.098(13) .
Co10 B166 2.101(13) .
Co10 B156 2.119(13) .
Co10 B164 2.121(12) .
Co10 B155 2.130(12) .
Co10 B165 2.132(13) .
Co11 C270 2.040(11) .
Co11 C269 2.054(12) .
Co11 C271 2.057(13) .
Co11 B184 2.069(12) .
Co11 B175 2.082(14) .
Co11 C272 2.093(12) .
Co11 B183 2.090(16) .
Co11 B173 2.113(16) .
Co11 B174 2.132(13) .
Co11 B182 2.147(12) .
Co12 C276 2.048(11) .
Co12 C275 2.050(12) .
Co12 C273 2.050(10) .
Co12 C274 2.074(13) .
Co12 B191 2.084(11) .
Co12 B193 2.085(14) .
Co12 B202 2.098(15) .
Co12 B200 2.124(14) .
Co12 B201 2.134(14) .
Co12 B192 2.129(13) .
O20 C225 1.398(19) .
O21 C227 1.455(15) .
O22 C223 0.88(6) .
O23 C221 1.12(4) .
O24 C219 1.59(4) .
O25 C211 1.390(19) .
O26 C213 1.40(3) .
O27 C215 1.464(16) .
O33 C217 1.439(19) .
N1 C1 1.350(15) .
N1 C5 1.382(13) .
N2 C6 1.310(17) .
N2 C10 1.327(17) .
N3 C15 1.358(14) .
N3 C11 1.372(13) .
N4 C16 1.346(17) .
N4 C20 1.345(16) .
N5 C25 1.352(14) .
N5 C21 1.358(15) .
N6 C30 1.343(16) .
N6 C26 1.383(17) .
N7 C41 1.346(14) .
N7 C45 1.367(13) .
N8 C46 1.358(18) .
N8 C50 1.368(18) .
N9 C35 1.333(15) .
N9 C31 1.370(13) .
N10 C40 1.291(18) .
N10 C36 1.362(19) .
N11 C51 1.346(15) .
N11 C55 1.353(14) .
N12 C60 1.322(16) .
N12 C56 1.347(16) .
N13 C61 1.342(14) .
N13 C65 1.352(13) .
N14 C66 1.325(16) .
N14 C70 1.331(16) .
N15 C71 1.356(15) .
N15 C75 1.362(14) .
N16 C76 1.311(16) .
N16 C80 1.344(17) .
N17 C85 1.300(17) .
N17 C81 1.36(2) .
N18 C90 1.351(17) .
N18 C86 1.357(18) .
N19 C91 1.344(15) .
N19 C95 1.356(16) .
N20 C96 1.33(2) .
N20 C100 1.34(2) .
N21 C101 1.338(16) .
N21 C105 1.347(16) .
N22 C110 1.358(17) .
N22 C106 1.349(17) .
N23 C115 1.33(2) .
N23 C111 1.36(3) .
N24 C116 1.34(3) .
N24 C120 1.41(2) .
N25 C121 1.325(17) .
N25 C125 1.35(2) .
N26 C126 1.33(2) .
N26 C130 1.334(18) .
N27 C131 1.31(2) .
N27 C135 1.37(2) .
N28 C140 1.317(15) .
N28 C136 1.351(16) .
N29 C145 1.357(16) .
N29 C141 1.377(17) .
N30 C150 1.32(2) .
N30 C146 1.334(18) .
N31 C155 1.342(15) .
N31 C151 1.353(14) .
N32 C156 1.305(15) .
N32 C160 1.363(17) .
N33 C165 1.343(15) .
N33 C161 1.343(15) .
N34 C170 1.336(16) .
N34 C166 1.353(15) .
N35 C175 1.340(14) .
N35 C171 1.343(15) .
N36 C180 1.328(18) .
N36 C176 1.354(18) .
N37 C185 1.354(15) .
N37 C181 1.367(16) .
N38 C190 1.339(16) .
N38 C186 1.340(15) .
N39 C195 1.353(16) .
N39 C191 1.364(14) .
N40 C196 1.34(2) .
N40 C200 1.357(18) .
N41 C205 1.352(15) .
N41 C201 1.371(17) .
N42 C210 1.341(14) .
N42 C206 1.342(15) .
C1 C2 1.387(18) .
C2 C3 1.399(15) .
C3 C4 1.410(15) .
C3 C8 1.501(16) .
C4 C5 1.389(15) .
C6 C7 1.43(2) .
C7 C8 1.386(18) .
C8 C9 1.400(16) .
C9 C10 1.362(17) .
C11 C12 1.360(15) .
C12 C13 1.396(15) .
C13 C14 1.424(13) .
C13 C18 1.476(14) .
C14 C15 1.387(16) .
C16 C17 1.404(16) .
C17 C18 1.404(14) .
C18 C19 1.409(16) .
C19 C20 1.384(17) .
C21 C22 1.416(18) .
C22 C23 1.422(16) .
C23 C24 1.393(16) .
C23 C28 1.456(17) .
C24 C25 1.411(17) .
C26 C27 1.393(18) .
C27 C28 1.431(17) .
C28 C29 1.399(16) .
C29 C30 1.382(18) .
C31 C32 1.398(17) .
C32 C33 1.389(15) .
C33 C34 1.432(15) .
C33 C38 1.483(17) .
C34 C35 1.397(17) .
C36 C37 1.41(2) .
C37 C38 1.383(18) .
C38 C39 1.36(2) .
C39 C40 1.40(2) .
C41 C42 1.414(15) .
C42 C43 1.427(14) .
C43 C44 1.402(16) .
C43 C48 1.479(17) .
C44 C45 1.401(15) .
C46 C47 1.40(2) .
C47 C48 1.386(19) .
C48 C49 1.377(17) .
C49 C50 1.395(18) .
C51 C52 1.369(15) .
C52 C53 1.399(14) .
C53 C54 1.406(14) .
C53 C58 1.498(13) .
C54 C55 1.403(14) .
C56 C57 1.375(16) .
C57 C58 1.405(15) .
C58 C59 1.402(15) .
C59 C60 1.405(15) .
C61 C62 1.375(15) .
C62 C63 1.406(14) .
C63 C64 1.404(15) .
C63 C68 1.488(14) .
C64 C65 1.381(15) .
C66 C67 1.410(16) .
C67 C68 1.400(15) .
C68 C69 1.402(15) .
C69 C70 1.411(15) .
C71 C72 1.380(16) .
C72 C73 1.393(15) .
C73 C74 1.406(14) .
C73 C78 1.484(15) .
C74 C75 1.381(16) .
C76 C77 1.412(15) .
C77 C78 1.417(16) .
C78 C79 1.389(16) .
C79 C80 1.386(17) .
C81 C82 1.394(18) .
C82 C83 1.420(16) .
C83 C84 1.391(19) .
C83 C83 1.49(2) 2_667
C84 C85 1.42(2) .
C86 C87 1.38(2) .
C87 C88 1.388(17) .
C88 C89 1.385(18) .
C88 C88 1.48(2) 2_557
C89 C90 1.422(19) .
C91 C92 1.395(19) .
C92 C93 1.405(19) .
C93 C94 1.415(17) .
C93 C98 1.492(19) .
C94 C95 1.410(16) .
C96 C97 1.40(2) .
C97 C98 1.408(19) .
C98 C99 1.41(2) .
C99 C100 1.385(18) .
C101 C102 1.372(16) .
C102 C103 1.393(17) .
C103 C104 1.404(16) .
C103 C108 1.504(16) .
C104 C105 1.395(17) .
C106 C107 1.416(17) .
C107 C108 1.367(16) .
C108 C109 1.383(18) .
C109 C110 1.356(18) .
C111 C112 1.39(3) .
C112 C113 1.34(2) .
C113 C114 1.36(2) .
C113 C118 1.57(2) .
C114 C115 1.47(2) .
C116 C117 1.46(3) .
C117 C118 1.38(2) .
C118 C119 1.33(2) .
C119 C120 1.41(3) .
C121 C122 1.403(17) .
C122 C123 1.407(17) .
C123 C124 1.389(18) .
C123 C128 1.54(2) .
C124 C125 1.41(2) .
C126 C127 1.43(2) .
C127 C128 1.37(2) .
C128 C129 1.40(2) .
C129 C130 1.421(19) .
C131 C132 1.43(2) .
C132 C133 1.33(2) .
C133 C134 1.409(18) .
C133 C138 1.503(19) .
C134 C135 1.40(2) .
C136 C137 1.389(18) .
C137 C138 1.412(19) .
C138 C139 1.419(18) .
C139 C140 1.407(17) .
C141 C142 1.359(16) .
C142 C143 1.430(16) .
C143 C144 1.400(18) .
C143 C148 1.503(16) .
C144 C145 1.367(19) .
C146 C147 1.398(19) .
C147 C148 1.377(18) .
C148 C149 1.403(15) .
C149 C150 1.41(2) .
C151 C152 1.397(14) .
C152 C153 1.419(16) .
C153 C154 1.396(15) .
C153 C158 1.474(14) .
C154 C155 1.390(15) .
C156 C157 1.402(15) .
C157 C158 1.400(15) .
C158 C159 1.428(14) .
C159 C160 1.387(15) .
C161 C162 1.414(15) .
C162 C163 1.412(15) .
C163 C164 1.424(15) .
C163 C168 1.496(15) .
C164 C165 1.382(14) .
C166 C167 1.420(15) .
C167 C168 1.417(17) .
C168 C169 1.404(15) .
C169 C170 1.388(16) .
C171 C172 1.385(15) .
C172 C173 1.424(15) .
C173 C174 1.425(15) .
C173 C178 1.492(15) .
C174 C175 1.392(16) .
C176 C177 1.383(17) .
C177 C178 1.426(16) .
C178 C179 1.362(15) .
C179 C180 1.394(16) .
C181 C182 1.391(16) .
C182 C183 1.383(15) .
C183 C184 1.385(17) .
C183 C188 1.496(14) .
C184 C185 1.411(17) .
C186 C187 1.383(15) .
C187 C188 1.407(16) .
C188 C189 1.410(15) .
C189 C190 1.378(15) .
C191 C192 1.406(16) .
C192 C193 1.395(17) .
C193 C194 1.402(15) .
C193 C198 1.474(15) .
C194 C195 1.389(16) .
C196 C197 1.377(18) .
C197 C198 1.364(18) .
C198 C199 1.397(19) .
C199 C200 1.381(18) .
C201 C202 1.380(17) .
C202 C203 1.400(15) .
C203 C204 1.402(15) .
C203 C208 1.497(14) .
C204 C205 1.378(16) .
C206 C207 1.371(16) .
C207 C208 1.418(15) .
C208 C209 1.408(13) .
C209 C210 1.369(14) .
C211 C212 1.45(2) .
C213 C214 1.70(4) .
C215 C216 1.51(2) .
C217 C218 1.52(2) .
C219 C220 0.94(4) .
C221 C222 1.51(4) .
C223 C224 1.50(2) .
C225 C226 1.31(3) .
C227 C228 1.48(2) .
C229 C230 1.65(2) .
C229 B6 1.768(15) .
C229 B1 1.785(14) .
C229 B5 1.790(18) .
C230 B3 1.663(13) .
C230 B5 1.702(15) .
C230 B4 1.750(15) .
C231 C232 1.641(17) .
C231 B16 1.679(14) .
C231 B17 1.720(14) .
C231 B10 1.729(13) .
C232 B13 1.668(14) .
C232 B12 1.687(15) .
C232 B17 1.751(13) .
C233 C234 1.626(14) .
C233 B24 1.676(13) .
C233 B23 1.712(12) .
C233 B19 1.712(13) .
C234 B22 1.706(14) .
C234 B21 1.751(13) .
C234 B23 1.756(11) .
C235 C236 1.586(16) .
C235 B30 1.707(18) .
C235 B32 1.709(18) .
C235 B31 1.732(17) .
C236 B33 1.696(18) .
C236 B32 1.718(18) .
C236 B28 1.751(17) .
C237 C238 1.611(14) .
C237 B49 1.710(17) .
C237 B48 1.733(18) .
C237 B53 1.737(16) .
C238 B46 1.717(17) .
C238 B52 1.718(17) .
C238 B53 1.728(17) .
C239 C240 1.626(14) .
C239 B39 1.698(16) .
C239 B44 1.729(16) .
C239 B43 1.778(17) .
C240 B42 1.732(17) .
C240 B37 1.736(18) .
C240 B43 1.757(18) .
C241 C242 1.600(16) .
C241 B58 1.698(17) .
C241 B57 1.724(18) .
C241 B62 1.736(18) .
C242 B61 1.704(18) .
C242 B62 1.750(18) .
C242 B55 1.754(19) .
C243 C244 1.582(14) .
C243 B71 1.716(15) .
C243 B67 1.751(18) .
C243 B66 1.775(18) .
C244 B70 1.716(16) .
C244 B71 1.745(15) .
C244 B64 1.746(17) .
C245 C246 1.640(18) .
C245 B75 1.670(19) .
C245 B76 1.663(19) .
C245 B80 1.75(2) .
C246 B79 1.66(2) .
C246 B80 1.70(2) .
C246 B73 1.72(2) .
C247 C248 1.614(18) .
C247 B214 1.69(2) .
C247 B209 1.714(19) .
C247 B215 1.729(18) .
C248 B217 1.71(3) .
C248 B211 1.73(2) .
C248 B215 1.76(2) .
C249 C250 1.632(16) .
C249 B93 1.701(19) .
C249 B98 1.69(2) .
C249 B97 1.704(18) .
C250 B96 1.72(2) .
C250 B97 1.727(19) .
C250 B91 1.735(19) .
C251 C252 1.620(18) .
C251 B84 1.67(2) .
C251 B85 1.70(2) .
C251 B86 1.74(2) .
C252 B82 1.74(2) .
C252 B87 1.74(2) .
C252 B86 1.76(2) .
C253 C254 1.637(15) .
C253 B111 1.68(2) .
C253 B112 1.681(19) .
C253 B113 1.724(17) .
C254 B114 1.690(17) .
C254 B109 1.728(18) .
C254 B113 1.728(16) .
C255 B102 1.66(2) .
C255 C256 1.749(17) .
C255 B104 1.766(19) .
C255 B103 1.77(2) .
C256 B105 1.812(18) .
C256 B100 1.82(2) .
C256 B104 1.844(19) .
C257 C258 1.622(18) .
C257 B120 1.687(19) .
C257 B125 1.705(18) .
C257 B124 1.73(2) .
C258 B123 1.71(2) .
C258 B118 1.74(2) .
C258 B124 1.74(2) .
C259 B129 1.63(2) .
C259 C260 1.697(18) .
C259 B134 1.707(19) .
C259 B130 1.72(2) .
C260 B133 1.80(2) .
C260 B127 1.80(2) .
C260 B134 1.83(2) .
C261 C262 1.650(18) .
C261 B141 1.702(18) .
C261 B140 1.715(17) .
C261 B136 1.740(18) .
C262 B138 1.69(2) .
C262 B139 1.710(19) .
C262 B140 1.795(19) .
C263 C264 1.630(16) .
C263 B149 1.693(18) .
C263 B153 1.749(19) .
C263 B147 1.75(2) .
C264 B152 1.713(18) .
C264 B153 1.723(19) .
C264 B145 1.735(17) .
C265 C266 1.629(15) .
C265 B157 1.724(18) .
C265 B158 1.731(17) .
C265 B159 1.736(17) .
C266 B156 1.716(19) .
C266 B160 1.730(17) .
C266 B159 1.738(18) .
C267 C268 1.633(16) .
C267 B167 1.693(17) .
C267 B166 1.723(18) .
C267 B168 1.737(16) .
C268 B169 1.707(18) .
C268 B164 1.707(18) .
C268 B168 1.743(16) .
C269 C270 1.664(19) .
C269 B175 1.696(18) .
C269 B176 1.716(16) .
C269 B180 1.79(2) .
C270 B179 1.68(2) .
C270 B173 1.70(2) .
C270 B180 1.777(19) .
C271 B184 1.645(16) .
C271 B186 1.678(19) .
C271 B185 1.735(18) .
C271 C272 1.750(17) .
C272 B187 1.729(19) .
C272 B186 1.79(2) .
C272 B182 1.810(17) .
C273 C274 1.607(17) .
C273 B200 1.70(2) .
C273 B205 1.705(19) .
C273 B204 1.732(17) .
C274 B203 1.65(2) .
C274 B204 1.676(19) .
C274 B202 1.70(2) .
C275 C276 1.634(16) .
C275 B194 1.70(2) .
C275 B193 1.71(2) .
C275 B195 1.719(19) .
C276 B196 1.706(18) .
C276 B191 1.704(16) .
C276 B195 1.731(19) .
B1 B7 1.76(2) .
B1 B2 1.773(19) .
B1 B6 1.824(19) .
B2 B3 1.760(17) .
B2 B7 1.80(2) .
B2 B8 1.82(2) .
B3 B4 1.748(18) .
B3 B8 1.751(19) .
B4 B9 1.76(2) .
B4 B8 1.78(2) .
B4 B5 1.77(2) .
B5 B9 1.80(2) .
B5 B6 1.80(3) .
B6 B7 1.81(2) .
B6 B9 1.81(2) .
B7 B9 1.774(18) .
B7 B8 1.78(2) .
B8 B9 1.76(2) .
B10 B15 1.77(2) .
B10 B11 1.79(2) .
B10 B16 1.81(2) .
B11 B15 1.80(2) .
B11 B12 1.82(2) .
B11 B14 1.87(2) .
B12 B14 1.78(2) .
B12 B13 1.81(2) .
B13 B17 1.767(18) .
B13 B14 1.79(2) .
B13 B18 1.82(2) .
B14 B15 1.80(3) .
B14 B18 1.81(2) .
B15 B18 1.79(2) .
B15 B16 1.80(2) .
B16 B17 1.76(2) .
B16 B18 1.78(2) .
B17 B18 1.789(17) .
B19 B25 1.811(19) .
B19 B24 1.825(18) .
B19 B20 1.862(19) .
B20 B26 1.731(19) .
B20 B21 1.808(19) .
B20 B25 1.839(19) .
B21 B26 1.80(2) .
B21 B22 1.822(18) .
B22 B23 1.773(19) .
B22 B27 1.81(2) .
B22 B26 1.82(2) .
B23 B24 1.775(18) .
B23 B27 1.784(19) .
B24 B27 1.78(2) .
B24 B25 1.799(19) .
B25 B27 1.788(19) .
B25 B26 1.79(2) .
B26 B27 1.812(18) .
B28 B34 1.741(18) .
B28 B33 1.78(2) .
B28 B29 1.835(18) .
B29 B30 1.782(18) .
B29 B35 1.792(18) .
B29 B34 1.791(18) .
B30 B35 1.794(18) .
B30 B31 1.81(2) .
B31 B32 1.77(2) .
B31 B36 1.78(2) .
B31 B35 1.78(2) .
B32 B36 1.77(2) .
B32 B33 1.79(2) .
B33 B36 1.79(2) .
B33 B34 1.81(2) .
B34 B35 1.78(2) .
B34 B36 1.84(2) .
B35 B36 1.84(2) .
B37 B42 1.793(19) .
B37 B41 1.796(18) .
B37 B38 1.84(2) .
B38 B41 1.807(18) .
B38 B39 1.836(19) .
B38 B40 1.86(2) .
B39 B44 1.806(19) .
B39 B40 1.818(17) .
B40 B45 1.77(2) .
B40 B41 1.808(18) .
B40 B44 1.81(2) .
B41 B42 1.758(18) .
B41 B45 1.808(19) .
B42 B45 1.789(17) .
B42 B43 1.81(2) .
B43 B44 1.78(2) .
B43 B45 1.79(2) .
B44 B45 1.788(19) .
B46 B51 1.79(2) .
B46 B52 1.807(18) .
B46 B47 1.827(19) .
B47 B51 1.786(18) .
B47 B50 1.794(19) .
B47 B48 1.841(19) .
B48 B50 1.778(19) .
B48 B49 1.805(18) .
B49 B53 1.764(19) .
B49 B50 1.796(19) .
B49 B54 1.801(17) .
B50 B51 1.783(19) .
B50 B54 1.82(2) .
B51 B54 1.79(2) .
B51 B52 1.80(2) .
B52 B54 1.77(2) .
B52 B53 1.790(19) .
B53 B54 1.75(2) .
B55 B60 1.82(2) .
B55 B61 1.84(2) .
B55 B56 1.84(2) .
B56 B60 1.81(2) .
B56 B59 1.81(2) .
B56 B57 1.84(2) .
B57 B59 1.754(19) .
B57 B58 1.780(19) .
B58 B62 1.78(2) .
B58 B59 1.80(2) .
B58 B63 1.791(19) .
B59 B63 1.80(2) .
B59 B60 1.81(2) .
B60 B61 1.79(2) .
B60 B63 1.79(2) .
B61 B63 1.81(2) .
B61 B62 1.82(2) .
B62 B63 1.80(2) .
B64 B69 1.766(18) .
B64 B65 1.787(18) .
B64 B70 1.818(17) .
B65 B69 1.800(17) .
B65 B68 1.808(19) .
B65 B66 1.851(18) .
B66 B68 1.807(19) .
B66 B67 1.836(19) .
B67 B71 1.736(18) .
B67 B72 1.779(17) .
B67 B68 1.82(2) .
B68 B69 1.791(19) .
B68 B72 1.80(2) .
B69 B70 1.79(2) .
B69 B72 1.798(19) .
B70 B71 1.793(18) .
B70 B72 1.817(18) .
B71 B72 1.805(19) .
B73 B74 1.79(2) .
B73 B78 1.84(2) .
B73 B79 1.85(3) .
B74 B77 1.80(2) .
B74 B78 1.81(2) .
B74 B75 1.86(2) .
B75 B76 1.74(2) .
B75 B77 1.79(2) .
B76 B80 1.74(3) .
B76 B81 1.78(3) .
B76 B77 1.80(2) .
B77 B81 1.79(2) .
B77 B78 1.80(3) .
B78 B81 1.82(3) .
B78 B79 1.82(3) .
B79 B81 1.77(3) .
B79 B80 1.79(3) .
B80 B81 1.79(2) .
B82 B88 1.78(3) .
B82 B83 1.79(2) .
B82 B87 1.87(3) .
B83 B88 1.80(2) .
B83 B84 1.80(2) .
B83 B89 1.80(2) .
B84 B89 1.79(2) .
B84 B85 1.81(3) .
B85 B86 1.77(3) .
B85 B89 1.79(3) .
B85 B90 1.78(3) .
B86 B87 1.77(3) .
B86 B90 1.79(3) .
B87 B90 1.78(3) .
B87 B88 1.78(3) .
B88 B89 1.72(3) .
B88 B90 1.77(3) .
B89 B90 1.73(3) .
B91 B92 1.76(2) .
B91 B95 1.76(3) .
B91 B96 1.78(2) .
B92 B95 1.75(2) .
B92 B94 1.81(3) .
B92 B93 1.86(2) .
B93 B98 1.77(2) .
B93 B94 1.81(3) .
B94 B98 1.79(3) .
B94 B95 1.82(4) .
B94 B99 1.86(3) .
B95 B96 1.81(2) .
B95 B99 1.83(3) .
B96 B97 1.78(2) .
B96 B99 1.80(3) .
B97 B98 1.74(2) .
B97 B99 1.78(2) .
B98 B99 1.83(3) .
B100 B106 1.821(19) .
B100 B101 1.82(2) .
B100 B105 1.83(2) .
B101 B102 1.65(2) .
B101 B107 1.75(2) .
B101 B106 1.78(2) .
B102 B107 1.721(19) .
B102 B103 1.73(2) .
B103 B108 1.746(17) .
B103 B107 1.76(2) .
B103 B104 1.76(2) .
B104 B108 1.78(2) .
B104 B105 1.786(19) .
B105 B108 1.78(2) .
B105 B106 1.804(19) .
B106 B107 1.79(2) .
B106 B108 1.80(2) .
B107 B108 1.77(2) .
B109 B115 1.74(2) .
B109 B114 1.78(2) .
B109 B110 1.83(2) .
B110 B115 1.78(2) .
B110 B111 1.801(19) .
B110 B116 1.82(2) .
B111 B112 1.80(2) .
B111 B116 1.813(19) .
B112 B113 1.76(2) .
B112 B117 1.781(19) .
B112 B116 1.795(19) .
B113 B114 1.783(19) .
B113 B117 1.798(19) .
B114 B115 1.813(19) .
B114 B117 1.83(2) .
B115 B116 1.78(2) .
B115 B117 1.84(2) .
B116 B117 1.776(19) .
B118 B122 1.74(2) .
B118 B123 1.77(2) .
B118 B119 1.83(2) .
B119 B121 1.785(19) .
B119 B122 1.81(2) .
B119 B120 1.81(2) .
B120 B121 1.75(2) .
B120 B125 1.81(2) .
B121 B125 1.79(2) .
B121 B126 1.82(2) .
B121 B122 1.82(2) .
B122 B126 1.79(2) .
B122 B123 1.80(2) .
B123 B124 1.76(2) .
B123 B126 1.81(2) .
B124 B125 1.76(2) .
B124 B126 1.80(2) .
B125 B126 1.76(2) .
B127 B133 1.79(2) .
B127 B132 1.80(2) .
B127 B128 1.87(2) .
B128 B129 1.66(2) .
B128 B131 1.76(2) .
B128 B132 1.79(2) .
B129 B131 1.64(2) .
B129 B130 1.68(2) .
B130 B131 1.75(2) .
B130 B134 1.76(2) .
B130 B135 1.79(2) .
B131 B135 1.81(3) .
B131 B132 1.82(3) .
B132 B133 1.80(3) .
B132 B135 1.81(2) .
B133 B134 1.78(3) .
B133 B135 1.82(2) .
B134 B135 1.80(2) .
B136 B137 1.787(18) .
B136 B142 1.809(19) .
B136 B141 1.835(19) .
B137 B142 1.812(18) .
B137 B143 1.817(19) .
B137 B138 1.847(18) .
B138 B143 1.785(19) .
B138 B139 1.82(2) .
B139 B140 1.79(2) .
B139 B144 1.794(18) .
B139 B143 1.83(2) .
B140 B141 1.766(19) .
B140 B144 1.82(2) .
B141 B142 1.81(2) .
B141 B144 1.82(2) .
B142 B144 1.799(19) .
B142 B143 1.794(19) .
B143 B144 1.80(2) .
B145 B151 1.75(2) .
B145 B148 1.801(18) .
B145 B152 1.828(19) .
B147 B150 1.81(2) .
B147 B149 1.81(2) .
B147 B148 1.86(2) .
B148 B151 1.77(2) .
B148 B150 1.79(2) .
B149 B153 1.79(2) .
B149 B154 1.80(2) .
B149 B150 1.82(2) .
B150 B154 1.81(2) .
B150 B151 1.82(2) .
B151 B152 1.77(2) .
B151 B154 1.84(2) .
B152 B153 1.76(2) .
B152 B154 1.77(2) .
B153 B154 1.80(2) .
B155 B161 1.821(18) .
B155 B162 1.825(18) .
B155 B156 1.839(18) .
B155 B157 1.839(19) .
B156 B161 1.796(18) .
B156 B160 1.811(19) .
B157 B162 1.806(19) .
B157 B158 1.826(18) .
B158 B162 1.77(2) .
B158 B159 1.782(19) .
B158 B163 1.780(18) .
B159 B163 1.79(2) .
B159 B160 1.789(18) .
B160 B163 1.76(2) .
B160 B161 1.80(2) .
B161 B163 1.80(2) .
B161 B162 1.824(19) .
B162 B163 1.79(2) .
B164 B170 1.759(19) .
B164 B165 1.801(19) .
B164 B169 1.808(17) .
B165 B170 1.798(18) .
B165 B171 1.811(18) .
B165 B166 1.829(18) .
B166 B171 1.790(19) .
B166 B167 1.806(17) .
B167 B168 1.761(17) .
B167 B171 1.793(18) .
B167 B172 1.794(18) .
B168 B172 1.748(19) .
B168 B169 1.756(18) .
B169 B170 1.76(2) .
B169 B172 1.77(2) .
B170 B172 1.797(19) .
B170 B171 1.820(19) .
B171 B172 1.811(19) .
B173 B174 1.772(19) .
B173 B178 1.79(2) .
B173 B179 1.79(2) .
B174 B178 1.80(2) .
B174 B175 1.81(2) .
B174 B177 1.83(2) .
B175 B177 1.82(2) .
B175 B176 1.83(2) .
B176 B181 1.80(2) .
B176 B177 1.79(2) .
B176 B180 1.81(2) .
B177 B181 1.77(2) .
B177 B178 1.779(19) .
B178 B181 1.76(2) .
B178 B179 1.78(2) .
B179 B180 1.74(3) .
B179 B181 1.75(2) .
B180 B181 1.79(2) .
B182 B183 1.79(2) .
B182 B187 1.804(19) .
B182 B188 1.81(2) .
B183 B184 1.69(2) .
B183 B188 1.78(2) .
B183 B189 1.79(3) .
B184 B189 1.688(18) .
B184 B185 1.74(2) .
B185 B189 1.75(2) .
B185 B186 1.79(2) .
B185 B190 1.79(2) .
B186 B187 1.74(2) .
B186 B190 1.79(2) .
B187 B190 1.81(2) .
B187 B188 1.82(2) .
B188 B189 1.77(2) .
B188 B190 1.78(2) .
B189 B190 1.79(2) .
B191 B197 1.79(2) .
B191 B196 1.799(19) .
B191 B192 1.81(2) .
B192 B197 1.804(18) .
B192 B198 1.80(2) .
B192 B193 1.82(2) .
B193 B198 1.777(18) .
B193 B194 1.82(2) .
B194 B195 1.73(3) .
B194 B199 1.784(19) .
B194 B198 1.84(2) .
B195 B199 1.778(19) .
B195 B196 1.81(2) .
B196 B197 1.74(2) .
B196 B199 1.81(2) .
B197 B198 1.79(2) .
B197 B199 1.79(2) .
B198 B199 1.82(2) .
B200 B205 1.78(2) .
B200 B206 1.81(2) .
B200 B201 1.84(2) .
B201 B206 1.79(2) .
B201 B207 1.83(2) .
B201 B202 1.85(2) .
B202 B203 1.79(2) .
B202 B207 1.80(2) .
B203 B204 1.74(2) .
B203 B208 1.79(2) .
B203 B207 1.80(2) .
B204 B205 1.79(2) .
B204 B208 1.79(2) .
B205 B208 1.80(2) .
B205 B206 1.81(3) .
B206 B207 1.78(2) .
B206 B208 1.78(2) .
B207 B208 1.80(2) .
B209 B213 1.73(2) .
B209 B214 1.79(2) .
B209 B210 1.82(2) .
B210 B212 1.73(3) .
B210 B211 1.82(2) .
B210 B213 1.81(3) .
B211 B212 1.81(2) .
B211 B217 1.81(2) .
B212 B213 1.74(2) .
B212 B216 1.79(2) .
B212 B217 1.88(3) .
B213 B214 1.75(2) .
B213 B216 1.80(3) .
B214 B215 1.76(3) .
B214 B216 1.77(3) .
B215 B217 1.79(2) .
B215 B216 1.81(3) .
B216 B217 1.79(3) .
